data_7716035
loop_
_publ_author_name
'An, Seonghyeon'
'Han, Jihun'
'Kim, Dongwon'
'Lee, Haeri'
'Jung, Ok-Sang'

_publ_section_title
;
 Coordinating nature of M<sub>6</sub>L<sub>12</sub> double-stranded
 macrocycles: co-ligand competition of perchlorate, water, and
 acetonitrile depending on metal(II) ions.
;
_journal_issue 23
_journal_name_full 'Dalton transactions (Cambridge, England : 2003)'
_journal_page_first 9692
_journal_page_last 9699
_journal_paper_doi 10.1039/d4dt00902a
_journal_volume 53
_journal_year 2024
_chemical_formula_sum 'C566 H728 Cl24 Cu12 N56 O96 Si24'
_chemical_formula_weight 12139.44
_space_group_crystal_system orthorhombic
_space_group_IT_number 45
_space_group_name_Hall 'I 2 -2c'
_space_group_name_H-M_alt 'I b a 2'
_atom_sites_solution_hydrogens geom
_atom_sites_solution_primary direct
_audit_creation_method SHELXL-2019/3
_audit_update_record
;
2024-02-05 deposited with the CCDC.	2024-05-14 downloaded from the CCDC.
;
_cell_angle_alpha 90
_cell_angle_beta 90
_cell_angle_gamma 90
_cell_formula_units_Z 4
_cell_length_a 35.019(7)
_cell_length_b 45.420(9)
_cell_length_c 46.291(9)
_cell_measurement_reflns_used 796362
_cell_measurement_temperature 223(2)
_cell_measurement_theta_max 33.749
_cell_measurement_theta_min 0.401
_cell_volume 73629(3)
_computing_cell_refinement 'Bruker APEX4 software'
_computing_data_collection 'Bruker APEX4 software'
_computing_data_reduction 'Bruker APEX4 software'
_computing_molecular_graphics ORTEP
_computing_publication_material CIFTAB
_computing_structure_refinement 'SHELXL-2019/2 (Sheldrick, 2019)'
_computing_structure_solution 'SHELXS-2013/1 (Sheldrick, 2013)'
_diffrn_ambient_temperature 223(2)
_diffrn_measured_fraction_theta_full 0.998
_diffrn_measured_fraction_theta_max 0.998
_diffrn_measurement_device_type 'Photon II detector'
_diffrn_measurement_method 'phi and omega scans'
_diffrn_radiation_type Synchrotron
_diffrn_radiation_wavelength 0.700
_diffrn_reflns_av_R_equivalents 0.0753
_diffrn_reflns_av_unetI/netI 0.0653
_diffrn_reflns_Laue_measured_fraction_full 0.998
_diffrn_reflns_Laue_measured_fraction_max 0.998
_diffrn_reflns_limit_h_max 42
_diffrn_reflns_limit_h_min -42
_diffrn_reflns_limit_k_max 54
_diffrn_reflns_limit_k_min -54
_diffrn_reflns_limit_l_max 55
_diffrn_reflns_limit_l_min -55
_diffrn_reflns_number 249895
_diffrn_reflns_point_group_measured_fraction_full 0.997
_diffrn_reflns_point_group_measured_fraction_max 0.997
_diffrn_reflns_theta_full 24.835
_diffrn_reflns_theta_max 25.000
_diffrn_reflns_theta_min 1.129
_diffrn_source 'Ius Microfocus'
_exptl_absorpt_coefficient_mu 0.504
_exptl_absorpt_correction_T_max 0.987
_exptl_absorpt_correction_T_min 0.789
_exptl_absorpt_correction_type multi-scan
_exptl_absorpt_process_details SADABS
_exptl_crystal_colour blue
_exptl_crystal_density_diffrn 1.095
_exptl_crystal_description block
_exptl_crystal_F_000 25504
_exptl_crystal_size_max 0.100
_exptl_crystal_size_mid 0.080
_exptl_crystal_size_min 0.050
_refine_diff_density_max 0.599
_refine_diff_density_min -0.422
_refine_diff_density_rms 0.053
_refine_ls_abs_structure_details
;
 Flack x determined using 14763 quotients [(I+)-(I-)]/[(I+)+(I-)]
 (Parsons, Flack and Wagner, Acta Cryst. B69 (2013) 249-259).
;
_refine_ls_abs_structure_Flack 0.024(3)
_refine_ls_extinction_method none
_refine_ls_goodness_of_fit_ref 0.912
_refine_ls_hydrogen_treatment constr
_refine_ls_matrix_type full
_refine_ls_number_parameters 3433
_refine_ls_number_reflns 67735
_refine_ls_number_restraints 3658
_refine_ls_restrained_S_all 0.978
_refine_ls_R_factor_all 0.1018
_refine_ls_R_factor_gt 0.0577
_refine_ls_shift/su_max 0.032
_refine_ls_shift/su_mean 0.001
_refine_ls_structure_factor_coef Fsqd
_refine_ls_weighting_details 'w=1/[\s^2^(Fo^2^)+(0.1048P)^2^] where P=(Fo^2^+2Fc^2^)/3'
_refine_ls_weighting_scheme calc
_refine_ls_wR_factor_gt 0.1528
_refine_ls_wR_factor_ref 0.1731
_reflns_Friedel_coverage 0.972
_reflns_Friedel_fraction_full 0.997
_reflns_Friedel_fraction_max 0.997
_reflns_number_gt 38478
_reflns_number_total 67735
_reflns_threshold_expression 'I > 2\s(I)'
_cod_data_source_file d4dt00902a2.cif
_cod_data_source_block CuClO42_mDCPPS
_cod_depositor_comments
;
The following automatic conversions were performed:

data item '_exptl_absorpt_correction_type' value 'MULTI-SCAN' was
changed to 'multi-scan' in accordance with the
/home/data/users/saulius/crontab/automatic-downloads/rss-feeds/RSC/lib/dictionaries/cif_core.dic
dictionary named 'cif_core.dic' version 2.4.2 last updated on
2011-04-26.

Automatic conversion script
Id: cif_fix_values 8170 2020-07-09 18:12:32Z antanas 

 Adding full bibliography for 7716032--7716036.cif.
;
_cod_original_cell_volume 73628(25)
_cod_database_code 7716035
_shelx_shelxl_version_number 2019/3
_shelx_space_group_comment
;
The symmetry employed for this shelxl refinement is uniquely defined
by the following loop, which should always be used as a source of
symmetry information in preference to the above space-group names.
They are only intended as comments.
;
_shelx_estimated_absorpt_t_min 0.951
_shelx_estimated_absorpt_t_max 0.975

loop_
_space_group_symop_operation_xyz
'x, y, z'
'-x, -y, z'
'x+1/2, -y+1/2, z'
'-x+1/2, y+1/2, z'
'x+1/2, y+1/2, z+1/2'
'-x+1/2, -y+1/2, z+1/2'
'x+1, -y+1, z+1/2'
'-x+1, y+1, z+1/2'

loop_
_atom_site_label
_atom_site_type_symbol
_atom_site_fract_x
_atom_site_fract_y
_atom_site_fract_z
_atom_site_U_iso_or_equiv
_atom_site_adp_type
_atom_site_occupancy
_atom_site_site_symmetry_order
_atom_site_calc_flag
_atom_site_refinement_flags_posn
_atom_site_refinement_flags_adp
_atom_site_refinement_flags_occupancy
_atom_site_disorder_assembly
_atom_site_disorder_group
C33T C 0.6286(8) 0.4068(7) 0.8392(7) 0.306(10) Uani 1 1 d . U . . .
H33A H 0.648640 0.408577 0.853538 0.459 Uiso 1 1 calc R U . . .
H33B H 0.605689 0.416552 0.846196 0.459 Uiso 1 1 calc R U . . .
H33C H 0.636768 0.416027 0.821339 0.459 Uiso 1 1 calc R U . . .
C1T C 0.8631(3) -0.1400(3) 0.6817(3) 0.208(5) Uani 1 1 d DG U . . .
C2T C 0.8714(3) -0.1111(4) 0.6742(2) 0.196(5) Uani 1 1 d G U . . .
H2T H 0.878603 -0.106503 0.655202 0.236 Uiso 1 1 calc R U . . .
C3T C 0.8692(3) -0.0890(3) 0.6949(4) 0.211(5) Uani 1 1 d G U . . .
H3T H 0.874808 -0.069420 0.689863 0.253 Uiso 1 1 calc R U . . .
C4T C 0.8586(3) -0.0958(3) 0.7231(3) 0.214(5) Uani 1 1 d G U . . .
H4T H 0.857044 -0.080838 0.737058 0.256 Uiso 1 1 calc R U . . .
C5T C 0.8502(3) -0.1247(4) 0.7306(2) 0.211(5) Uani 1 1 d G U . . .
H5T H 0.843075 -0.129339 0.749593 0.253 Uiso 1 1 calc R U . . .
C6T C 0.8525(3) -0.1469(3) 0.7099(4) 0.208(5) Uani 1 1 d G U . . .
H6T H 0.846869 -0.166422 0.714933 0.250 Uiso 1 1 calc R U . . .
C7T C 0.8644(6) -0.1618(5) 0.6578(5) 0.266(8) Uani 1 1 d D U . . .
H7T1 H 0.845801 -0.177236 0.661276 0.399 Uiso 1 1 calc R U . . .
H7T2 H 0.889750 -0.170427 0.656702 0.399 Uiso 1 1 calc R U . . .
H7T3 H 0.858588 -0.152073 0.639648 0.399 Uiso 1 1 calc R U . . .
C8T C 0.7557(4) 0.2087(3) 0.9538(2) 0.231(6) Uani 1 1 d DG U . . .
C9T C 0.7590(4) 0.1783(3) 0.9556(2) 0.223(6) Uani 1 1 d DG U . . .
H9T H 0.738048 0.166208 0.950972 0.267 Uiso 1 1 calc R U . . .
C10T C 0.7933(5) 0.1656(2) 0.9642(2) 0.236(6) Uani 1 1 d G U . . .
H10T H 0.795574 0.145055 0.965426 0.284 Uiso 1 1 calc R U . . .
C11T C 0.8243(4) 0.1835(4) 0.9710(2) 0.235(6) Uani 1 1 d G U . . .
H11T H 0.847503 0.174928 0.976877 0.281 Uiso 1 1 calc R U . . .
C12T C 0.8210(4) 0.2139(4) 0.9693(2) 0.230(6) Uani 1 1 d G U . . .
H12T H 0.841907 0.225953 0.973874 0.275 Uiso 1 1 calc R U . . .
C13T C 0.7866(5) 0.2265(2) 0.9606(2) 0.225(6) Uani 1 1 d DG U . . .
H13T H 0.784382 0.247106 0.959420 0.270 Uiso 1 1 calc R U . . .
C20T C 0.7675(5) 0.0033(4) 0.5157(4) 0.319(8) Uani 1 1 d DG U . . .
H20T H 0.754703 0.011354 0.499690 0.383 Uiso 1 1 calc R U . . .
C21T C 0.7478(4) -0.0017(4) 0.5413(5) 0.304(8) Uani 1 1 d G U . . .
H21T H 0.721674 0.003054 0.542619 0.364 Uiso 1 1 calc R U . . .
C22T C 0.7666(6) -0.0136(4) 0.5650(4) 0.288(7) Uani 1 1 d G U . . .
H22T H 0.753298 -0.016912 0.582336 0.346 Uiso 1 1 calc R U . . .
C23T C 0.8052(6) -0.0205(4) 0.5631(4) 0.290(7) Uani 1 1 d G U . . .
H23T H 0.817951 -0.028576 0.579125 0.347 Uiso 1 1 calc R U . . .
C24T C 0.8249(4) -0.0156(4) 0.5375(4) 0.299(7) Uani 1 1 d DG U . . .
H24T H 0.850980 -0.020276 0.536196 0.359 Uiso 1 1 calc R U . . .
C25T C 0.8060(5) -0.0037(4) 0.5138(4) 0.312(7) Uani 1 1 d DG U . . .
C26T C 0.8289(7) 0.0080(7) 0.4883(3) 0.389(13) Uani 1 1 d D U . . .
H26G H 0.841678 0.026078 0.493894 0.583 Uiso 1 1 calc R U . . .
H26H H 0.811773 0.011925 0.472301 0.583 Uiso 1 1 calc R U . . .
H26I H 0.847681 -0.006510 0.482587 0.583 Uiso 1 1 calc R U . . .
C31T C 0.6040(3) 0.3375(4) 0.7998(3) 0.221(6) Uani 1 1 d G U . . .
H31T H 0.597677 0.331758 0.780836 0.266 Uiso 1 1 calc R U . . .
C32T C 0.6109(3) 0.3669(4) 0.8060(4) 0.230(6) Uani 1 1 d G U . . .
H32T H 0.609256 0.381145 0.791257 0.276 Uiso 1 1 calc R U . . .
C27T C 0.6203(4) 0.3754(3) 0.8339(5) 0.235(6) Uani 1 1 d G U . . .
C28T C 0.6228(3) 0.3544(4) 0.8557(3) 0.234(6) Uani 1 1 d G U . . .
H28T H 0.629131 0.360107 0.874614 0.281 Uiso 1 1 calc R U . . .
C29T C 0.6159(3) 0.3249(4) 0.8495(3) 0.226(6) Uani 1 1 d G U . . .
H29T H 0.617552 0.310720 0.864193 0.272 Uiso 1 1 calc R U . . .
C30T C 0.6065(3) 0.3165(3) 0.8215(4) 0.217(6) Uani 1 1 d G U . . .
H30T H 0.601825 0.296545 0.817305 0.261 Uiso 1 1 calc R U . . .
Cu1 Cu 0.87257(3) 0.05898(2) 0.63885(2) 0.0678(2) Uani 1 1 d . U . . .
Cu2 Cu 0.85519(3) 0.18388(2) 0.51122(2) 0.0676(2) Uani 1 1 d . U . . .
Cl2 Cl 0.87722(6) 0.32475(4) 0.64554(4) 0.0766(5) Uani 1 1 d . U . . .
Si2A Si 0.97293(7) 0.10789(5) 0.55260(5) 0.0745(6) Uani 1 1 d . U . . .
Si2B Si 0.97395(6) 0.26559(5) 0.54491(5) 0.0704(5) Uani 1 1 d . U . . .
Si2C Si 1.00071(7) 0.38183(6) 0.66986(6) 0.0884(7) Uani 1 1 d . U . . .
Si2D Si 1.00005(7) 0.36849(6) 0.84128(6) 0.0870(7) Uani 1 1 d . U . . .
Si2E Si 0.98400(6) 0.21145(5) 0.85115(5) 0.0707(5) Uani 1 1 d . U . . .
Si2F Si 0.98835(7) 0.08747(5) 0.72327(5) 0.0748(6) Uani 1 1 d . U . . .
O2 O 0.83314(17) 0.17618(14) 0.60496(14) 0.0966(17) Uani 1 1 d . U . . .
N2 N 0.8952(3) 0.40526(17) 0.54073(16) 0.097(2) Uani 1 1 d D U . . .
N2A N 0.82866(19) 0.14438(14) 0.51717(14) 0.0744(16) Uani 1 1 d . U . . .
N2B N 0.85685(17) 0.34124(13) 0.55418(12) 0.0638(14) Uani 1 1 d . U . . .
N2C N 0.87665(17) 0.43292(13) 0.71965(14) 0.0686(15) Uani 1 1 d . U . . .
N2D N 0.8576(2) 0.34254(14) 0.88525(16) 0.0814(17) Uani 1 1 d . U . . .
N2E N 0.86200(18) 0.14248(13) 0.84750(13) 0.0692(15) Uani 1 1 d . U . . .
N2F N 0.85452(18) 0.05007(13) 0.67957(13) 0.0681(14) Uani 1 1 d . U . . .
C2 C 0.8701(4) 0.1628(2) 0.6703(2) 0.109(3) Uani 1 1 d . U . . .
H2A H 0.895175 0.171829 0.668939 0.164 Uiso 1 1 calc R U . . .
H2B H 0.862364 0.161804 0.690341 0.164 Uiso 1 1 calc R U . . .
H2C H 0.851846 0.174437 0.659455 0.164 Uiso 1 1 calc R U . . .
C2A C 0.7656(2) 0.07927(17) 0.59774(17) 0.0716(18) Uani 1 1 d . U . . .
C2B C 0.7727(2) 0.24465(18) 0.54426(17) 0.0732(18) Uani 1 1 d . U . . .
C2C C 0.7939(2) 0.40318(16) 0.62830(17) 0.0689(17) Uani 1 1 d . U . . .
C2D C 0.7941(2) 0.41144(18) 0.80751(19) 0.0807(19) Uani 1 1 d . U . . .
C2E C 0.7869(2) 0.24438(17) 0.86302(17) 0.0729(18) Uani 1 1 d . U . . .
C2F C 0.7859(2) 0.08569(16) 0.77485(17) 0.0714(17) Uani 1 1 d . U . . .
Cu3 Cu 0.88812(3) 0.36930(2) 0.57838(2) 0.0688(2) Uani 1 1 d . U . . .
Cl3 Cl 0.88322(6) 0.31371(5) 0.81015(4) 0.0754(5) Uani 1 1 d . U . . .
O3 O 0.86854(18) 0.13865(11) 0.58265(12) 0.0860(16) Uani 1 1 d . U . . .
N3 N 0.8886(2) 0.37212(15) 0.74951(15) 0.0790(18) Uani 1 1 d . U . . .
N3A N 0.88929(18) 0.06202(14) 0.59721(13) 0.0703(15) Uani 1 1 d . U . . .
N3B N 0.88220(17) 0.22339(14) 0.50664(13) 0.0656(14) Uani 1 1 d . U . . .
N3C N 0.91762(17) 0.39438(13) 0.60602(13) 0.0674(14) Uani 1 1 d . U . . .
N3D N 0.91799(19) 0.41880(14) 0.79954(14) 0.0726(15) Uani 1 1 d . U . . .
N3E N 0.90115(18) 0.26006(14) 0.89317(14) 0.0709(15) Uani 1 1 d . U . . .
N3F N 0.91133(17) 0.08542(13) 0.79142(13) 0.0656(14) Uani 1 1 d . U . . .
C3 C 0.9088(6) 0.4201(4) 0.5250(4) 0.204(5) Uani 1 1 d D U . . .
C3A C 0.7424(2) 0.05584(19) 0.6058(2) 0.085(2) Uani 1 1 d . U . . .
H3A H 0.716989 0.054951 0.599396 0.102 Uiso 1 1 calc R U . . .
C3B C 0.7381(2) 0.23510(19) 0.52999(19) 0.082(2) Uani 1 1 d . U . . .
H3B H 0.714911 0.244716 0.533944 0.098 Uiso 1 1 calc R U . . .
C3C C 0.7693(3) 0.4118(2) 0.6068(2) 0.090(2) Uani 1 1 d . U . . .
H3C H 0.745550 0.419950 0.611958 0.108 Uiso 1 1 calc R U . . .
C3D C 0.7735(3) 0.4364(2) 0.7983(2) 0.091(2) Uani 1 1 d . U . . .
H3D H 0.748550 0.439408 0.805268 0.110 Uiso 1 1 calc R U . . .
C3E C 0.7557(3) 0.25574(18) 0.87833(19) 0.084(2) Uani 1 1 d . U . . .
H3E H 0.731471 0.247112 0.876110 0.100 Uiso 1 1 calc R U . . .
C3F C 0.7616(3) 0.0790(2) 0.79795(19) 0.088(2) Uani 1 1 d . U . . .
H3F H 0.736344 0.073175 0.794166 0.105 Uiso 1 1 calc R U . . .
Cu4 Cu 0.89776(3) 0.42240(2) 0.75853(2) 0.0706(2) Uani 1 1 d . U . . .
Cl4 Cl 0.87765(6) 0.15866(4) 0.75501(5) 0.0785(5) Uani 1 1 d . U . . .
O4 O 0.89914(18) 0.17715(16) 0.60728(14) 0.1033(19) Uani 1 1 d . U . . .
N4 N 0.8947(3) 0.07579(17) 0.85831(17) 0.099(2) Uani 1 1 d D U . . .
N4A N 0.90639(19) 0.16375(14) 0.50404(14) 0.0743(16) Uani 1 1 d . U . . .
N4B N 0.93723(18) 0.34987(13) 0.56414(13) 0.0696(15) Uani 1 1 d . U . . .
N4C N 0.95206(18) 0.42097(13) 0.74232(13) 0.0661(14) Uani 1 1 d . U . . .
N4D N 0.9315(2) 0.31760(14) 0.89358(14) 0.0760(16) Uani 1 1 d . U . . .
N4E N 0.94029(19) 0.12926(14) 0.83265(13) 0.0713(15) Uani 1 1 d . U . . .
N4F N 0.92799(18) 0.05585(13) 0.65235(13) 0.0680(15) Uani 1 1 d . U . . .
C4 C 0.9374(8) 0.4362(7) 0.5071(6) 0.343(12) Uani 1 1 d D U . . .
H4A H 0.924241 0.449091 0.493746 0.515 Uiso 1 1 calc R U . . .
H4B H 0.952682 0.422110 0.496417 0.515 Uiso 1 1 calc R U . . .
H4C H 0.953797 0.447732 0.519615 0.515 Uiso 1 1 calc R U . . .
C4A C 0.7570(3) 0.0340(2) 0.62312(19) 0.087(2) Uani 1 1 d . U . . .
H4AA H 0.741655 0.017948 0.628733 0.104 Uiso 1 1 calc R U . . .
C4B C 0.7388(2) 0.21227(19) 0.51083(19) 0.084(2) Uani 1 1 d . U . . .
H4BA H 0.716297 0.206295 0.501435 0.101 Uiso 1 1 calc R U . . .
C4C C 0.7778(3) 0.4092(2) 0.5785(2) 0.095(2) Uani 1 1 d . U . . .
H4CA H 0.760406 0.415151 0.564197 0.114 Uiso 1 1 calc R U . . .
C4D C 0.7889(3) 0.45652(19) 0.7794(2) 0.087(2) Uani 1 1 d . U . . .
H4D H 0.775639 0.473789 0.774431 0.104 Uiso 1 1 calc R U . . .
C4E C 0.7601(3) 0.27907(19) 0.89631(19) 0.089(2) Uani 1 1 d . U . . .
H4E H 0.739153 0.286493 0.906698 0.107 Uiso 1 1 calc R U . . .
C4F C 0.7739(3) 0.0808(2) 0.82570(19) 0.094(2) Uani 1 1 d . U . . .
H4F H 0.757316 0.075716 0.840884 0.112 Uiso 1 1 calc R U . . .
Cu5 Cu 0.87858(3) 0.30094(2) 0.88936(2) 0.0739(3) Uani 1 1 d . U . . .
Cl5 Cl 0.89069(7) -0.02474(5) 0.63045(6) 0.0949(7) Uani 1 1 d . U . . .
O5 O 0.89167(18) 0.32926(13) 0.61672(12) 0.0876(16) Uani 1 1 d . U . . .
C5 C 0.8819(3) 0.3494(2) 0.74135(19) 0.087(2) Uani 1 1 d . U . . .
C5A C 0.7952(2) 0.03603(18) 0.63230(18) 0.079(2) Uani 1 1 d . U . . .
H5A H 0.805299 0.020847 0.643783 0.094 Uiso 1 1 calc R U . . .
C5B C 0.7730(2) 0.19798(17) 0.50535(18) 0.0755(19) Uani 1 1 d . U . . .
H5B H 0.773593 0.182458 0.491926 0.091 Uiso 1 1 calc R U . . .
C5C C 0.8127(3) 0.39739(19) 0.57109(19) 0.084(2) Uani 1 1 d . U . . .
H5C H 0.819306 0.395675 0.551476 0.101 Uiso 1 1 calc R U . . .
C5D C 0.8229(3) 0.45089(19) 0.76835(19) 0.084(2) Uani 1 1 d . U . . .
H5D H 0.832873 0.464244 0.754800 0.100 Uiso 1 1 calc R U . . .
C5E C 0.7961(3) 0.29194(18) 0.89925(18) 0.085(2) Uani 1 1 d . U . . .
H5E H 0.799101 0.308144 0.911681 0.102 Uiso 1 1 calc R U . . .
C5F C 0.8102(3) 0.09000(19) 0.83167(18) 0.081(2) Uani 1 1 d . U . . .
H5F H 0.818348 0.091237 0.850983 0.097 Uiso 1 1 calc R U . . .
Cu6 Cu 0.88765(3) 0.11325(2) 0.82064(2) 0.0683(2) Uani 1 1 d . U . . .
Cl6 Cl 0.83001(10) 0.17873(9) 0.43474(7) 0.1285(10) Uani 1 1 d . U . . .
O6 O 0.88369(17) 0.35101(11) 0.66265(12) 0.0829(15) Uani 1 1 d . U . . .
C6 C 0.8715(4) 0.3193(2) 0.7302(2) 0.112(3) Uani 1 1 d . U . . .
H6A H 0.844009 0.317731 0.728497 0.168 Uiso 1 1 calc R U . . .
H6B H 0.880782 0.304445 0.743566 0.168 Uiso 1 1 calc R U . . .
H6C H 0.883168 0.316282 0.711429 0.168 Uiso 1 1 calc R U . . .
C6A C 0.8032(2) 0.14074(17) 0.53865(17) 0.0717(18) Uani 1 1 d . U . . .
H6AA H 0.797734 0.157011 0.550515 0.086 Uiso 1 1 calc R U . . .
C6B C 0.8321(2) 0.32199(15) 0.56620(17) 0.0645(17) Uani 1 1 d . U . . .
H6BA H 0.830427 0.321362 0.586464 0.077 Uiso 1 1 calc R U . . .
C6C C 0.8473(2) 0.41824(16) 0.70785(17) 0.0671(17) Uani 1 1 d . U . . .
H6CA H 0.839113 0.401048 0.717327 0.081 Uiso 1 1 calc R U . . .
C6D C 0.8308(2) 0.34889(17) 0.86523(18) 0.0759(19) Uani 1 1 d . U . . .
H6D H 0.820733 0.333267 0.854309 0.091 Uiso 1 1 calc R U . . .
C6E C 0.8386(2) 0.16353(17) 0.83682(17) 0.0691(17) Uani 1 1 d . U . . .
H6E H 0.834981 0.164481 0.816716 0.083 Uiso 1 1 calc R U . . .
C6F C 0.8270(2) 0.06669(15) 0.69243(16) 0.0630(16) Uani 1 1 d . U . . .
H6F H 0.817635 0.083128 0.682359 0.076 Uiso 1 1 calc R U . . .
Cl7 Cl 0.90812(8) 0.50806(5) 0.77138(6) 0.1038(7) Uani 1 1 d . U . . .
O7 O 0.83632(18) 0.31985(14) 0.64270(16) 0.1059(19) Uani 1 1 d . U . . .
C7 C 0.9068(6) 0.0639(4) 0.8781(3) 0.206(5) Uani 1 1 d D U . . .
C7A C 0.7843(2) 0.11435(18) 0.54439(19) 0.0793(19) Uani 1 1 d . U . . .
C7B C 0.8090(2) 0.30318(17) 0.55050(17) 0.0709(17) Uani 1 1 d . U . . .
C7C C 0.8277(2) 0.42620(16) 0.68278(17) 0.0656(16) Uani 1 1 d . U . . .
C7D C 0.8170(2) 0.37734(18) 0.8597(2) 0.0815(19) Uani 1 1 d . U . . .
C7E C 0.8194(2) 0.18397(17) 0.85423(17) 0.0722(17) Uani 1 1 d . U . . .
C7F C 0.8124(2) 0.06086(15) 0.71907(15) 0.0606(15) Uani 1 1 d . U . . .
Cl8 Cl 0.86209(9) 0.31010(7) 0.96884(6) 0.1061(8) Uani 1 1 d . U . . .
O8 O 0.8951(2) 0.30022(13) 0.65867(14) 0.114(2) Uani 1 1 d . U . . .
C8 C 0.9304(8) 0.0513(5) 0.9026(4) 0.277(10) Uani 1 1 d D U . . .
H8A H 0.920902 0.031862 0.907582 0.415 Uiso 1 1 calc R U . . .
H8B H 0.928622 0.064091 0.919277 0.415 Uiso 1 1 calc R U . . .
H8C H 0.956911 0.049748 0.896586 0.415 Uiso 1 1 calc R U . . .
C8A C 0.7960(3) 0.0901(2) 0.5266(2) 0.091(2) Uani 1 1 d . U . . .
H8AA H 0.785794 0.071214 0.529904 0.109 Uiso 1 1 calc R U . . .
C8B C 0.8113(2) 0.30560(18) 0.52140(17) 0.0736(19) Uani 1 1 d . U . . .
H8BA H 0.795469 0.293686 0.509880 0.088 Uiso 1 1 calc R U . . .
C8C C 0.8417(2) 0.45153(17) 0.66864(18) 0.0734(19) Uani 1 1 d . U . . .
H8CA H 0.829937 0.458221 0.651588 0.088 Uiso 1 1 calc R U . . .
C8D C 0.8341(3) 0.3993(2) 0.8768(2) 0.096(2) Uani 1 1 d . U . . .
H8D H 0.826484 0.419050 0.874560 0.115 Uiso 1 1 calc R U . . .
C8E C 0.8253(3) 0.18059(19) 0.88444(18) 0.084(2) Uani 1 1 d . U . . .
H8E H 0.813008 0.193479 0.897314 0.100 Uiso 1 1 calc R U . . .
C8F C 0.8254(2) 0.03582(16) 0.73289(16) 0.0676(17) Uani 1 1 d . U . . .
H8F H 0.815920 0.030826 0.751234 0.081 Uiso 1 1 calc R U . . .
Cl9 Cl 0.85295(9) 0.50353(7) 0.59978(8) 0.1215(10) Uani 1 1 d . U . . .
O9 O 0.88590(17) 0.29695(12) 0.83684(11) 0.0821(15) Uani 1 1 d . U . . .
C9A C 0.8210(3) 0.09406(19) 0.5054(2) 0.095(2) Uani 1 1 d . U . . .
H9A H 0.827881 0.078030 0.493624 0.114 Uiso 1 1 calc R U . . .
C9B C 0.8357(2) 0.32477(19) 0.50821(18) 0.080(2) Uani 1 1 d . U . . .
H9B H 0.837315 0.325653 0.487960 0.096 Uiso 1 1 calc R U . . .
C9C C 0.8729(2) 0.46660(18) 0.68008(19) 0.077(2) Uani 1 1 d . U . . .
H9C H 0.882535 0.483442 0.670804 0.092 Uiso 1 1 calc R U . . .
C9D C 0.8614(3) 0.3923(2) 0.8964(2) 0.095(2) Uani 1 1 d . U . . .
H9D H 0.873662 0.407290 0.906896 0.114 Uiso 1 1 calc R U . . .
C9E C 0.8486(3) 0.15896(19) 0.89515(17) 0.082(2) Uani 1 1 d . U . . .
H9E H 0.851889 0.156636 0.915171 0.099 Uiso 1 1 calc R U . . .
C9F C 0.8521(2) 0.01834(15) 0.71992(17) 0.0666(17) Uani 1 1 d . U . . .
H9F H 0.860819 0.001184 0.729174 0.080 Uiso 1 1 calc R U . . .
Cl10 Cl 0.94544(13) 0.12403(8) 0.93263(8) 0.1431(12) Uani 1 1 d . U . . .
O10 O 0.84630(18) 0.31056(14) 0.79862(14) 0.0980(17) Uani 1 1 d . U . . .
C10A C 0.8371(3) 0.12109(19) 0.5003(2) 0.086(2) Uani 1 1 d . U . . .
H10A H 0.854283 0.123413 0.484842 0.103 Uiso 1 1 calc R U . . .
C10B C 0.8578(2) 0.34257(18) 0.52495(17) 0.0736(19) Uani 1 1 d . U . . .
H10B H 0.874162 0.356182 0.515973 0.088 Uiso 1 1 calc R U . . .
C10C C 0.8893(2) 0.45653(17) 0.70497(17) 0.0708(18) Uani 1 1 d . U . . .
H10C H 0.910611 0.466682 0.712244 0.085 Uiso 1 1 calc R U . . .
C10D C 0.8708(3) 0.36493(19) 0.9008(2) 0.086(2) Uani 1 1 d . U . . .
H10D H 0.887928 0.360759 0.915841 0.103 Uiso 1 1 calc R U . . .
C10E C 0.8672(2) 0.14044(17) 0.87565(17) 0.0703(18) Uani 1 1 d . U . . .
H10E H 0.884038 0.126055 0.882809 0.084 Uiso 1 1 calc R U . . .
C10F C 0.8660(2) 0.02592(16) 0.69355(17) 0.0663(17) Uani 1 1 d . U . . .
H10F H 0.884413 0.013741 0.684824 0.080 Uiso 1 1 calc R U . . .
Cl11 Cl 0.82445(13) -0.01430(11) 0.80330(9) 0.1768(19) Uani 1 1 d . U . . .
O11 O 0.91042(19) 0.30320(16) 0.79047(13) 0.105(2) Uani 1 1 d . U . . .
C11A C 0.7437(3) 0.1437(2) 0.5961(2) 0.094(2) Uani 1 1 d . U . . .
H11A H 0.768618 0.146910 0.605736 0.112 Uiso 1 1 calc R U . . .
C11B C 0.7914(2) 0.26789(18) 0.60605(18) 0.0780(19) Uani 1 1 d . U . . .
H11B H 0.791523 0.286533 0.617128 0.094 Uiso 1 1 calc R U . . .
C11C C 0.7828(3) 0.36754(17) 0.68239(17) 0.0774(19) Uani 1 1 d . U . . .
H11C H 0.808250 0.358554 0.679304 0.093 Uiso 1 1 calc R U . . .
C11D C 0.7626(3) 0.35002(19) 0.8141(2) 0.092(2) Uani 1 1 d . U . . .
H11D H 0.785280 0.343885 0.802817 0.110 Uiso 1 1 calc R U . . .
C11E C 0.7960(2) 0.21960(18) 0.80076(18) 0.0803(19) Uani 1 1 d . U . . .
H11E H 0.793635 0.201123 0.789554 0.096 Uiso 1 1 calc R U . . .
C11F C 0.7773(2) 0.12385(17) 0.72236(18) 0.0772(19) Uani 1 1 d . U . . .
H11F H 0.804421 0.129788 0.724052 0.093 Uiso 1 1 calc R U . . .
Cl12 Cl 0.9176(3) 0.35821(18) 0.4583(2) 0.361(6) Uani 1 1 d D U . . .
O12 O 0.88982(18) 0.34456(13) 0.81672(13) 0.0904(16) Uani 1 1 d . U . . .
C12A C 0.7327(3) 0.1724(2) 0.5801(3) 0.113(3) Uani 1 1 d . U . . .
H12A H 0.724969 0.167999 0.560185 0.135 Uiso 1 1 calc R U . . .
H12B H 0.754407 0.185962 0.579547 0.135 Uiso 1 1 calc R U . . .
C12B C 0.8312(3) 0.25452(18) 0.60931(18) 0.083(2) Uani 1 1 d . U . . .
H12C H 0.851046 0.269567 0.607012 0.100 Uiso 1 1 calc R U . . .
H12D H 0.835434 0.238884 0.595070 0.100 Uiso 1 1 calc R U . . .
C12C C 0.7710(3) 0.3606(2) 0.7133(2) 0.107(3) Uani 1 1 d . U . . .
H12E H 0.749801 0.373231 0.719382 0.128 Uiso 1 1 calc R U . . .
H12F H 0.792465 0.363395 0.726590 0.128 Uiso 1 1 calc R U . . .
C12D C 0.7502(3) 0.3233(2) 0.8321(2) 0.105(3) Uani 1 1 d . U . . .
H12G H 0.769794 0.307924 0.831285 0.126 Uiso 1 1 calc R U . . .
H12H H 0.746610 0.329049 0.852323 0.126 Uiso 1 1 calc R U . . .
C12E C 0.8344(3) 0.23228(19) 0.79399(19) 0.084(2) Uani 1 1 d . U . . .
H12I H 0.840471 0.248470 0.807226 0.101 Uiso 1 1 calc R U . . .
H12J H 0.854301 0.217178 0.795738 0.101 Uiso 1 1 calc R U . . .
C12F C 0.7640(3) 0.1329(2) 0.6932(2) 0.101(2) Uani 1 1 d . U . . .
H12K H 0.783748 0.128827 0.678783 0.121 Uiso 1 1 calc R U . . .
H12L H 0.740869 0.121990 0.687962 0.121 Uiso 1 1 calc R U . . .
O13 O 0.89253(19) 0.15252(13) 0.78315(11) 0.0930(17) Uani 1 1 d . U . . .
C13A C 0.6989(4) 0.1864(3) 0.5969(3) 0.139(3) Uani 1 1 d D U . . .
H13A H 0.703233 0.207517 0.599910 0.166 Uiso 1 1 calc R U . . .
H13B H 0.674866 0.183794 0.586387 0.166 Uiso 1 1 calc R U . . .
C13B C 0.8311(3) 0.2421(2) 0.6401(2) 0.100(2) Uani 1 1 d . U . . .
H13C H 0.847924 0.224871 0.641304 0.120 Uiso 1 1 calc R U . . .
H13D H 0.840337 0.256977 0.653763 0.120 Uiso 1 1 calc R U . . .
C13C C 0.7587(4) 0.3283(2) 0.7124(3) 0.125(3) Uani 1 1 d . U . . .
H13E H 0.779086 0.315751 0.720162 0.150 Uiso 1 1 calc R U . . .
H13F H 0.735794 0.325409 0.724200 0.150 Uiso 1 1 calc R U . . .
C13D C 0.7135(3) 0.3120(2) 0.8198(3) 0.117(3) Uani 1 1 d . U . . .
H13G H 0.712629 0.290489 0.820432 0.140 Uiso 1 1 calc R U . . .
H13H H 0.691575 0.319899 0.830502 0.140 Uiso 1 1 calc R U . . .
C13E C 0.8320(3) 0.2432(2) 0.7637(2) 0.099(2) Uani 1 1 d . U . . .
H13I H 0.836052 0.227191 0.749804 0.119 Uiso 1 1 calc R U . . .
H13J H 0.850706 0.258796 0.760068 0.119 Uiso 1 1 calc R U . . .
C13F C 0.7560(4) 0.1644(2) 0.6945(3) 0.122(3) Uani 1 1 d . U . . .
H13K H 0.731927 0.168699 0.684569 0.146 Uiso 1 1 calc R U . . .
H13L H 0.776463 0.175393 0.684873 0.146 Uiso 1 1 calc R U . . .
O14 O 0.87918(17) 0.13250(12) 0.73745(12) 0.0840(15) Uani 1 1 d . U . . .
C14A C 0.6977(4) 0.1711(3) 0.6242(3) 0.155(4) Uani 1 1 d D U . . .
H14A H 0.671450 0.170609 0.631424 0.187 Uiso 1 1 calc R U . . .
H14B H 0.713550 0.181510 0.638346 0.187 Uiso 1 1 calc R U . . .
C14B C 0.7920(3) 0.2338(3) 0.6471(2) 0.117(3) Uani 1 1 d . U . . .
H14Z H 0.784593 0.241843 0.665896 0.141 Uiso 1 1 calc R U . . .
H14C H 0.789515 0.212303 0.647795 0.141 Uiso 1 1 calc R U . . .
C14C C 0.7507(4) 0.3201(2) 0.6820(2) 0.119(3) Uani 1 1 d . U . . .
H14D H 0.725091 0.311671 0.680121 0.143 Uiso 1 1 calc R U . . .
H14E H 0.769463 0.305807 0.674941 0.143 Uiso 1 1 calc R U . . .
C14D C 0.7137(3) 0.3228(3) 0.7898(3) 0.118(3) Uani 1 1 d . U . . .
H14F H 0.687786 0.323302 0.781722 0.142 Uiso 1 1 calc R U . . .
H14G H 0.729876 0.310492 0.777442 0.142 Uiso 1 1 calc R U . . .
C14E C 0.7918(3) 0.2549(2) 0.7619(3) 0.121(3) Uani 1 1 d . U . . .
H14H H 0.780284 0.249168 0.743387 0.146 Uiso 1 1 calc R U . . .
H14I H 0.792083 0.276428 0.762934 0.146 Uiso 1 1 calc R U . . .
C14F C 0.7534(3) 0.1735(2) 0.7253(3) 0.113(3) Uani 1 1 d . U . . .
H14J H 0.729665 0.184341 0.728884 0.136 Uiso 1 1 calc R U . . .
H14K H 0.775080 0.185898 0.730683 0.136 Uiso 1 1 calc R U . . .
C14T C 0.7184(5) 0.2223(5) 0.9459(4) 0.277(9) Uani 1 1 d D U . . .
H14L H 0.721211 0.243537 0.944968 0.415 Uiso 1 1 calc R U . . .
H14M H 0.699383 0.217287 0.960292 0.415 Uiso 1 1 calc R U . . .
H14N H 0.710289 0.214972 0.927161 0.415 Uiso 1 1 calc R U . . .
O15 O 0.8957(3) 0.18225(16) 0.74188(15) 0.132(3) Uani 1 1 d . U . . .
C15A C 0.7124(3) 0.1401(3) 0.6202(2) 0.117(3) Uani 1 1 d . U . . .
H15A H 0.691926 0.126851 0.613914 0.141 Uiso 1 1 calc R U . . .
H15B H 0.723476 0.132508 0.638186 0.141 Uiso 1 1 calc R U . . .
C15B C 0.7654(3) 0.2469(2) 0.6223(2) 0.106(3) Uani 1 1 d . U . . .
H15C H 0.756000 0.231282 0.609544 0.127 Uiso 1 1 calc R U . . .
H15D H 0.743492 0.257401 0.630557 0.127 Uiso 1 1 calc R U . . .
C15C C 0.7537(3) 0.3489(2) 0.6655(2) 0.102(2) Uani 1 1 d . U . . .
H15E H 0.728912 0.358771 0.664703 0.122 Uiso 1 1 calc R U . . .
H15F H 0.762661 0.345348 0.645738 0.122 Uiso 1 1 calc R U . . .
C15D C 0.7305(3) 0.3547(2) 0.7928(2) 0.107(3) Uani 1 1 d . U . . .
H15G H 0.740109 0.362036 0.774307 0.128 Uiso 1 1 calc R U . . .
H15H H 0.711438 0.368431 0.800415 0.128 Uiso 1 1 calc R U . . .
C15E C 0.7685(3) 0.2425(2) 0.7865(2) 0.110(3) Uani 1 1 d . U . . .
H15I H 0.745236 0.232950 0.779408 0.132 Uiso 1 1 calc R U . . .
H15J H 0.761445 0.257986 0.800262 0.132 Uiso 1 1 calc R U . . .
C15F C 0.7538(3) 0.1443(2) 0.7425(2) 0.098(2) Uani 1 1 d . U . . .
H15K H 0.727958 0.136651 0.745538 0.117 Uiso 1 1 calc R U . . .
H15L H 0.766393 0.146714 0.761316 0.117 Uiso 1 1 calc R U . . .
C15T C 1.000000 0.500000 0.6411(4) 0.118(4) Uani 1 2 d DS TU P . .
O16 O 0.8369(2) 0.16676(17) 0.76002(18) 0.130(2) Uani 1 1 d . U . . .
C16A C 0.7008(3) 0.0990(2) 0.5566(2) 0.114(3) Uani 1 1 d D U . . .
H16A H 0.683700 0.094082 0.572920 0.136 Uiso 1 1 calc R U . . .
C16B C 0.7257(3) 0.29570(19) 0.57093(17) 0.087(2) Uani 1 1 d D U . . .
H16B H 0.706563 0.280473 0.575881 0.105 Uiso 1 1 calc R U . . .
C16C C 0.7417(2) 0.42752(18) 0.67737(18) 0.0782(19) Uani 1 1 d . U . . .
H16C H 0.719205 0.416362 0.670447 0.094 Uiso 1 1 calc R U . . .
C16D C 0.7354(3) 0.40058(19) 0.8550(2) 0.106(2) Uani 1 1 d D U . . .
H16D H 0.714326 0.403858 0.841148 0.127 Uiso 1 1 calc R U . . .
C16E C 0.7355(3) 0.1931(2) 0.8432(2) 0.100(2) Uani 1 1 d . U . . .
H16E H 0.715927 0.207906 0.837947 0.120 Uiso 1 1 calc R U . . .
C16F C 0.7258(2) 0.0677(2) 0.72806(17) 0.0796(19) Uani 1 1 d . U . . .
H16F H 0.705959 0.080693 0.736364 0.095 Uiso 1 1 calc R U . . .
C16T C 0.9684(3) 0.5091(2) 0.6570(3) 0.117(3) Uani 1 1 d D U . . .
H16T H 0.946361 0.515602 0.647314 0.140 Uiso 1 1 calc R U . . .
O17 O 0.87005(19) 0.00248(13) 0.63071(14) 0.0996(18) Uani 1 1 d . U . . .
C17A C 0.6988(4) 0.0736(3) 0.5367(3) 0.148(4) Uani 1 1 d D U . . .
H17A H 0.702795 0.055080 0.547015 0.177 Uiso 1 1 calc R U . . .
H17B H 0.717842 0.075366 0.521275 0.177 Uiso 1 1 calc R U . . .
C17B C 0.7134(3) 0.3100(2) 0.5432(2) 0.103(3) Uani 1 1 d D U . . .
H17C H 0.730254 0.304324 0.527265 0.124 Uiso 1 1 calc R U . . .
H17D H 0.687114 0.304657 0.538362 0.124 Uiso 1 1 calc R U . . .
C17C C 0.7394(3) 0.4578(2) 0.6653(2) 0.096(2) Uani 1 1 d . U . . .
H17E H 0.728621 0.457376 0.645772 0.115 Uiso 1 1 calc R U . . .
H17F H 0.764847 0.466738 0.664441 0.115 Uiso 1 1 calc R U . . .
C17D C 0.7428(3) 0.4298(2) 0.8707(3) 0.125(3) Uani 1 1 d D U . . .
H17G H 0.767427 0.429302 0.880779 0.149 Uiso 1 1 calc R U . . .
H17H H 0.742954 0.446251 0.856997 0.149 Uiso 1 1 calc R U . . .
C17E C 0.7265(4) 0.1816(2) 0.8720(3) 0.135(3) Uani 1 1 d D U . . .
H17I H 0.703620 0.191009 0.879927 0.162 Uiso 1 1 calc R U . . .
H17J H 0.747862 0.184710 0.885387 0.162 Uiso 1 1 calc R U . . .
C17F C 0.7205(3) 0.0363(2) 0.7415(2) 0.103(3) Uani 1 1 d . U . . .
H17L H 0.744996 0.026025 0.743077 0.124 Uiso 1 1 calc R U . . .
H17M H 0.708884 0.037563 0.760766 0.124 Uiso 1 1 calc R U . . .
C17T C 0.9692(3) 0.5085(2) 0.6875(3) 0.122(3) Uani 1 1 d . U . . .
H17T H 0.947441 0.514274 0.697945 0.146 Uiso 1 1 calc R U . . .
O18 O 0.9099(3) -0.02784(19) 0.65840(19) 0.146(3) Uani 1 1 d . U . . .
C18A C 0.6581(4) 0.0754(3) 0.5244(4) 0.177(4) Uani 1 1 d D U . . .
H18A H 0.657250 0.067537 0.504662 0.212 Uiso 1 1 calc R U . . .
H18B H 0.640235 0.064176 0.536424 0.212 Uiso 1 1 calc R U . . .
C18B C 0.7167(5) 0.3420(2) 0.5495(3) 0.144(3) Uani 1 1 d D U . . .
H18C H 0.698628 0.353233 0.537579 0.172 Uiso 1 1 calc R U . . .
H18D H 0.742576 0.349029 0.545428 0.172 Uiso 1 1 calc R U . . .
C18C C 0.7130(3) 0.4754(2) 0.6861(2) 0.106(3) Uani 1 1 d . U . . .
H18E H 0.720354 0.496200 0.686561 0.127 Uiso 1 1 calc R U . . .
H18F H 0.686293 0.473966 0.679936 0.127 Uiso 1 1 calc R U . . .
C18D C 0.7107(4) 0.4330(3) 0.8918(3) 0.163(4) Uani 1 1 d D U . . .
H18G H 0.689787 0.444351 0.883263 0.195 Uiso 1 1 calc R U . . .
H18H H 0.719438 0.442981 0.909319 0.195 Uiso 1 1 calc R U . . .
C18E C 0.7198(5) 0.1487(3) 0.8668(3) 0.176(4) Uani 1 1 d D U . . .
H18I H 0.743812 0.137779 0.868423 0.211 Uiso 1 1 calc R U . . .
H18J H 0.701679 0.140849 0.881000 0.211 Uiso 1 1 calc R U . . .
C18F C 0.6940(4) 0.0206(3) 0.7205(3) 0.131(3) Uani 1 1 d . U . . .
H18Z H 0.703816 0.000762 0.716636 0.157 Uiso 1 1 calc R U . . .
H18Y H 0.668577 0.018687 0.729103 0.157 Uiso 1 1 calc R U . . .
C18T C 1.000000 0.500000 0.7017(4) 0.124(4) Uani 1 2 d S TU P . .
H18T H 0.999999 0.500002 0.722019 0.149 Uiso 1 2 calc R U P . .
O19 O 0.8654(3) -0.04708(18) 0.6268(2) 0.165(3) Uani 1 1 d . U . . .
C19A C 0.6482(4) 0.1073(3) 0.5246(4) 0.174(4) Uani 1 1 d D U . . .
H19A H 0.624143 0.110487 0.534911 0.209 Uiso 1 1 calc R U . . .
H19B H 0.645418 0.114616 0.504810 0.209 Uiso 1 1 calc R U . . .
C19B C 0.7073(5) 0.3455(3) 0.5814(3) 0.162(4) Uani 1 1 d D U . . .
H19C H 0.718838 0.363416 0.589301 0.194 Uiso 1 1 calc R U . . .
H19D H 0.679604 0.346171 0.584515 0.194 Uiso 1 1 calc R U . . .
C19C C 0.7178(3) 0.4624(2) 0.7140(2) 0.109(3) Uani 1 1 d . U . . .
H19E H 0.692925 0.459950 0.723352 0.131 Uiso 1 1 calc R U . . .
H19F H 0.733595 0.475169 0.726156 0.131 Uiso 1 1 calc R U . . .
C19D C 0.6978(5) 0.4021(3) 0.8986(3) 0.161(4) Uani 1 1 d D U . . .
H19G H 0.670336 0.400001 0.895009 0.194 Uiso 1 1 calc R U . . .
H19H H 0.702743 0.397463 0.918978 0.194 Uiso 1 1 calc R U . . .
C19E C 0.7038(4) 0.1461(3) 0.8368(3) 0.162(4) Uani 1 1 d D U . . .
H19I H 0.677450 0.153293 0.835463 0.194 Uiso 1 1 calc R U . . .
H19J H 0.705272 0.125935 0.829285 0.194 Uiso 1 1 calc R U . . .
C19F C 0.6914(4) 0.0369(3) 0.6938(3) 0.135(3) Uani 1 1 d . U . . .
H19L H 0.664990 0.042950 0.690319 0.162 Uiso 1 1 calc R U . . .
H19M H 0.699745 0.024535 0.677591 0.162 Uiso 1 1 calc R U . . .
C19T C 1.000000 0.500000 0.6091(5) 0.182(7) Uani 1 2 d S TU P . .
H19N H 0.990084 0.518627 0.602143 0.273 Uiso 0.5 1 calc R U P . .
H19O H 0.984035 0.484066 0.602143 0.273 Uiso 0.5 1 calc R U P . .
H19P H 1.025881 0.497307 0.602143 0.273 Uiso 0.5 1 calc R U P . .
O20 O 0.9168(3) -0.0235(2) 0.6068(2) 0.164(3) Uani 1 1 d . U . . .
C20A C 0.6804(4) 0.1231(3) 0.5397(3) 0.163(4) Uani 1 1 d D U . . .
H20A H 0.670536 0.138354 0.552747 0.196 Uiso 1 1 calc R U . . .
H20B H 0.697689 0.132349 0.525715 0.196 Uiso 1 1 calc R U . . .
C20B C 0.7237(3) 0.3197(2) 0.5939(2) 0.119(3) Uani 1 1 d D U . . .
H20C H 0.708040 0.312988 0.610178 0.143 Uiso 1 1 calc R U . . .
H20D H 0.749388 0.324053 0.601123 0.143 Uiso 1 1 calc R U . . .
C20C C 0.7373(3) 0.4321(2) 0.71056(19) 0.092(2) Uani 1 1 d . U . . .
H20E H 0.721481 0.416530 0.719015 0.110 Uiso 1 1 calc R U . . .
H20F H 0.762293 0.432011 0.720058 0.110 Uiso 1 1 calc R U . . .
C20D C 0.7203(4) 0.3814(2) 0.8791(3) 0.135(3) Uani 1 1 d D U . . .
H20G H 0.741335 0.372232 0.889767 0.162 Uiso 1 1 calc R U . . .
H20H H 0.703738 0.365899 0.871401 0.162 Uiso 1 1 calc R U . . .
C20E C 0.7327(3) 0.1671(2) 0.8217(3) 0.124(3) Uani 1 1 d . U . . .
H20I H 0.757550 0.157555 0.819055 0.149 Uiso 1 1 calc R U . . .
H20J H 0.723127 0.173664 0.802864 0.149 Uiso 1 1 calc R U . . .
C20F C 0.7172(3) 0.0639(2) 0.6963(2) 0.103(3) Uani 1 1 d . U . . .
H20K H 0.740842 0.061000 0.685370 0.123 Uiso 1 1 calc R U . . .
H20L H 0.704155 0.081412 0.688754 0.123 Uiso 1 1 calc R U . . .
O21 O 0.8415(3) 0.1822(2) 0.46091(14) 0.141(3) Uani 1 1 d . U . . .
C21A C 0.9167(2) 0.08124(16) 0.58960(16) 0.0658(17) Uani 1 1 d . U . . .
H21A H 0.926648 0.093828 0.603859 0.079 Uiso 1 1 calc R U . . .
C21B C 0.9115(2) 0.23127(16) 0.52354(15) 0.0630(17) Uani 1 1 d . U . . .
H21B H 0.918890 0.218013 0.538078 0.076 Uiso 1 1 calc R U . . .
C21C C 0.9433(2) 0.38287(17) 0.62552(17) 0.0716(18) Uani 1 1 d . U . . .
H21C H 0.947165 0.362389 0.625311 0.086 Uiso 1 1 calc R U . . .
C21D C 0.9436(2) 0.39844(17) 0.80638(17) 0.0738(19) Uani 1 1 d . U . . .
H21D H 0.950681 0.384986 0.791916 0.089 Uiso 1 1 calc R U . . .
C21E C 0.9274(2) 0.25016(18) 0.87450(16) 0.0712(18) Uani 1 1 d . U . . .
H21E H 0.934904 0.262671 0.859358 0.085 Uiso 1 1 calc R U . . .
C21F C 0.9355(2) 0.09371(17) 0.77058(16) 0.0668(17) Uani 1 1 d . U . . .
H21F H 0.942603 0.113655 0.770117 0.080 Uiso 1 1 calc R U . . .
O22 O 0.8545(5) 0.1527(4) 0.4275(4) 0.284(7) Uani 1 1 d . U . . .
C22A C 0.9313(2) 0.08343(17) 0.56138(17) 0.0728(18) Uani 1 1 d . U . . .
C22B C 0.9311(2) 0.25667(16) 0.52142(16) 0.0676(17) Uani 1 1 d . U . . .
C22C C 0.9633(2) 0.39882(17) 0.64489(18) 0.0744(18) Uani 1 1 d . U . . .
C22D C 0.9608(2) 0.39546(18) 0.83369(18) 0.0788(19) Uani 1 1 d . U . . .
C22E C 0.9441(2) 0.22233(17) 0.87621(17) 0.0715(17) Uani 1 1 d . U . . .
C22F C 0.9511(2) 0.07529(17) 0.74936(16) 0.0673(17) Uani 1 1 d . U . . .
O23 O 0.7929(3) 0.1663(3) 0.4343(3) 0.229(5) Uani 1 1 d . U . . .
C23A C 0.9140(3) 0.0649(2) 0.5410(2) 0.092(2) Uani 1 1 d . U . . .
H23A H 0.922056 0.065797 0.521633 0.110 Uiso 1 1 calc R U . . .
C23B C 0.9200(2) 0.27616(18) 0.49898(17) 0.0763(19) Uani 1 1 d . U . . .
H23B H 0.933101 0.294004 0.496202 0.092 Uiso 1 1 calc R U . . .
C23C C 0.9575(2) 0.42918(18) 0.6445(2) 0.084(2) Uani 1 1 d . U . . .
H23C H 0.972071 0.441371 0.656704 0.101 Uiso 1 1 calc R U . . .
C23D C 0.9486(3) 0.4156(2) 0.8548(2) 0.091(2) Uani 1 1 d . U . . .
H23D H 0.959179 0.414765 0.873433 0.109 Uiso 1 1 calc R U . . .
C23E C 0.9320(2) 0.20388(18) 0.89860(16) 0.0732(19) Uani 1 1 d . U . . .
H23E H 0.941341 0.184574 0.900355 0.088 Uiso 1 1 calc R U . . .
C23F C 0.9377(2) 0.04706(17) 0.75034(18) 0.0751(19) Uani 1 1 d . U . . .
H23F H 0.946208 0.033660 0.736255 0.090 Uiso 1 1 calc R U . . .
O24 O 0.8314(5) 0.1997(5) 0.4171(4) 0.306(8) Uani 1 1 d . U . . .
C24A C 0.8853(3) 0.0453(2) 0.5487(2) 0.094(2) Uani 1 1 d D U . . .
H24A H 0.873598 0.033222 0.534728 0.113 Uiso 1 1 calc R U . . .
C24B C 0.8899(3) 0.26869(19) 0.48134(19) 0.080(2) Uani 1 1 d . U . . .
H24B H 0.881528 0.281640 0.466838 0.096 Uiso 1 1 calc R U . . .
C24C C 0.9312(2) 0.44117(18) 0.62687(18) 0.078(2) Uani 1 1 d . U . . .
H24C H 0.925817 0.461415 0.627945 0.094 Uiso 1 1 calc R U . . .
C24D C 0.9210(3) 0.4366(2) 0.8485(2) 0.097(2) Uani 1 1 d . U . . .
H24D H 0.911607 0.449310 0.862890 0.117 Uiso 1 1 calc R U . . .
C24E C 0.9056(2) 0.21499(17) 0.91809(17) 0.0733(19) Uani 1 1 d . U . . .
H24E H 0.898647 0.203534 0.934152 0.088 Uiso 1 1 calc R U . . .
C24F C 0.9122(2) 0.03724(17) 0.77117(17) 0.0722(18) Uani 1 1 d . U . . .
H24F H 0.903628 0.017619 0.771279 0.087 Uiso 1 1 calc R U . . .
O25 O 0.9125(3) 0.47811(14) 0.76693(16) 0.131(3) Uani 1 1 d . U . . .
C25A C 0.8744(3) 0.0439(2) 0.57738(19) 0.085(2) Uani 1 1 d . U . . .
H25A H 0.856038 0.029936 0.583087 0.102 Uiso 1 1 calc R U . . .
C25B C 0.8724(2) 0.24185(17) 0.48536(17) 0.0696(18) Uani 1 1 d . U . . .
H25B H 0.852732 0.236291 0.472652 0.084 Uiso 1 1 calc R U . . .
C25C C 0.9120(2) 0.42347(17) 0.60697(18) 0.0722(18) Uani 1 1 d . U . . .
H25C H 0.894799 0.432190 0.593965 0.087 Uiso 1 1 calc R U . . .
C25D C 0.9078(3) 0.43819(19) 0.81995(19) 0.083(2) Uani 1 1 d . U . . .
H25D H 0.891052 0.453525 0.814905 0.100 Uiso 1 1 calc R U . . .
C25E C 0.8895(2) 0.24223(19) 0.91458(17) 0.0762(19) Uani 1 1 d . U . . .
H25E H 0.870185 0.248490 0.927254 0.091 Uiso 1 1 calc R U . . .
C25F C 0.9000(2) 0.05659(17) 0.79119(18) 0.0723(18) Uani 1 1 d . U . . .
H25F H 0.883011 0.050035 0.805562 0.087 Uiso 1 1 calc R U . . .
O26 O 0.9039(3) 0.52318(19) 0.7439(2) 0.146(3) Uani 1 1 d . U . . .
C26A C 0.9206(2) 0.14475(17) 0.52383(17) 0.0746(19) Uani 1 1 d . U . . .
H26A H 0.904673 0.139103 0.539221 0.090 Uiso 1 1 calc R U . . .
C26B C 0.9400(2) 0.32050(16) 0.56021(15) 0.0653(17) Uani 1 1 d . U . . .
H26B H 0.918341 0.308863 0.563749 0.078 Uiso 1 1 calc R U . . .
C26C C 0.9592(2) 0.40591(18) 0.71744(17) 0.0733(19) Uani 1 1 d . U . . .
H26C H 0.938398 0.396865 0.708197 0.088 Uiso 1 1 calc R U . . .
C26D C 0.9461(2) 0.33513(17) 0.87360(18) 0.0771(19) Uani 1 1 d . U . . .
H26D H 0.930293 0.340479 0.858070 0.093 Uiso 1 1 calc R U . . .
C26E C 0.9462(2) 0.15804(16) 0.83713(16) 0.0664(17) Uani 1 1 d . U . . .
H26E H 0.925227 0.170747 0.834844 0.080 Uiso 1 1 calc R U . . .
C26F C 0.9394(2) 0.06960(16) 0.67691(15) 0.0666(17) Uani 1 1 d . U . . .
H26F H 0.921081 0.080459 0.687258 0.080 Uiso 1 1 calc R U . . .
O27 O 0.9350(4) 0.5214(2) 0.7875(2) 0.180(4) Uani 1 1 d . U . . .
C27A C 0.9568(2) 0.13319(17) 0.52281(17) 0.0721(18) Uani 1 1 d . U . . .
C27B C 0.9731(2) 0.30662(17) 0.55127(17) 0.0700(17) Uani 1 1 d . U . . .
C27C C 0.9952(2) 0.40285(18) 0.70459(17) 0.0746(18) Uani 1 1 d . U . . .
C27D C 0.9834(3) 0.34633(18) 0.87383(18) 0.082(2) Uani 1 1 d . U . . .
C27E C 0.9800(2) 0.17024(18) 0.84467(17) 0.0725(18) Uani 1 1 d . U . . .
C27F C 0.9763(2) 0.06868(17) 0.68772(17) 0.0721(18) Uani 1 1 d . U . . .
O28 O 0.8680(4) 0.5113(3) 0.7826(3) 0.225(5) Uani 1 1 d . U . . .
C28A C 0.9785(2) 0.14119(19) 0.49838(18) 0.079(2) Uani 1 1 d . U . . .
H28A H 1.002946 0.133069 0.495930 0.095 Uiso 1 1 calc R U . . .
C28B C 1.0040(3) 0.32432(19) 0.5463(2) 0.088(2) Uani 1 1 d . U . . .
H28B H 1.027319 0.315924 0.540411 0.105 Uiso 1 1 calc R U . . .
C28C C 1.0246(2) 0.4152(2) 0.71932(18) 0.082(2) Uani 1 1 d . U . . .
H28C H 1.049639 0.412968 0.712275 0.099 Uiso 1 1 calc R U . . .
C28D C 1.0047(3) 0.33894(19) 0.89751(19) 0.089(2) Uani 1 1 d . U . . .
H28D H 1.029625 0.346370 0.899368 0.107 Uiso 1 1 calc R U . . .
C28E C 1.0102(3) 0.1518(2) 0.8468(2) 0.089(2) Uani 1 1 d . U . . .
H28E H 1.034517 0.159450 0.851129 0.106 Uiso 1 1 calc R U . . .
C28F C 1.0032(2) 0.05347(18) 0.67101(18) 0.078(2) Uani 1 1 d . U . . .
H28F H 1.028785 0.052551 0.677171 0.094 Uiso 1 1 calc R U . . .
O29 O 0.8699(3) 0.3043(2) 0.94079(15) 0.139(3) Uani 1 1 d . U . . .
C29A C 0.9653(3) 0.1598(2) 0.47880(19) 0.086(2) Uani 1 1 d . U . . .
H29A H 0.980634 0.165356 0.463035 0.103 Uiso 1 1 calc R U . . .
C29B C 1.0013(3) 0.3545(2) 0.5498(2) 0.096(2) Uani 1 1 d . U . . .
H29B H 1.022463 0.366656 0.545979 0.115 Uiso 1 1 calc R U . . .
C29C C 1.0187(3) 0.43109(19) 0.74445(19) 0.085(2) Uani 1 1 d . U . . .
H29C H 1.039266 0.439784 0.754369 0.102 Uiso 1 1 calc R U . . .
C29D C 0.9905(3) 0.3211(2) 0.91833(19) 0.089(2) Uani 1 1 d . U . . .
H29D H 1.005907 0.315473 0.933991 0.107 Uiso 1 1 calc R U . . .
C29E C 1.0055(3) 0.1215(2) 0.8426(2) 0.091(2) Uani 1 1 d . U . . .
H29E H 1.026180 0.108480 0.845013 0.110 Uiso 1 1 calc R U . . .
C29F C 0.9929(2) 0.04025(17) 0.64632(18) 0.0758(19) Uani 1 1 d . U . . .
H29F H 1.011162 0.030535 0.634891 0.091 Uiso 1 1 calc R U . . .
O30 O 0.8305(4) 0.3278(3) 0.9705(4) 0.243(6) Uani 1 1 d . U . . .
C30A C 0.9288(3) 0.17098(18) 0.48174(17) 0.076(2) Uani 1 1 d . U . . .
H30A H 0.919505 0.184059 0.467673 0.091 Uiso 1 1 calc R U . . .
C30B C 0.9690(3) 0.36607(19) 0.55840(19) 0.085(2) Uani 1 1 d . U . . .
H30B H 0.967672 0.386602 0.560760 0.102 Uiso 1 1 calc R U . . .
C30C C 0.9815(2) 0.43380(16) 0.75461(19) 0.0756(19) Uani 1 1 d . U . . .
H30C H 0.977143 0.445390 0.771109 0.091 Uiso 1 1 calc R U . . .
C30D C 0.9538(3) 0.31140(19) 0.91656(19) 0.088(2) Uani 1 1 d . U . . .
H30D H 0.943763 0.300057 0.931741 0.106 Uiso 1 1 calc R U . . .
C30E C 0.9707(2) 0.11135(18) 0.83506(17) 0.078(2) Uani 1 1 d . U . . .
H30E H 0.967647 0.091138 0.831349 0.094 Uiso 1 1 calc R U . . .
C30F C 0.9545(2) 0.04108(16) 0.63779(17) 0.0712(18) Uani 1 1 d . U . . .
H30F H 0.947231 0.030769 0.621073 0.085 Uiso 1 1 calc R U . . .
O31 O 0.8906(5) 0.3240(4) 0.9815(4) 0.262(6) Uani 1 1 d . U . . .
C31A C 0.9834(3) 0.1320(2) 0.58453(19) 0.093(2) Uani 1 1 d . U . . .
H31A H 0.958883 0.141205 0.590155 0.112 Uiso 1 1 calc R U . . .
C31B C 0.9700(2) 0.2445(2) 0.58003(18) 0.0811(19) Uani 1 1 d . U . . .
H31B H 0.969045 0.223272 0.575232 0.097 Uiso 1 1 calc R U . . .
C31C C 0.9933(3) 0.3417(2) 0.6754(2) 0.110(3) Uani 1 1 d D U . . .
H31C H 0.983925 0.333628 0.656838 0.132 Uiso 1 1 calc R U . . .
C31D C 1.0033(3) 0.3425(2) 0.8103(2) 0.110(2) Uani 1 1 d . U . . .
H31D H 0.976922 0.335930 0.806295 0.132 Uiso 1 1 calc R U . . .
C31E C 0.9805(2) 0.23175(19) 0.81582(18) 0.0789(19) Uani 1 1 d . U . . .
H31E H 0.984245 0.252952 0.819911 0.095 Uiso 1 1 calc R U . . .
C31F C 0.9909(3) 0.1277(2) 0.7183(2) 0.090(2) Uani 1 1 d . U . . .
H31F H 0.987077 0.136633 0.737548 0.107 Uiso 1 1 calc R U . . .
O32 O 0.8523(4) 0.2832(3) 0.9816(3) 0.219(5) Uani 1 1 d . U . . .
C32A C 1.0103(4) 0.1564(3) 0.5783(2) 0.121(3) Uani 1 1 d . U . . .
H32A H 1.028385 0.150501 0.563183 0.145 Uiso 1 1 calc R U . . .
H32B H 0.996285 0.173755 0.571535 0.145 Uiso 1 1 calc R U . . .
C32B C 1.0061(3) 0.2496(3) 0.6002(2) 0.116(3) Uani 1 1 d . U . . .
H32C H 1.026004 0.234995 0.596206 0.139 Uiso 1 1 calc R U . . .
H32D H 1.016744 0.269353 0.597290 0.139 Uiso 1 1 calc R U . . .
C32C C 1.0289(4) 0.3231(3) 0.6844(3) 0.166(4) Uani 1 1 d D U . . .
H32E H 1.044704 0.318710 0.667416 0.199 Uiso 1 1 calc R U . . .
H32F H 1.044472 0.333926 0.698389 0.199 Uiso 1 1 calc R U . . .
C32D C 1.0260(4) 0.3152(3) 0.8169(3) 0.141(3) Uani 1 1 d . U . . .
H32G H 1.009409 0.299679 0.824691 0.170 Uiso 1 1 calc R U . . .
H32H H 1.046206 0.319353 0.830971 0.170 Uiso 1 1 calc R U . . .
C32E C 1.0116(3) 0.2223(3) 0.7940(2) 0.113(3) Uani 1 1 d . U . . .
H32I H 1.034025 0.235110 0.795760 0.135 Uiso 1 1 calc R U . . .
H32J H 1.019511 0.201966 0.797723 0.135 Uiso 1 1 calc R U . . .
C32F C 1.0288(3) 0.1390(3) 0.7073(3) 0.117(3) Uani 1 1 d . U . . .
H32K H 1.047854 0.138943 0.722795 0.141 Uiso 1 1 calc R U . . .
H32L H 1.038121 0.126655 0.691411 0.141 Uiso 1 1 calc R U . . .
O33 O 0.8475(5) 0.4756(3) 0.5909(4) 0.256(5) Uani 1 1 d . U . . .
C33A C 1.0308(4) 0.1633(3) 0.6049(3) 0.156(4) Uani 1 1 d . U . . .
H33Z H 1.015829 0.176198 0.617522 0.188 Uiso 1 1 calc R U . . .
H33D H 1.055624 0.172358 0.600976 0.188 Uiso 1 1 calc R U . . .
C33B C 0.9917(4) 0.2464(4) 0.6289(3) 0.147(4) Uani 1 1 d . U . . .
H33E H 0.996585 0.264499 0.639720 0.176 Uiso 1 1 calc R U . . .
H33F H 1.005325 0.230290 0.638503 0.176 Uiso 1 1 calc R U . . .
C33C C 1.0142(4) 0.2955(3) 0.6973(3) 0.160(4) Uani 1 1 d D U . . .
H33G H 1.029083 0.290632 0.714626 0.192 Uiso 1 1 calc R U . . .
H33H H 1.016847 0.279298 0.683522 0.192 Uiso 1 1 calc R U . . .
C33D C 1.0429(5) 0.3061(4) 0.7878(3) 0.169(4) Uani 1 1 d . U . . .
H33I H 1.068541 0.297970 0.790533 0.202 Uiso 1 1 calc R U . . .
H33J H 1.026864 0.290889 0.778838 0.202 Uiso 1 1 calc R U . . .
C33E C 0.9942(4) 0.2250(3) 0.7641(3) 0.143(3) Uani 1 1 d . U . . .
H33K H 0.992892 0.205751 0.754641 0.172 Uiso 1 1 calc R U . . .
H33L H 1.009197 0.238426 0.752041 0.172 Uiso 1 1 calc R U . . .
C33F C 1.0213(4) 0.1696(3) 0.6971(3) 0.134(3) Uani 1 1 d . U . . .
H33M H 1.036347 0.173681 0.679655 0.161 Uiso 1 1 calc R U . . .
H33N H 1.028676 0.183795 0.712020 0.161 Uiso 1 1 calc R U . . .
O34 O 0.8445(3) 0.5253(2) 0.5807(2) 0.164(4) Uani 1 1 d . U . . .
C34A C 1.0352(5) 0.1323(4) 0.6180(3) 0.163(4) Uani 1 1 d . U . . .
H34A H 1.056805 0.121918 0.609108 0.196 Uiso 1 1 calc R U . . .
H34B H 1.039456 0.133455 0.638858 0.196 Uiso 1 1 calc R U . . .
C34B C 0.9504(3) 0.2401(2) 0.6292(2) 0.106(3) Uani 1 1 d . U . . .
H34C H 0.937661 0.250719 0.644854 0.127 Uiso 1 1 calc R U . . .
H34D H 0.945608 0.218957 0.631368 0.127 Uiso 1 1 calc R U . . .
C34C C 0.9733(4) 0.2994(2) 0.7052(3) 0.150(4) Uani 1 1 d D U . . .
H34E H 0.968985 0.295132 0.725712 0.180 Uiso 1 1 calc R U . . .
H34F H 0.956833 0.286576 0.693547 0.180 Uiso 1 1 calc R U . . .
C34D C 1.0445(4) 0.3319(3) 0.7693(3) 0.145(4) Uani 1 1 d . U . . .
H34G H 1.070789 0.339272 0.768446 0.174 Uiso 1 1 calc R U . . .
H34H H 1.036460 0.326705 0.749727 0.174 Uiso 1 1 calc R U . . .
C34E C 0.9542(3) 0.2373(3) 0.7695(2) 0.116(3) Uani 1 1 d . U . . .
H34Z H 0.954147 0.258793 0.767543 0.139 Uiso 1 1 calc R U . . .
H34I H 0.935959 0.229006 0.755662 0.139 Uiso 1 1 calc R U . . .
C34F C 0.9774(4) 0.1724(2) 0.6903(3) 0.122(3) Uani 1 1 d . U . . .
H34J H 0.965419 0.187763 0.702092 0.146 Uiso 1 1 calc R U . . .
H34K H 0.972980 0.176812 0.669795 0.146 Uiso 1 1 calc R U . . .
O35 O 0.8855(4) 0.5044(3) 0.6117(4) 0.244(6) Uani 1 1 d . U . . .
C35A C 0.9992(3) 0.1172(3) 0.6116(2) 0.119(3) Uani 1 1 d . U . . .
H35A H 0.981250 0.119261 0.627703 0.142 Uiso 1 1 calc R U . . .
H35B H 1.003603 0.096174 0.608078 0.142 Uiso 1 1 calc R U . . .
C35B C 0.9371(3) 0.2511(2) 0.59979(19) 0.090(2) Uani 1 1 d . U . . .
H35C H 0.914041 0.240610 0.593559 0.108 Uiso 1 1 calc R U . . .
H35D H 0.931730 0.272232 0.600328 0.108 Uiso 1 1 calc R U . . .
C35C C 0.9660(4) 0.3316(2) 0.6985(3) 0.142(3) Uani 1 1 d D U . . .
H35E H 0.939580 0.334150 0.691932 0.170 Uiso 1 1 calc R U . . .
H35F H 0.969524 0.343380 0.716051 0.170 Uiso 1 1 calc R U . . .
C35D C 1.0198(4) 0.3544(3) 0.7807(3) 0.130(3) Uani 1 1 d . U . . .
H35G H 0.998971 0.358427 0.767193 0.157 Uiso 1 1 calc R U . . .
H35H H 1.034160 0.372625 0.783883 0.157 Uiso 1 1 calc R U . . .
C35E C 0.9445(3) 0.2287(2) 0.79867(18) 0.089(2) Uani 1 1 d . U . . .
H35I H 0.935368 0.208348 0.799127 0.106 Uiso 1 1 calc R U . . .
H35J H 0.924559 0.241580 0.806470 0.106 Uiso 1 1 calc R U . . .
C35F C 0.9628(3) 0.1426(2) 0.6980(2) 0.106(3) Uani 1 1 d . U . . .
H35K H 0.959600 0.130700 0.680538 0.127 Uiso 1 1 calc R U . . .
H35L H 0.937865 0.144329 0.707521 0.127 Uiso 1 1 calc R U . . .
O36 O 0.8236(4) 0.5005(3) 0.6172(3) 0.228(5) Uani 1 1 d . U . . .
C36A C 1.0146(3) 0.0854(2) 0.5404(2) 0.092(2) Uani 1 1 d . U . . .
H36A H 1.036563 0.099034 0.538453 0.110 Uiso 1 1 calc R U . . .
C36B C 1.0175(3) 0.25513(19) 0.5250(2) 0.087(2) Uani 1 1 d . U . . .
H36B H 1.039584 0.261793 0.536705 0.104 Uiso 1 1 calc R U . . .
C36C C 1.0495(3) 0.3866(3) 0.6542(2) 0.111(3) Uani 1 1 d . U . . .
H36C H 1.068161 0.378038 0.667899 0.133 Uiso 1 1 calc R U . . .
C36D C 1.0433(3) 0.3901(3) 0.8520(3) 0.159(4) Uani 1 1 d D U . . .
H36D H 1.038160 0.397983 0.871532 0.191 Uiso 1 1 calc R U . . .
C36E C 1.0302(2) 0.21908(19) 0.8711(2) 0.084(2) Uani 1 1 d . U . . .
H36E H 1.051746 0.212816 0.858683 0.100 Uiso 1 1 calc R U . . .
C36F C 1.0355(3) 0.0737(2) 0.7365(2) 0.102(2) Uani 1 1 d . U . . .
H36F H 1.055671 0.078856 0.722364 0.123 Uiso 1 1 calc R U . . .
O37 O 0.9585(4) 0.1288(3) 0.9060(2) 0.220(5) Uani 1 1 d . U . . .
C37A C 1.0266(3) 0.0609(3) 0.5632(2) 0.121(3) Uani 1 1 d . U . . .
H37A H 1.044883 0.068449 0.577316 0.145 Uiso 1 1 calc R U . . .
H37B H 1.004287 0.052828 0.573272 0.145 Uiso 1 1 calc R U . . .
C37B C 1.0229(3) 0.22239(19) 0.5195(2) 0.097(2) Uani 1 1 d . U . . .
H37C H 1.034181 0.212864 0.536410 0.116 Uiso 1 1 calc R U . . .
H37D H 0.998171 0.213083 0.515468 0.116 Uiso 1 1 calc R U . . .
C37C C 1.0543(4) 0.3713(3) 0.6252(3) 0.143(3) Uani 1 1 d . U . . .
H37E H 1.030214 0.371452 0.614374 0.172 Uiso 1 1 calc R U . . .
H37F H 1.062407 0.350831 0.627887 0.172 Uiso 1 1 calc R U . . .
C37D C 1.0819(4) 0.3758(3) 0.8532(5) 0.215(5) Uani 1 1 d D U . . .
H37G H 1.086656 0.363988 0.835844 0.258 Uiso 1 1 calc R U . . .
H37H H 1.084196 0.363091 0.870240 0.258 Uiso 1 1 calc R U . . .
C37E C 1.0348(3) 0.2535(2) 0.8778(2) 0.093(2) Uani 1 1 d . U . . .
H37I H 1.055209 0.262197 0.866109 0.112 Uiso 1 1 calc R U . . .
H37J H 1.010923 0.264101 0.874065 0.112 Uiso 1 1 calc R U . . .
C37F C 1.0458(4) 0.0872(3) 0.7669(3) 0.131(3) Uani 1 1 d . U . . .
H37K H 1.068396 0.099903 0.765254 0.157 Uiso 1 1 calc R U . . .
H37L H 1.024533 0.099150 0.774090 0.157 Uiso 1 1 calc R U . . .
O38 O 0.9463(5) 0.1522(3) 0.9483(3) 0.247(6) Uani 1 1 d . U . . .
C38A C 1.0453(5) 0.0374(3) 0.5427(3) 0.155(4) Uani 1 1 d . U . . .
H38A H 1.072924 0.040605 0.541557 0.186 Uiso 1 1 calc R U . . .
H38B H 1.040678 0.017530 0.550105 0.186 Uiso 1 1 calc R U . . .
C38B C 1.0487(4) 0.2193(3) 0.4940(3) 0.130(3) Uani 1 1 d . U . . .
H38C H 1.075559 0.219155 0.499997 0.156 Uiso 1 1 calc R U . . .
H38D H 1.043274 0.201106 0.483354 0.156 Uiso 1 1 calc R U . . .
C38C C 1.0848(5) 0.3889(4) 0.6093(4) 0.164(4) Uani 1 1 d . U . . .
H38E H 1.107715 0.376676 0.606906 0.197 Uiso 1 1 calc R U . . .
H38Z H 1.075481 0.394232 0.590080 0.197 Uiso 1 1 calc R U . . .
C38D C 1.1099(3) 0.4018(4) 0.8550(5) 0.242(6) Uani 1 1 d D U . . .
H38F H 1.118908 0.404360 0.874900 0.290 Uiso 1 1 calc R U . . .
H38G H 1.132112 0.398228 0.842562 0.290 Uiso 1 1 calc R U . . .
C38E C 1.0445(4) 0.2541(2) 0.9085(3) 0.136(3) Uani 1 1 d . U . . .
H38H H 1.065850 0.267588 0.911670 0.163 Uiso 1 1 calc R U . . .
H38I H 1.022540 0.261225 0.919599 0.163 Uiso 1 1 calc R U . . .
C38F C 1.0531(5) 0.0645(4) 0.7855(4) 0.177(4) Uani 1 1 d . U . . .
H38J H 1.038533 0.067834 0.803330 0.213 Uiso 1 1 calc R U . . .
H38K H 1.080230 0.064862 0.790595 0.213 Uiso 1 1 calc R U . . .
O39 O 0.9649(3) 0.1050(2) 0.95029(18) 0.170(4) Uani 1 1 d . U . . .
C39A C 1.0286(5) 0.0407(3) 0.5151(3) 0.174(4) Uani 1 1 d . U . . .
H39A H 1.009145 0.025449 0.512242 0.209 Uiso 1 1 calc R U . . .
H39B H 1.048146 0.038322 0.500180 0.209 Uiso 1 1 calc R U . . .
C39B C 1.0403(5) 0.2454(3) 0.4760(3) 0.147(4) Uani 1 1 d . U . . .
H39' H 1.023009 0.240032 0.460256 0.176 Uiso 1 1 calc R U . . .
H39C H 1.063964 0.253107 0.467588 0.176 Uiso 1 1 calc R U . . .
C39C C 1.0941(5) 0.4140(4) 0.6244(4) 0.167(4) Uani 1 1 d . U . . .
H39D H 1.094409 0.431181 0.611660 0.201 Uiso 1 1 calc R U . . .
H39Z H 1.119113 0.412024 0.633684 0.201 Uiso 1 1 calc R U . . .
C39D C 1.0890(4) 0.4283(3) 0.8453(5) 0.234(6) Uani 1 1 d D U . . .
H39E H 1.103889 0.439026 0.830762 0.281 Uiso 1 1 calc R U . . .
H39F H 1.084009 0.441458 0.861612 0.281 Uiso 1 1 calc R U . . .
C39E C 1.0547(4) 0.2252(2) 0.9181(3) 0.124(3) Uani 1 1 d . U . . .
H39G H 1.082299 0.222252 0.916243 0.149 Uiso 1 1 calc R U . . .
H39H H 1.047737 0.222725 0.938511 0.149 Uiso 1 1 calc R U . . .
C39F C 1.0439(5) 0.0358(3) 0.7748(3) 0.174(4) Uani 1 1 d . U . . .
H39I H 1.021166 0.028064 0.784527 0.209 Uiso 1 1 calc R U . . .
H39J H 1.065184 0.022214 0.778065 0.209 Uiso 1 1 calc R U . . .
O40 O 0.9074(4) 0.1169(4) 0.9334(3) 0.251(6) Uani 1 1 d . U . . .
C40A C 1.0115(4) 0.0690(2) 0.5126(2) 0.120(3) Uani 1 1 d . U . . .
H40A H 0.984535 0.066775 0.507341 0.144 Uiso 1 1 calc R U . . .
H40B H 1.024227 0.080076 0.497201 0.144 Uiso 1 1 calc R U . . .
C40B C 1.0220(3) 0.2686(2) 0.4948(2) 0.105(3) Uani 1 1 d . U . . .
H40C H 0.997005 0.274167 0.486999 0.126 Uiso 1 1 calc R U . . .
H40D H 1.038121 0.286210 0.495648 0.126 Uiso 1 1 calc R U . . .
C40C C 1.0612(4) 0.4168(3) 0.6479(3) 0.134(3) Uani 1 1 d . U . . .
H40E H 1.070699 0.426484 0.665348 0.160 Uiso 1 1 calc R U . . .
H40F H 1.039658 0.428150 0.640234 0.160 Uiso 1 1 calc R U . . .
C40D C 1.0511(4) 0.4171(3) 0.8321(4) 0.213(5) Uani 1 1 d D U . . .
H40G H 1.054195 0.411215 0.811900 0.255 Uiso 1 1 calc R U . . .
H40H H 1.030783 0.431834 0.833631 0.255 Uiso 1 1 calc R U . . .
C40E C 1.0350(3) 0.2046(2) 0.9011(2) 0.100(3) Uani 1 1 d . U . . .
H40I H 1.010002 0.200192 0.909542 0.120 Uiso 1 1 calc R U . . .
H40J H 1.049589 0.186310 0.899485 0.120 Uiso 1 1 calc R U . . .
C40F C 1.0364(4) 0.0396(3) 0.7424(3) 0.129(3) Uani 1 1 d . U . . .
H40K H 1.011986 0.030591 0.737081 0.155 Uiso 1 1 calc R U . . .
H40L H 1.056760 0.030219 0.731131 0.155 Uiso 1 1 calc R U . . .
O41 O 0.8408(5) 0.0089(4) 0.8159(4) 0.279(7) Uani 1 1 d . U . . .
O42 O 0.8155(4) -0.0351(3) 0.8216(3) 0.245(6) Uani 1 1 d . U . . .
O43 O 0.7891(4) -0.0045(3) 0.7908(3) 0.213(5) Uani 1 1 d . U . . .
O44 O 0.8503(4) -0.0213(4) 0.7776(4) 0.243(5) Uani 1 1 d . U . . .
O45 O 0.9317(6) 0.3758(3) 0.4345(4) 0.359(9) Uani 1 1 d D U . . .
O46 O 0.8799(7) 0.3470(6) 0.4473(5) 0.445(10) Uani 1 1 d D U . . .
O47 O 0.9407(8) 0.3323(5) 0.4632(7) 0.449(10) Uani 1 1 d D U . . .
O48 O 0.9004(9) 0.3826(4) 0.4747(5) 0.428(10) Uani 1 1 d D U . . .
Cl1 Cl 0.86727(6) 0.16929(4) 0.58986(4) 0.0719(5) Uani 1 1 d . U . . .
Si1A Si 0.74766(7) 0.11000(5) 0.57359(5) 0.0791(6) Uani 1 1 d . U . . .
Si1B Si 0.77420(6) 0.27718(5) 0.56908(5) 0.0703(5) Uani 1 1 d . U . . .
Si1C Si 0.78532(6) 0.40566(5) 0.66868(5) 0.0681(5) Uani 1 1 d . U . . .
Si1D Si 0.77640(7) 0.38423(5) 0.83442(6) 0.0832(6) Uani 1 1 d . U . . .
Si1E Si 0.78421(7) 0.21054(5) 0.83898(5) 0.0774(6) Uani 1 1 d . U . . .
Si1F Si 0.77360(6) 0.08492(5) 0.73554(5) 0.0673(5) Uani 1 1 d . U . . .
O1 O 0.86815(17) 0.18657(12) 0.56358(11) 0.0815(15) Uani 1 1 d . U . . .
N1 N 0.8722(2) 0.10996(17) 0.64886(16) 0.0821(18) Uani 1 1 d . U . . .
N1A N 0.81751(17) 0.05860(14) 0.62538(13) 0.0669(14) Uani 1 1 d . U . . .
N1B N 0.80542(18) 0.20587(14) 0.51885(13) 0.0688(15) Uani 1 1 d . U . . .
N1C N 0.83725(18) 0.38845(14) 0.59099(14) 0.0711(15) Uani 1 1 d . U . . .
N1D N 0.84415(18) 0.42728(13) 0.77527(14) 0.0701(15) Uani 1 1 d . U . . .
N1E N 0.82639(19) 0.28181(14) 0.88482(14) 0.0747(15) Uani 1 1 d . U . . .
N1F N 0.83441(18) 0.09730(13) 0.81034(13) 0.0667(14) Uani 1 1 d . U . . .
C1 C 0.8717(3) 0.1328(2) 0.65813(18) 0.079(2) Uani 1 1 d . U . . .
C1A C 0.8022(2) 0.07985(18) 0.60776(17) 0.0741(19) Uani 1 1 d . U . . .
H1A H 0.817868 0.095709 0.602294 0.089 Uiso 1 1 calc R U . . .
C1B C 0.8042(2) 0.22817(17) 0.53714(17) 0.0711(18) Uani 1 1 d . U . . .
H1B H 0.827228 0.233285 0.546232 0.085 Uiso 1 1 calc R U . . .
C1C C 0.8281(2) 0.39174(15) 0.61898(16) 0.0656(17) Uani 1 1 d . U . . .
H1C H 0.846009 0.385905 0.632963 0.079 Uiso 1 1 calc R U . . .
C1D C 0.8304(2) 0.40832(17) 0.79410(18) 0.0745(19) Uani 1 1 d . U . . .
H1D H 0.845390 0.391862 0.798930 0.089 Uiso 1 1 calc R U . . .
C1E C 0.8216(2) 0.25870(17) 0.86699(17) 0.0710(18) Uani 1 1 d . U . . .
H1E H 0.842932 0.251861 0.856633 0.085 Uiso 1 1 calc R U . . .
C1F C 0.8229(2) 0.09511(16) 0.78332(16) 0.0652(17) Uani 1 1 d . U . . .
H1F H 0.840345 0.100114 0.768694 0.078 Uiso 1 1 calc R U . . .

loop_
_atom_site_aniso_label
_atom_site_aniso_U_11
_atom_site_aniso_U_22
_atom_site_aniso_U_33
_atom_site_aniso_U_23
_atom_site_aniso_U_13
_atom_site_aniso_U_12
C33T 0.24(2) 0.296(17) 0.38(2) 0.071(16) -0.043(19) -0.02(2)
C1T 0.112(8) 0.275(11) 0.239(10) 0.046(9) -0.019(9) -0.011(9)
C2T 0.091(7) 0.257(11) 0.241(10) 0.052(9) -0.006(8) 0.009(9)
C3T 0.128(8) 0.273(11) 0.232(11) 0.063(9) -0.008(9) -0.003(9)
C4T 0.137(9) 0.276(11) 0.228(10) 0.061(9) -0.011(9) -0.001(10)
C5T 0.135(8) 0.271(12) 0.227(10) 0.075(9) -0.018(9) -0.005(10)
C6T 0.117(8) 0.271(11) 0.236(10) 0.068(9) -0.025(9) -0.033(9)
C7T 0.161(14) 0.311(17) 0.325(16) -0.020(15) 0.010(15) -0.037(16)
C8T 0.328(15) 0.240(12) 0.124(8) 0.034(9) 0.102(10) 0.056(11)
C9T 0.328(15) 0.217(12) 0.122(8) 0.027(9) 0.108(10) 0.057(11)
C10T 0.339(16) 0.221(12) 0.149(9) 0.022(9) 0.096(11) 0.059(11)
C11T 0.331(15) 0.227(12) 0.145(9) 0.035(10) 0.112(10) 0.056(12)
C12T 0.322(15) 0.232(12) 0.135(8) 0.010(10) 0.116(10) 0.050(12)
C13T 0.333(15) 0.229(12) 0.114(8) 0.016(8) 0.110(11) 0.053(11)
C20T 0.335(13) 0.283(12) 0.338(13) -0.046(12) 0.019(11) -0.046(12)
C21T 0.324(13) 0.269(12) 0.317(14) -0.069(12) 0.013(11) -0.030(12)
C22T 0.318(13) 0.246(12) 0.301(12) -0.090(11) 0.001(11) -0.052(12)
C23T 0.311(13) 0.254(12) 0.303(12) -0.087(11) -0.012(11) -0.066(12)
C24T 0.309(13) 0.260(12) 0.328(13) -0.064(12) 0.006(11) -0.089(11)
C25T 0.319(13) 0.278(12) 0.339(13) -0.037(11) 0.023(11) -0.065(12)
C26T 0.38(2) 0.38(2) 0.40(2) 0.02(2) 0.060(18) -0.04(2)
C31T 0.112(8) 0.273(15) 0.279(13) 0.088(11) 0.026(9) 0.003(11)
C32T 0.134(9) 0.264(14) 0.291(13) 0.090(12) 0.001(10) 0.035(10)
C27T 0.136(9) 0.267(13) 0.301(14) 0.078(12) -0.017(10) 0.038(10)
C28T 0.135(9) 0.282(14) 0.284(13) 0.066(12) -0.030(10) 0.013(11)
C29T 0.111(9) 0.284(14) 0.284(13) 0.067(13) -0.018(10) -0.029(10)
C30T 0.107(8) 0.269(14) 0.276(14) 0.085(11) -0.010(10) -0.022(9)
Cu1 0.0579(5) 0.0642(6) 0.0814(5) 0.0036(4) 0.0051(4) 0.0006(4)
Cu2 0.0651(6) 0.0552(5) 0.0827(6) -0.0018(4) -0.0023(5) -0.0034(4)
Cl2 0.0887(15) 0.0574(11) 0.0836(12) -0.0011(9) -0.0016(11) -0.0006(10)
Si2A 0.0647(13) 0.0732(14) 0.0856(14) 0.0099(11) 0.0103(11) 0.0042(11)
Si2B 0.0551(12) 0.0591(12) 0.0971(14) -0.0081(11) 0.0046(11) -0.0018(10)
Si2C 0.0701(15) 0.0970(17) 0.0980(16) -0.0138(13) -0.0080(12) 0.0089(13)
Si2D 0.0767(15) 0.0804(16) 0.1038(16) 0.0192(13) -0.0064(13) -0.0089(13)
Si2E 0.0574(12) 0.0621(13) 0.0925(14) -0.0023(10) -0.0071(10) -0.0002(10)
Si2F 0.0638(13) 0.0702(14) 0.0904(14) -0.0078(11) -0.0013(11) 0.0000(11)
O2 0.081(4) 0.086(4) 0.122(4) -0.008(3) 0.024(3) 0.004(3)
N2 0.121(6) 0.080(5) 0.090(5) 0.009(4) 0.008(4) -0.009(4)
N2A 0.076(4) 0.059(3) 0.089(4) -0.004(3) -0.001(3) -0.007(3)
N2B 0.064(3) 0.055(3) 0.072(3) -0.004(3) -0.010(3) -0.001(3)
N2C 0.058(3) 0.050(3) 0.098(4) 0.006(3) -0.002(3) 0.003(3)
N2D 0.075(4) 0.056(3) 0.113(5) 0.003(3) 0.010(4) 0.003(3)
N2E 0.072(4) 0.055(3) 0.081(4) 0.000(3) 0.008(3) -0.007(3)
N2F 0.065(4) 0.056(3) 0.083(3) -0.003(3) 0.006(3) -0.003(3)
C2 0.168(10) 0.065(5) 0.095(6) 0.004(4) -0.007(6) -0.006(6)
C2A 0.060(4) 0.069(4) 0.086(4) 0.004(3) -0.001(3) -0.011(3)
C2B 0.061(4) 0.071(4) 0.087(4) 0.001(3) -0.013(3) -0.003(3)
C2C 0.058(4) 0.053(4) 0.096(4) -0.004(3) -0.013(3) 0.007(3)
C2D 0.069(4) 0.064(4) 0.109(5) 0.009(4) 0.006(4) 0.006(4)
C2E 0.075(4) 0.058(4) 0.086(4) -0.001(3) 0.008(4) 0.000(3)
C2F 0.069(4) 0.060(4) 0.085(4) -0.005(3) 0.007(3) -0.002(3)
Cu3 0.0694(6) 0.0526(5) 0.0844(6) -0.0042(4) 0.0014(5) -0.0007(4)
Cl3 0.0722(13) 0.0685(12) 0.0854(12) 0.0048(10) 0.0022(10) 0.0008(10)
O3 0.110(4) 0.054(3) 0.093(4) 0.009(3) 0.017(3) 0.007(3)
N3 0.089(5) 0.054(4) 0.094(4) 0.005(3) -0.007(4) -0.011(3)
N3A 0.071(4) 0.058(4) 0.082(3) 0.002(3) 0.000(3) 0.002(3)
N3B 0.062(3) 0.064(3) 0.070(3) 0.002(3) -0.004(3) -0.001(3)
N3C 0.064(4) 0.049(3) 0.089(4) 0.000(3) 0.000(3) 0.001(3)
N3D 0.075(4) 0.055(4) 0.088(4) -0.001(3) -0.001(3) -0.004(3)
N3E 0.065(4) 0.066(3) 0.082(4) -0.003(3) 0.002(3) 0.001(3)
N3F 0.061(3) 0.052(3) 0.084(3) -0.001(3) -0.002(3) 0.001(3)
C3 0.233(12) 0.190(12) 0.188(11) 0.064(9) 0.021(10) -0.031(10)
C3A 0.066(4) 0.076(5) 0.114(5) 0.016(4) -0.008(4) -0.013(4)
C3B 0.056(4) 0.080(5) 0.109(5) 0.002(4) -0.019(4) 0.006(4)
C3C 0.078(5) 0.092(5) 0.100(5) -0.017(4) -0.014(4) 0.017(4)
C3D 0.076(5) 0.075(5) 0.123(6) 0.006(4) 0.013(4) 0.012(4)
C3E 0.087(5) 0.060(4) 0.104(5) -0.001(4) 0.021(4) -0.006(4)
C3F 0.081(5) 0.087(5) 0.096(5) -0.003(4) 0.014(4) -0.026(4)
Cu4 0.0658(6) 0.0610(6) 0.0849(6) 0.0028(5) -0.0034(5) -0.0052(5)
Cl4 0.0857(14) 0.0612(12) 0.0887(13) 0.0015(10) -0.0059(11) -0.0015(10)
O4 0.091(4) 0.115(5) 0.103(4) 0.013(4) -0.023(3) -0.020(4)
N4 0.123(6) 0.074(5) 0.100(5) 0.011(4) -0.008(4) 0.008(4)
N4A 0.070(4) 0.061(4) 0.091(4) -0.003(3) 0.002(3) 0.000(3)
N4B 0.071(4) 0.056(3) 0.082(4) -0.006(3) 0.009(3) -0.008(3)
N4C 0.065(3) 0.054(3) 0.079(3) 0.002(3) -0.003(3) -0.015(3)
N4D 0.078(4) 0.059(4) 0.091(4) 0.003(3) -0.002(3) -0.001(3)
N4E 0.073(4) 0.070(4) 0.072(3) 0.004(3) -0.001(3) 0.000(3)
N4F 0.066(3) 0.062(4) 0.075(3) -0.001(3) 0.005(3) 0.009(3)
C4 0.36(2) 0.35(2) 0.32(2) 0.115(19) 0.127(19) -0.08(2)
C4A 0.079(5) 0.077(5) 0.104(5) 0.010(4) 0.000(4) -0.012(4)
C4B 0.067(4) 0.081(5) 0.104(5) -0.008(4) -0.018(4) -0.004(4)
C4C 0.097(5) 0.100(6) 0.088(5) -0.011(5) -0.020(5) 0.023(5)
C4D 0.087(5) 0.063(5) 0.110(6) 0.010(4) 0.005(4) 0.018(4)
C4E 0.089(5) 0.075(5) 0.102(5) -0.003(4) 0.026(4) -0.005(4)
C4F 0.096(5) 0.101(6) 0.084(4) -0.007(4) 0.015(4) -0.028(5)
Cu5 0.0761(6) 0.0561(5) 0.0894(6) -0.0009(5) 0.0073(5) 0.0012(5)
Cl5 0.0901(16) 0.0654(14) 0.1290(18) -0.0156(12) 0.0082(14) 0.0080(12)
O5 0.102(4) 0.081(4) 0.079(3) -0.001(3) 0.007(3) -0.021(3)
C5 0.108(6) 0.071(5) 0.082(5) 0.011(4) -0.011(5) -0.011(5)
C5A 0.080(5) 0.064(4) 0.091(5) 0.004(4) -0.005(4) -0.010(4)
C5B 0.072(4) 0.055(4) 0.100(5) 0.003(4) -0.016(4) -0.006(4)
C5C 0.092(5) 0.077(5) 0.083(5) 0.001(4) -0.015(4) 0.001(4)
C5D 0.085(5) 0.069(5) 0.097(5) 0.006(4) 0.006(4) 0.017(4)
C5E 0.096(5) 0.065(5) 0.095(5) 0.003(4) 0.026(4) -0.007(4)
C5F 0.086(5) 0.078(5) 0.079(4) -0.003(4) 0.009(4) -0.013(4)
Cu6 0.0703(6) 0.0558(5) 0.0787(5) -0.0012(4) -0.0039(5) -0.0029(4)
Cl6 0.135(3) 0.151(3) 0.0995(18) -0.0057(17) -0.0244(18) 0.012(2)
O6 0.094(4) 0.055(3) 0.099(4) -0.009(3) -0.006(3) -0.005(3)
C6 0.166(10) 0.074(6) 0.096(6) -0.003(5) -0.017(6) -0.030(6)
C6A 0.065(4) 0.060(4) 0.090(5) -0.001(4) -0.010(4) -0.008(3)
C6B 0.061(4) 0.052(4) 0.080(4) -0.001(3) 0.006(3) 0.003(3)
C6C 0.065(4) 0.049(4) 0.087(4) -0.003(3) 0.009(3) -0.007(3)
C6D 0.075(5) 0.053(4) 0.099(5) -0.002(4) 0.012(4) 0.005(4)
C6E 0.065(4) 0.064(4) 0.079(4) 0.000(3) 0.008(3) -0.011(3)
C6F 0.058(4) 0.049(4) 0.082(4) 0.000(3) 0.000(3) -0.003(3)
Cl7 0.118(2) 0.0708(15) 0.1224(18) -0.0078(13) 0.0159(16) -0.0258(14)
O7 0.082(4) 0.093(4) 0.142(5) -0.033(4) 0.017(4) -0.014(3)
C7 0.308(13) 0.137(10) 0.174(10) 0.024(8) -0.038(10) 0.019(10)
C7A 0.072(4) 0.061(4) 0.106(5) 0.012(4) -0.016(4) -0.005(4)
C7B 0.063(4) 0.065(4) 0.085(4) 0.001(3) -0.002(3) 0.001(3)
C7C 0.054(4) 0.055(4) 0.088(4) -0.003(3) 0.004(3) 0.005(3)
C7D 0.074(4) 0.059(4) 0.111(5) 0.007(4) 0.017(4) -0.002(3)
C7E 0.068(4) 0.062(4) 0.086(4) -0.007(3) 0.010(4) -0.011(3)
C7F 0.054(4) 0.052(4) 0.076(4) -0.004(3) -0.005(3) -0.007(3)
Cl8 0.111(2) 0.108(2) 0.0988(16) -0.0167(14) 0.0168(15) -0.0098(17)
O8 0.175(7) 0.064(4) 0.101(4) 0.002(3) -0.037(4) 0.035(4)
C8 0.42(2) 0.209(17) 0.198(15) 0.039(13) -0.089(15) 0.052(18)
C8A 0.088(6) 0.064(5) 0.121(6) 0.003(4) -0.001(4) -0.012(4)
C8B 0.068(4) 0.072(5) 0.081(4) -0.003(4) -0.011(4) -0.008(4)
C8C 0.072(5) 0.055(4) 0.093(5) -0.004(3) 0.002(4) 0.003(3)
C8D 0.091(6) 0.057(4) 0.139(6) -0.003(4) 0.003(5) -0.001(4)
C8E 0.091(5) 0.074(5) 0.086(4) -0.010(4) 0.018(4) -0.004(4)
C8F 0.066(4) 0.061(4) 0.076(4) 0.002(3) -0.001(3) -0.003(3)
Cl9 0.097(2) 0.113(2) 0.155(2) 0.0406(19) 0.0084(18) 0.0355(17)
O9 0.102(4) 0.070(3) 0.074(3) 0.010(3) 0.008(3) -0.002(3)
C9A 0.097(6) 0.059(4) 0.129(6) -0.009(4) 0.005(5) -0.015(4)
C9B 0.085(5) 0.077(5) 0.078(4) 0.001(4) -0.004(4) -0.003(4)
C9C 0.066(4) 0.062(4) 0.102(5) 0.012(4) 0.002(4) 0.002(4)
C9D 0.097(6) 0.063(4) 0.126(6) -0.015(5) -0.006(5) 0.004(4)
C9E 0.100(6) 0.075(5) 0.072(4) 0.002(4) 0.005(4) -0.016(4)
C9F 0.070(4) 0.041(4) 0.089(4) 0.003(3) -0.003(4) 0.000(3)
Cl10 0.164(3) 0.125(2) 0.140(3) 0.033(2) -0.067(2) -0.029(2)
O10 0.075(4) 0.093(4) 0.125(5) 0.003(3) -0.014(3) 0.005(3)
C10A 0.079(5) 0.069(4) 0.109(5) -0.008(4) 0.007(4) -0.005(4)
C10B 0.075(5) 0.062(4) 0.083(4) 0.002(3) -0.003(4) -0.009(4)
C10C 0.061(4) 0.058(4) 0.093(4) -0.001(4) -0.003(4) -0.003(3)
C10D 0.086(5) 0.062(4) 0.110(5) -0.008(4) 0.007(4) -0.007(4)
C10E 0.076(5) 0.060(4) 0.074(4) 0.002(3) 0.001(4) -0.007(4)
C10F 0.060(4) 0.056(4) 0.083(4) -0.003(3) -0.011(3) 0.002(3)
Cl11 0.150(3) 0.211(4) 0.169(3) 0.097(3) -0.048(3) -0.100(3)
O11 0.096(4) 0.118(5) 0.102(4) 0.011(4) 0.029(3) 0.031(4)
C11A 0.069(5) 0.086(5) 0.126(5) 0.000(4) -0.011(4) -0.009(4)
C11B 0.084(5) 0.059(4) 0.091(4) -0.002(3) 0.001(4) -0.005(4)
C11C 0.085(5) 0.055(4) 0.093(4) -0.007(3) 0.001(4) 0.003(3)
C11D 0.067(4) 0.074(4) 0.135(6) 0.011(4) -0.001(4) -0.001(4)
C11E 0.081(5) 0.061(4) 0.099(4) -0.009(3) -0.007(4) 0.009(4)
C11F 0.074(5) 0.056(4) 0.102(5) -0.002(3) -0.002(4) 0.003(3)
Cl12 0.451(11) 0.212(6) 0.419(9) 0.131(6) 0.337(9) 0.107(7)
O12 0.102(4) 0.071(3) 0.098(4) 0.004(3) -0.004(3) -0.012(3)
C12A 0.090(6) 0.074(5) 0.175(7) -0.001(5) -0.013(5) 0.008(5)
C12B 0.097(5) 0.060(4) 0.093(5) -0.007(4) -0.025(4) 0.008(4)
C12C 0.126(7) 0.071(5) 0.124(6) -0.004(4) 0.011(5) -0.013(5)
C12D 0.086(6) 0.082(5) 0.148(7) 0.008(5) 0.002(5) -0.011(5)
C12E 0.088(5) 0.066(5) 0.099(5) -0.004(4) 0.002(4) -0.002(4)
C12F 0.114(6) 0.073(5) 0.114(5) 0.011(4) -0.017(5) 0.000(5)
O13 0.126(5) 0.083(4) 0.069(3) 0.002(3) 0.001(3) 0.023(4)
C13A 0.099(6) 0.104(7) 0.213(9) -0.015(6) 0.013(7) -0.004(5)
C13B 0.123(6) 0.078(5) 0.100(5) 0.006(4) -0.021(5) 0.002(5)
C13C 0.144(8) 0.085(6) 0.145(6) 0.019(5) 0.002(7) -0.025(6)
C13D 0.089(6) 0.093(6) 0.169(7) 0.010(6) 0.000(6) -0.010(5)
C13E 0.120(6) 0.062(5) 0.115(5) 0.007(4) -0.001(5) -0.003(5)
C13F 0.135(7) 0.089(6) 0.142(6) 0.026(5) 0.000(6) 0.018(6)
O14 0.094(4) 0.064(3) 0.094(3) -0.004(3) -0.005(3) 0.004(3)
C14A 0.129(8) 0.155(8) 0.182(8) -0.022(7) 0.006(7) 0.034(7)
C14B 0.132(7) 0.103(6) 0.117(6) 0.026(5) -0.010(5) 0.001(6)
C14C 0.136(7) 0.078(5) 0.144(6) -0.009(5) 0.033(6) -0.022(5)
C14D 0.087(6) 0.116(7) 0.151(7) -0.007(6) -0.009(6) -0.016(5)
C14E 0.135(7) 0.088(6) 0.141(7) 0.023(5) 0.000(6) 0.002(6)
C14F 0.102(6) 0.072(5) 0.165(7) 0.008(5) -0.008(6) 0.028(5)
C14T 0.315(17) 0.33(2) 0.187(14) 0.070(15) 0.106(14) 0.107(15)
O15 0.216(8) 0.085(5) 0.095(4) 0.002(3) 0.025(5) -0.047(5)
C15A 0.093(6) 0.133(7) 0.127(6) -0.016(5) -0.001(5) 0.006(6)
C15B 0.101(6) 0.105(6) 0.111(6) 0.009(5) -0.003(5) -0.018(5)
C15C 0.108(6) 0.069(5) 0.127(6) -0.009(4) 0.001(5) -0.020(5)
C15D 0.085(6) 0.096(6) 0.139(6) 0.007(5) -0.002(5) 0.003(5)
C15E 0.115(6) 0.087(6) 0.130(6) 0.000(5) 0.007(5) 0.023(5)
C15F 0.094(6) 0.071(5) 0.128(6) 0.003(4) 0.008(5) 0.023(5)
C15T 0.139(10) 0.058(7) 0.157(9) 0.000 0.000 -0.042(7)
O16 0.110(5) 0.112(5) 0.168(6) -0.038(5) -0.025(5) 0.038(4)
C16A 0.105(5) 0.097(6) 0.140(6) 0.030(5) -0.040(5) -0.028(5)
C16B 0.073(4) 0.094(5) 0.096(5) -0.009(4) -0.005(4) 0.005(4)
C16C 0.065(4) 0.069(4) 0.100(4) -0.007(4) -0.002(4) 0.007(4)
C16D 0.092(5) 0.086(5) 0.139(6) 0.017(4) 0.026(5) 0.012(5)
C16E 0.087(5) 0.086(5) 0.127(6) -0.017(4) 0.012(5) -0.015(4)
C16F 0.057(4) 0.091(5) 0.091(4) -0.004(4) 0.003(4) 0.000(4)
C16T 0.103(7) 0.057(5) 0.192(8) 0.011(6) -0.010(6) -0.022(5)
O17 0.116(5) 0.068(3) 0.114(4) 0.009(3) 0.001(4) 0.017(3)
C17A 0.149(8) 0.125(7) 0.169(8) 0.016(6) -0.048(7) -0.032(6)
C17B 0.097(6) 0.097(6) 0.116(5) -0.004(5) -0.018(5) 0.019(5)
C17C 0.095(6) 0.083(5) 0.110(5) 0.007(4) 0.008(5) 0.030(5)
C17D 0.123(7) 0.098(6) 0.152(7) -0.006(5) 0.035(6) 0.022(6)
C17E 0.136(8) 0.113(7) 0.156(7) -0.019(6) 0.046(6) -0.032(6)
C17F 0.086(6) 0.102(6) 0.122(6) 0.005(5) -0.001(5) -0.032(5)
C17T 0.098(7) 0.075(6) 0.193(8) -0.009(6) 0.031(6) -0.031(6)
O18 0.151(7) 0.136(7) 0.151(6) -0.008(5) -0.040(5) 0.069(5)
C18A 0.179(9) 0.150(8) 0.200(9) 0.027(8) -0.082(8) -0.037(8)
C18B 0.171(9) 0.108(6) 0.152(7) 0.004(6) -0.004(7) 0.017(7)
C18C 0.119(7) 0.087(5) 0.112(6) 0.001(5) 0.006(5) 0.031(5)
C18D 0.170(9) 0.139(7) 0.179(9) -0.011(7) 0.049(7) 0.018(8)
C18E 0.192(10) 0.132(7) 0.205(9) -0.008(8) 0.048(8) -0.036(8)
C18F 0.142(8) 0.110(7) 0.140(7) -0.010(5) -0.008(6) -0.039(6)
C18T 0.135(11) 0.067(8) 0.170(11) 0.000 0.000 -0.039(9)
O19 0.178(8) 0.082(5) 0.235(9) -0.013(6) -0.022(7) -0.033(5)
C19A 0.158(8) 0.147(8) 0.218(9) 0.015(8) -0.108(7) -0.016(7)
C19B 0.199(9) 0.122(7) 0.165(8) -0.022(7) 0.002(8) 0.022(7)
C19C 0.122(7) 0.087(6) 0.117(6) -0.007(5) 0.006(5) 0.025(5)
C19D 0.167(9) 0.131(7) 0.186(8) -0.012(7) 0.063(7) 0.010(7)
C19E 0.163(9) 0.112(7) 0.211(9) -0.047(7) 0.050(8) -0.035(6)
C19F 0.146(8) 0.135(7) 0.124(6) -0.010(6) -0.009(6) -0.057(6)
C19T 0.25(2) 0.137(14) 0.160(11) 0.000 0.000 -0.076(15)
O20 0.168(8) 0.160(8) 0.164(6) -0.039(6) 0.056(6) 0.022(6)
C20A 0.145(8) 0.140(7) 0.204(9) 0.039(7) -0.086(7) -0.024(6)
C20B 0.111(7) 0.113(7) 0.134(6) -0.033(5) -0.004(6) 0.043(6)
C20C 0.085(5) 0.083(5) 0.107(5) 0.001(4) 0.009(4) 0.018(4)
C20D 0.122(7) 0.117(6) 0.166(8) 0.016(6) 0.054(6) 0.013(6)
C20E 0.115(7) 0.104(6) 0.153(7) -0.036(5) -0.002(6) -0.030(5)
C20F 0.089(6) 0.127(6) 0.093(5) 0.008(5) -0.008(5) -0.033(5)
O21 0.157(6) 0.195(7) 0.073(4) -0.009(4) -0.030(4) -0.014(5)
C21A 0.059(4) 0.058(4) 0.080(4) 0.004(3) -0.004(3) 0.006(3)
C21B 0.069(4) 0.054(4) 0.067(4) -0.004(3) -0.002(3) 0.001(3)
C21C 0.065(4) 0.051(4) 0.098(5) -0.002(3) 0.003(3) 0.000(3)
C21D 0.072(5) 0.062(4) 0.087(4) -0.005(4) -0.006(4) -0.011(4)
C21E 0.072(5) 0.066(4) 0.075(4) 0.000(3) 0.001(3) -0.005(4)
C21F 0.060(4) 0.055(4) 0.086(4) 0.002(3) -0.009(3) -0.001(3)
O22 0.250(12) 0.319(14) 0.283(14) -0.111(11) 0.020(12) 0.072(12)
C22A 0.073(4) 0.062(4) 0.082(4) 0.002(3) 0.005(3) 0.010(3)
C22B 0.069(4) 0.056(4) 0.079(4) -0.001(3) 0.006(3) -0.005(3)
C22C 0.063(4) 0.060(4) 0.100(4) -0.010(4) 0.001(4) -0.003(3)
C22D 0.083(5) 0.064(4) 0.090(4) 0.012(3) -0.003(4) -0.018(3)
C22E 0.067(4) 0.060(4) 0.087(4) -0.003(3) -0.005(3) 0.000(3)
C22F 0.056(4) 0.058(4) 0.088(4) -0.004(3) -0.006(3) 0.002(3)
O23 0.152(7) 0.190(10) 0.345(14) -0.096(9) -0.079(8) -0.033(7)
C23A 0.087(5) 0.086(5) 0.102(5) -0.006(4) 0.011(4) -0.009(4)
C23B 0.074(5) 0.061(4) 0.095(5) -0.001(4) -0.001(4) -0.002(4)
C23C 0.069(5) 0.067(4) 0.115(5) -0.015(4) -0.008(4) -0.007(4)
C23D 0.096(6) 0.088(5) 0.088(5) 0.005(4) -0.011(4) -0.010(4)
C23E 0.076(5) 0.061(4) 0.082(4) -0.001(3) -0.012(4) -0.005(4)
C23F 0.071(5) 0.059(4) 0.095(5) -0.006(4) -0.003(4) 0.009(4)
O24 0.227(13) 0.429(16) 0.262(12) 0.196(13) -0.083(11) -0.027(11)
C24A 0.094(6) 0.093(6) 0.095(5) -0.011(4) 0.001(5) -0.014(5)
C24B 0.084(5) 0.070(5) 0.087(5) 0.003(4) -0.003(4) -0.002(4)
C24C 0.077(5) 0.053(4) 0.104(5) -0.010(4) 0.001(4) 0.001(4)
C24D 0.109(6) 0.084(5) 0.099(5) -0.013(4) -0.004(5) 0.005(5)
C24E 0.079(5) 0.065(4) 0.076(4) 0.006(4) 0.003(4) -0.006(4)
C24F 0.074(5) 0.051(4) 0.092(5) 0.003(3) -0.005(4) -0.002(4)
O25 0.199(8) 0.063(4) 0.130(5) 0.000(3) -0.011(5) -0.014(4)
C25A 0.086(5) 0.082(5) 0.087(4) -0.006(4) -0.003(4) -0.008(4)
C25B 0.073(5) 0.058(4) 0.078(4) -0.002(3) -0.005(4) 0.003(3)
C25C 0.068(4) 0.054(4) 0.095(5) 0.001(3) 0.003(4) -0.002(3)
C25D 0.085(5) 0.067(5) 0.098(5) 0.002(4) -0.001(4) -0.001(4)
C25E 0.085(5) 0.074(5) 0.069(4) -0.006(4) 0.010(4) -0.002(4)
C25F 0.068(4) 0.057(4) 0.091(4) 0.002(3) -0.008(4) -0.007(4)
O26 0.150(7) 0.111(6) 0.177(7) 0.042(5) -0.035(5) -0.015(5)
C26A 0.078(5) 0.060(4) 0.086(4) 0.003(3) 0.010(4) 0.000(4)
C26B 0.062(4) 0.055(4) 0.080(4) -0.005(3) -0.006(3) -0.007(3)
C26C 0.069(4) 0.071(5) 0.080(4) 0.000(4) -0.007(3) -0.010(4)
C26D 0.079(5) 0.063(4) 0.089(5) 0.010(4) -0.006(4) 0.012(4)
C26E 0.068(4) 0.049(4) 0.083(4) 0.006(3) -0.001(4) 0.005(3)
C26F 0.067(4) 0.061(4) 0.072(4) 0.001(3) 0.006(3) 0.009(4)
O27 0.227(9) 0.152(7) 0.160(7) 0.016(6) -0.039(7) -0.087(8)
C27A 0.067(4) 0.066(4) 0.083(4) 0.007(3) 0.012(3) 0.004(3)
C27B 0.051(4) 0.063(4) 0.095(4) -0.008(3) -0.002(3) -0.006(3)
C27C 0.062(4) 0.074(4) 0.089(4) -0.003(3) 0.002(3) -0.007(4)
C27D 0.085(5) 0.066(4) 0.095(4) 0.007(4) -0.018(4) -0.012(4)
C27E 0.063(4) 0.067(4) 0.088(4) 0.003(3) -0.011(4) 0.008(3)
C27F 0.069(4) 0.063(4) 0.084(4) -0.005(3) 0.001(3) 0.002(4)
O28 0.190(8) 0.179(10) 0.306(13) -0.043(9) 0.104(9) -0.028(8)
C28A 0.064(4) 0.075(5) 0.099(5) 0.009(4) 0.014(4) 0.004(4)
C28B 0.066(4) 0.073(4) 0.123(6) -0.009(4) 0.009(4) -0.006(4)
C28C 0.062(4) 0.091(5) 0.094(5) 0.001(4) 0.007(4) -0.010(4)
C28D 0.087(5) 0.083(5) 0.098(5) 0.008(4) -0.014(4) -0.009(4)
C28E 0.066(5) 0.078(5) 0.122(6) -0.016(5) -0.003(4) 0.003(4)
C28F 0.070(4) 0.074(5) 0.091(5) -0.006(4) 0.003(4) 0.014(4)
O29 0.182(7) 0.145(6) 0.092(4) -0.014(4) 0.024(4) 0.006(5)
C29A 0.088(5) 0.081(5) 0.088(5) 0.019(4) 0.014(4) 0.001(4)
C29B 0.078(5) 0.076(5) 0.134(6) -0.018(5) 0.026(5) -0.018(4)
C29C 0.075(5) 0.075(5) 0.104(5) 0.002(4) -0.011(4) -0.020(4)
C29D 0.097(6) 0.084(5) 0.088(5) 0.009(4) -0.018(4) -0.003(5)
C29E 0.074(5) 0.071(5) 0.128(6) -0.010(5) -0.018(5) 0.013(4)
C29F 0.072(4) 0.063(4) 0.093(5) -0.005(4) 0.014(4) 0.005(4)
O30 0.184(8) 0.149(8) 0.396(16) -0.039(9) 0.139(10) 0.026(7)
C30A 0.089(5) 0.069(5) 0.070(4) 0.009(3) 0.011(4) 0.008(4)
C30B 0.082(5) 0.057(4) 0.116(6) -0.009(4) 0.013(4) -0.010(4)
C30C 0.079(4) 0.053(4) 0.094(5) -0.004(4) -0.007(4) -0.016(4)
C30D 0.112(6) 0.065(5) 0.088(5) 0.005(4) -0.011(4) -0.007(4)
C30E 0.081(5) 0.059(4) 0.094(5) -0.006(4) -0.018(4) 0.007(4)
C30F 0.072(4) 0.055(4) 0.087(4) -0.007(3) 0.007(4) 0.000(3)
O31 0.241(10) 0.275(14) 0.270(12) -0.121(11) 0.027(10) -0.115(10)
C31A 0.089(5) 0.093(5) 0.097(5) 0.004(4) 0.011(4) -0.010(4)
C31B 0.064(4) 0.082(5) 0.097(4) -0.001(4) -0.006(3) 0.000(4)
C31C 0.117(6) 0.089(5) 0.125(6) -0.009(4) -0.037(5) 0.032(5)
C31D 0.115(6) 0.098(5) 0.116(5) 0.032(4) 0.015(5) 0.017(5)
C31E 0.067(4) 0.067(4) 0.103(4) 0.006(4) 0.005(4) 0.001(4)
C31F 0.092(5) 0.080(4) 0.096(5) -0.004(4) 0.006(4) -0.018(4)
O32 0.188(10) 0.207(9) 0.260(11) 0.093(9) 0.022(9) -0.044(8)
C32A 0.130(7) 0.113(6) 0.119(6) 0.008(5) 0.005(6) -0.039(6)
C32B 0.093(6) 0.140(7) 0.115(6) -0.008(6) -0.022(5) -0.004(6)
C32C 0.168(8) 0.151(8) 0.178(9) 0.023(7) -0.033(7) 0.042(7)
C32D 0.163(8) 0.113(7) 0.148(7) 0.021(6) -0.002(7) 0.023(6)
C32E 0.088(5) 0.127(7) 0.123(6) 0.024(6) 0.020(5) 0.007(5)
C32F 0.106(6) 0.111(6) 0.135(7) -0.006(6) 0.016(5) -0.033(5)
O33 0.318(14) 0.156(7) 0.294(13) 0.005(8) -0.093(10) 0.068(9)
C33A 0.154(8) 0.160(8) 0.155(8) 0.000(7) -0.011(7) -0.060(7)
C33B 0.147(7) 0.180(8) 0.113(6) -0.007(7) -0.022(6) 0.002(8)
C33C 0.189(9) 0.112(7) 0.179(9) 0.001(7) -0.053(8) 0.051(7)
C33D 0.177(9) 0.149(8) 0.180(9) -0.011(7) 0.021(8) 0.040(8)
C33E 0.126(7) 0.179(9) 0.124(6) 0.003(7) 0.021(6) 0.009(7)
C33F 0.132(7) 0.110(6) 0.159(7) -0.011(6) 0.024(7) -0.038(6)
O34 0.147(7) 0.153(7) 0.193(8) 0.087(6) 0.016(6) 0.041(6)
C34A 0.155(8) 0.186(9) 0.148(8) 0.026(7) -0.034(7) -0.053(8)
C34B 0.113(6) 0.103(6) 0.102(5) -0.011(5) 0.003(5) 0.010(5)
C34C 0.166(8) 0.098(6) 0.187(9) 0.008(6) -0.049(8) 0.023(7)
C34D 0.144(8) 0.148(8) 0.142(7) -0.004(6) 0.023(7) 0.020(7)
C34E 0.108(6) 0.134(7) 0.104(5) 0.001(5) -0.007(5) 0.006(6)
C34F 0.140(7) 0.095(6) 0.130(6) 0.017(5) 0.016(6) -0.015(6)
O35 0.149(8) 0.193(10) 0.392(16) 0.133(10) -0.079(9) 0.005(7)
C35A 0.109(7) 0.124(7) 0.122(6) 0.015(5) -0.024(5) -0.029(6)
C35B 0.081(5) 0.084(5) 0.106(5) 0.008(4) 0.016(4) 0.001(4)
C35C 0.147(8) 0.090(6) 0.189(9) 0.010(6) -0.031(7) 0.007(6)
C35D 0.138(8) 0.129(7) 0.124(6) 0.020(6) 0.017(6) 0.022(6)
C35E 0.089(5) 0.083(5) 0.094(5) 0.014(4) -0.004(4) -0.007(4)
C35F 0.109(6) 0.074(5) 0.136(6) -0.001(5) 0.007(5) 0.002(5)
O36 0.172(8) 0.271(11) 0.240(10) 0.116(8) 0.060(8) 0.082(8)
C36A 0.081(5) 0.088(5) 0.107(5) 0.009(4) 0.014(4) 0.016(4)
C36B 0.071(4) 0.072(4) 0.117(5) -0.002(4) 0.013(4) 0.002(4)
C36C 0.086(5) 0.112(6) 0.135(6) -0.013(5) 0.007(5) 0.017(5)
C36D 0.106(6) 0.157(8) 0.213(8) 0.083(6) -0.039(6) -0.037(5)
C36E 0.064(4) 0.074(4) 0.113(5) -0.002(4) -0.012(4) -0.009(4)
C36F 0.068(4) 0.110(5) 0.129(5) -0.013(5) -0.014(4) 0.006(5)
O37 0.250(11) 0.269(13) 0.141(7) 0.049(7) 0.017(7) 0.102(10)
C37A 0.113(7) 0.117(7) 0.132(6) 0.016(5) -0.005(6) 0.045(6)
C37B 0.079(5) 0.065(4) 0.146(6) -0.011(4) 0.031(5) 0.001(4)
C37C 0.120(7) 0.158(8) 0.152(7) -0.008(6) 0.038(6) 0.021(6)
C37D 0.139(7) 0.208(10) 0.297(12) 0.058(10) -0.063(9) -0.037(7)
C37E 0.089(6) 0.076(5) 0.115(5) -0.006(4) -0.022(5) -0.007(4)
C37F 0.111(7) 0.125(7) 0.155(7) -0.010(6) -0.052(6) -0.002(6)
O38 0.368(17) 0.152(8) 0.222(10) -0.013(8) -0.056(11) 0.005(10)
C38A 0.176(9) 0.117(7) 0.172(8) -0.011(7) -0.020(7) 0.065(7)
C38B 0.143(8) 0.091(6) 0.156(7) -0.011(5) 0.050(6) 0.016(6)
C38C 0.152(9) 0.169(9) 0.172(9) -0.002(7) 0.052(7) 0.000(8)
C38D 0.148(8) 0.236(12) 0.342(13) 0.075(11) -0.068(10) -0.077(8)
C38E 0.178(8) 0.093(6) 0.137(6) 0.001(5) -0.060(7) -0.003(6)
C38F 0.201(10) 0.155(9) 0.175(8) -0.012(7) -0.055(8) 0.006(9)
O39 0.226(9) 0.149(7) 0.136(6) 0.033(5) -0.088(6) 0.024(7)
C39A 0.224(10) 0.126(7) 0.173(8) -0.020(7) -0.022(8) 0.058(8)
C39B 0.182(9) 0.126(7) 0.133(7) -0.005(6) 0.033(7) 0.034(7)
C39C 0.158(9) 0.148(9) 0.196(9) 0.012(7) 0.051(7) -0.009(8)
C39D 0.134(9) 0.220(11) 0.349(13) 0.080(11) -0.073(9) -0.098(8)
C39E 0.161(8) 0.082(6) 0.130(6) -0.002(5) -0.045(6) 0.000(6)
C39F 0.198(9) 0.138(8) 0.185(8) 0.009(7) -0.041(8) 0.033(8)
O40 0.208(9) 0.337(15) 0.208(10) 0.099(10) -0.090(8) -0.057(10)
C40A 0.140(7) 0.092(6) 0.127(6) -0.004(5) 0.004(6) 0.038(6)
C40B 0.103(6) 0.095(6) 0.117(6) 0.018(5) 0.034(5) 0.019(5)
C40C 0.128(7) 0.126(7) 0.146(7) 0.016(6) 0.022(6) 0.009(6)
C40D 0.143(8) 0.200(10) 0.296(12) 0.098(9) -0.062(8) -0.092(7)
C40E 0.093(6) 0.078(5) 0.130(6) 0.007(5) -0.033(5) -0.004(5)
C40F 0.106(7) 0.126(6) 0.156(7) -0.018(6) -0.022(6) 0.039(6)
O41 0.254(13) 0.303(14) 0.279(12) 0.055(9) -0.066(10) -0.191(12)
O42 0.216(11) 0.272(12) 0.248(10) 0.160(10) -0.065(8) -0.118(10)
O43 0.170(8) 0.269(13) 0.200(9) 0.098(9) -0.025(7) -0.067(8)
O44 0.186(10) 0.278(14) 0.266(11) 0.108(9) -0.026(8) -0.013(9)
O45 0.492(18) 0.190(11) 0.395(16) 0.123(10) 0.337(14) 0.125(11)
O46 0.514(18) 0.342(19) 0.48(2) 0.178(15) 0.236(16) 0.047(15)
O47 0.54(2) 0.251(15) 0.56(2) 0.194(14) 0.261(18) 0.111(14)
O48 0.54(2) 0.338(16) 0.408(18) 0.092(13) 0.335(16) 0.150(14)
Cl1 0.0676(12) 0.0697(12) 0.0784(11) 0.0032(9) 0.0022(10) 0.0004(10)
Si1A 0.0620(13) 0.0698(14) 0.1054(16) 0.0106(12) -0.0093(12) -0.0109(11)
Si1B 0.0603(12) 0.0632(13) 0.0873(13) -0.0035(10) -0.0046(10) -0.0012(10)
Si1C 0.0599(12) 0.0558(12) 0.0887(13) -0.0048(10) -0.0013(10) 0.0004(10)
Si1D 0.0690(14) 0.0646(14) 0.1160(17) 0.0099(12) 0.0168(13) 0.0074(11)
Si1E 0.0693(14) 0.0640(13) 0.0989(15) -0.0066(11) 0.0066(12) -0.0026(11)
Si1F 0.0574(12) 0.0601(12) 0.0843(13) -0.0032(10) 0.0058(10) -0.0020(10)
O1 0.103(4) 0.072(3) 0.069(3) 0.010(2) -0.003(3) 0.000(3)
N1 0.073(4) 0.066(4) 0.108(5) 0.003(3) 0.001(4) 0.006(3)
N1A 0.059(3) 0.067(4) 0.075(3) 0.005(3) 0.009(3) -0.007(3)
N1B 0.068(3) 0.062(3) 0.077(3) -0.003(3) -0.016(3) -0.005(3)
N1C 0.069(4) 0.063(4) 0.082(4) -0.006(3) 0.001(3) 0.000(3)
N1D 0.067(4) 0.056(3) 0.087(4) 0.003(3) 0.011(3) 0.000(3)
N1E 0.077(4) 0.064(4) 0.083(4) -0.005(3) 0.017(3) 0.001(3)
N1F 0.070(3) 0.059(3) 0.071(3) -0.004(3) -0.003(3) -0.003(3)
C1 0.081(5) 0.070(5) 0.088(5) 0.009(4) 0.004(4) 0.008(5)
C1A 0.062(4) 0.070(5) 0.090(5) 0.011(4) 0.009(4) -0.016(4)
C1B 0.057(4) 0.068(4) 0.088(4) -0.005(4) -0.014(4) -0.003(3)
C1C 0.065(4) 0.053(4) 0.078(4) 0.004(3) -0.001(3) -0.004(3)
C1D 0.062(4) 0.058(4) 0.104(5) 0.007(4) 0.009(4) -0.002(3)
C1E 0.067(4) 0.060(4) 0.086(4) 0.004(3) 0.006(4) 0.009(3)
C1F 0.067(4) 0.058(4) 0.070(4) -0.002(3) 0.003(3) -0.002(3)

loop_
_atom_type_symbol
_atom_type_description
_atom_type_scat_dispersion_real
_atom_type_scat_dispersion_imag
_atom_type_scat_source
C C 0.0033 0.0016 'International Tables Vol C Tables 4.2.6.8 and 6.1.1.4'
H H 0.0000 0.0000 'International Tables Vol C Tables 4.2.6.8 and 6.1.1.4'
N N 0.0064 0.0033 'International Tables Vol C Tables 4.2.6.8 and 6.1.1.4'
O O 0.0110 0.0060 'International Tables Vol C Tables 4.2.6.8 and 6.1.1.4'
Si Si 0.0816 0.0698 'International Tables Vol C Tables 4.2.6.8 and 6.1.1.4'
Cl Cl 0.1472 0.1563 'International Tables Vol C Tables 4.2.6.8 and 6.1.1.4'
Cu Cu 0.3274 1.2407 'International Tables Vol C Tables 4.2.6.8 and 6.1.1.4'

loop_
_geom_angle_atom_site_label_1
_geom_angle_atom_site_label_2
_geom_angle_atom_site_label_3
_geom_angle
_geom_angle_site_symmetry_1
_geom_angle_site_symmetry_3
_geom_angle_publ_flag
C27T C33T H33A 109.5 . . ?
C27T C33T H33B 109.5 . . ?
H33A C33T H33B 109.5 . . ?
C27T C33T H33C 109.5 . . ?
H33A C33T H33C 109.5 . . ?
H33B C33T H33C 109.5 . . ?
C2T C1T C6T 120.0 . . ?
C2T C1T C7T 115.9(17) . . ?
C6T C1T C7T 124.0(17) . . ?
C3T C2T C1T 120.0 . . ?
C3T C2T H2T 120.0 . . ?
C1T C2T H2T 120.0 . . ?
C2T C3T C4T 120.0 . . ?
C2T C3T H3T 120.0 . . ?
C4T C3T H3T 120.0 . . ?
C3T C4T C5T 120.0 . . ?
C3T C4T H4T 120.0 . . ?
C5T C4T H4T 120.0 . . ?
C6T C5T C4T 120.0 . . ?
C6T C5T H5T 120.0 . . ?
C4T C5T H5T 120.0 . . ?
C5T C6T C1T 120.0 . . ?
C5T C6T H6T 120.0 . . ?
C1T C6T H6T 120.0 . . ?
C1T C7T H7T1 109.5 . . ?
C1T C7T H7T2 109.5 . . ?
H7T1 C7T H7T2 109.5 . . ?
C1T C7T H7T3 109.5 . . ?
H7T1 C7T H7T3 109.5 . . ?
H7T2 C7T H7T3 109.5 . . ?
C9T C8T C13T 120.0 . . ?
C9T C8T C14T 120.1(8) . . ?
C13T C8T C14T 119.9(8) . . ?
C8T C9T C10T 120.0 . . ?
C8T C9T H9T 120.0 . . ?
C10T C9T H9T 120.0 . . ?
C11T C10T C9T 120.0 . . ?
C11T C10T H10T 120.0 . . ?
C9T C10T H10T 120.0 . . ?
C10T C11T C12T 120.0 . . ?
C10T C11T H11T 120.0 . . ?
C12T C11T H11T 120.0 . . ?
C13T C12T C11T 120.0 . . ?
C13T C12T H12T 120.0 . . ?
C11T C12T H12T 120.0 . . ?
C12T C13T C8T 120.0 . . ?
C12T C13T H13T 120.0 . . ?
C8T C13T H13T 120.0 . . ?
C21T C20T C25T 120.0 . . ?
C21T C20T H20T 120.0 . . ?
C25T C20T H20T 120.0 . . ?
C22T C21T C20T 120.0 . . ?
C22T C21T H21T 120.0 . . ?
C20T C21T H21T 120.0 . . ?
C21T C22T C23T 120.0 . . ?
C21T C22T H22T 120.0 . . ?
C23T C22T H22T 120.0 . . ?
C24T C23T C22T 120.0 . . ?
C24T C23T H23T 120.0 . . ?
C22T C23T H23T 120.0 . . ?
C23T C24T C25T 120.0 . . ?
C23T C24T H24T 120.0 . . ?
C25T C24T H24T 120.0 . . ?
C24T C25T C20T 120.0 . . ?
C24T C25T C26T 119.9(8) . . ?
C20T C25T C26T 118.8(8) . . ?
C25T C26T H26G 109.5 . . ?
C25T C26T H26H 109.5 . . ?
H26G C26T H26H 109.5 . . ?
C25T C26T H26I 109.5 . . ?
H26G C26T H26I 109.5 . . ?
H26H C26T H26I 109.5 . . ?
C32T C31T C30T 120.0 . . ?
C32T C31T H31T 120.0 . . ?
C30T C31T H31T 120.0 . . ?
C27T C32T C31T 120.0 . . ?
C27T C32T H32T 120.0 . . ?
C31T C32T H32T 120.0 . . ?
C28T C27T C32T 120.0 . . ?
C28T C27T C33T 122.1(19) . . ?
C32T C27T C33T 117.8(19) . . ?
C29T C28T C27T 120.0 . . ?
C29T C28T H28T 120.0 . . ?
C27T C28T H28T 120.0 . . ?
C28T C29T C30T 120.0 . . ?
C28T C29T H29T 120.0 . . ?
C30T C29T H29T 120.0 . . ?
C29T C30T C31T 120.0 . . ?
C29T C30T H30T 120.0 . . ?
C31T C30T H30T 120.0 . . ?
N3A Cu1 N1A 89.0(2) . . ?
N3A Cu1 N2F 172.2(3) . . ?
N1A Cu1 N2F 89.3(2) . . ?
N3A Cu1 N4F 91.2(2) . . ?
N1A Cu1 N4F 175.5(3) . . ?
N2F Cu1 N4F 89.9(2) . . ?
N3A Cu1 N1 97.0(3) . . ?
N1A Cu1 N1 93.6(2) . . ?
N2F Cu1 N1 90.7(2) . . ?
N4F Cu1 N1 90.8(2) . . ?
N2A Cu2 N3B 178.2(3) . . ?
N2A Cu2 N4A 91.6(3) . . ?
N3B Cu2 N4A 88.3(2) . . ?
N2A Cu2 N1B 91.0(3) . . ?
N3B Cu2 N1B 89.1(2) . . ?
N4A Cu2 N1B 177.2(3) . . ?
N2A Cu2 O21 90.7(3) . . ?
N3B Cu2 O21 91.1(3) . . ?
N4A Cu2 O21 90.2(3) . . ?
N1B Cu2 O21 90.8(3) . . ?
O8 Cl2 O5 110.8(4) . . ?
O8 Cl2 O6 110.1(4) . . ?
O5 Cl2 O6 109.5(3) . . ?
O8 Cl2 O7 110.7(5) . . ?
O5 Cl2 O7 106.5(4) . . ?
O6 Cl2 O7 109.2(4) . . ?
C36A Si2A C31A 113.9(5) . . ?
C36A Si2A C22A 110.4(4) . . ?
C31A Si2A C22A 109.0(4) . . ?
C36A Si2A C27A 110.2(4) . . ?
C31A Si2A C27A 106.3(4) . . ?
C22A Si2A C27A 106.7(4) . . ?
C36B Si2B C27B 110.2(4) . . ?
C36B Si2B C31B 111.0(4) . . ?
C27B Si2B C31B 111.4(4) . . ?
C36B Si2B C22B 108.3(4) . . ?
C27B Si2B C22B 106.8(3) . . ?
C31B Si2B C22B 109.1(3) . . ?
C31C Si2C C36C 107.2(5) . . ?
C31C Si2C C27C 111.5(4) . . ?
C36C Si2C C27C 111.5(4) . . ?
C31C Si2C C22C 112.5(4) . . ?
C36C Si2C C22C 110.2(5) . . ?
C27C Si2C C22C 104.0(4) . . ?
C31D Si2D C36D 119.1(7) . . ?
C31D Si2D C22D 108.4(4) . . ?
C36D Si2D C22D 107.5(5) . . ?
C31D Si2D C27D 107.1(4) . . ?
C36D Si2D C27D 108.4(5) . . ?
C22D Si2D C27D 105.7(4) . . ?
C31E Si2E C22E 111.1(4) . . ?
C31E Si2E C36E 112.9(4) . . ?
C22E Si2E C36E 106.6(4) . . ?
C31E Si2E C27E 109.9(4) . . ?
C22E Si2E C27E 107.5(4) . . ?
C36E Si2E C27E 108.7(4) . . ?
C31F Si2F C22F 114.3(4) . . ?
C31F Si2F C36F 109.2(5) . . ?
C22F Si2F C36F 107.9(4) . . ?
C31F Si2F C27F 110.3(4) . . ?
C22F Si2F C27F 105.8(4) . . ?
C36F Si2F C27F 109.3(4) . . ?
C3 N2 Cu3 160.2(14) . . ?
C6A N2A C10A 118.5(7) . . ?
C6A N2A Cu2 120.7(5) . . ?
C10A N2A Cu2 120.8(6) . . ?
C6B N2B C10B 117.1(6) . . ?
C6B N2B Cu3 121.9(5) . . ?
C10B N2B Cu3 120.8(5) . . ?
C6C N2C C10C 116.3(7) . . ?
C6C N2C Cu4 122.0(5) . . ?
C10C N2C Cu4 121.5(5) . . ?
C10D N2D C6D 116.7(7) . . ?
C10D N2D Cu5 122.3(6) . . ?
C6D N2D Cu5 120.9(6) . . ?
C10E N2E C6E 119.6(7) . . ?
C10E N2E Cu6 119.9(6) . . ?
C6E N2E Cu6 120.5(5) . . ?
C10F N2F C6F 117.2(6) . . ?
C10F N2F Cu1 121.3(5) . . ?
C6F N2F Cu1 121.1(5) . . ?
C1 C2 H2A 109.5 . . ?
C1 C2 H2B 109.5 . . ?
H2A C2 H2B 109.5 . . ?
C1 C2 H2C 109.5 . . ?
H2A C2 H2C 109.5 . . ?
H2B C2 H2C 109.5 . . ?
C1A C2A C3A 118.2(8) . . ?
C1A C2A Si1A 119.9(6) . . ?
C3A C2A Si1A 121.9(6) . . ?
C1B C2B C3B 113.5(7) . . ?
C1B C2B Si1B 123.7(6) . . ?
C3B C2B Si1B 122.8(6) . . ?
C1C C2C C3C 115.3(8) . . ?
C1C C2C Si1C 118.0(6) . . ?
C3C C2C Si1C 126.7(6) . . ?
C3D C2D C1D 114.0(8) . . ?
C3D C2D Si1D 124.4(7) . . ?
C1D C2D Si1D 121.6(6) . . ?
C1E C2E C3E 116.3(7) . . ?
C1E C2E Si1E 119.9(6) . . ?
C3E C2E Si1E 123.7(6) . . ?
C3F C2F C1F 114.1(7) . . ?
C3F C2F Si1F 126.8(7) . . ?
C1F C2F Si1F 119.0(6) . . ?
N3C Cu3 N2B 173.8(3) . . ?
N3C Cu3 N4B 91.0(2) . . ?
N2B Cu3 N4B 90.3(2) . . ?
N3C Cu3 N1C 91.4(2) . . ?
N2B Cu3 N1C 87.4(2) . . ?
N4B Cu3 N1C 177.3(3) . . ?
N3C Cu3 N2 91.4(3) . . ?
N2B Cu3 N2 94.7(3) . . ?
N4B Cu3 N2 88.5(3) . . ?
N1C Cu3 N2 90.4(3) . . ?
O11 Cl3 O10 110.1(4) . . ?
O11 Cl3 O12 110.9(4) . . ?
O10 Cl3 O12 108.9(4) . . ?
O11 Cl3 O9 109.3(4) . . ?
O10 Cl3 O9 109.2(4) . . ?
O12 Cl3 O9 108.5(3) . . ?
C5 N3 Cu4 169.5(7) . . ?
C25A N3A C21A 119.9(7) . . ?
C25A N3A Cu1 119.9(6) . . ?
C21A N3A Cu1 120.1(5) . . ?
C21B N3B C25B 117.3(6) . . ?
C21B N3B Cu2 122.0(5) . . ?
C25B N3B Cu2 120.6(5) . . ?
C25C N3C C21C 116.7(7) . . ?
C25C N3C Cu3 120.6(5) . . ?
C21C N3C Cu3 122.7(5) . . ?
C21D N3D C25D 118.0(7) . . ?
C21D N3D Cu4 121.0(5) . . ?
C25D N3D Cu4 120.8(6) . . ?
C21E N3E C25E 118.8(7) . . ?
C21E N3E Cu5 121.3(5) . . ?
C25E N3E Cu5 119.9(5) . . ?
C21F N3F C25F 116.6(6) . . ?
C21F N3F Cu6 124.4(5) . . ?
C25F N3F Cu6 118.9(5) . . ?
N2 C3 C4 163(2) . . ?
C4A C3A C2A 119.6(8) . . ?
C4A C3A H3A 120.2 . . ?
C2A C3A H3A 120.2 . . ?
C4B C3B C2B 120.7(8) . . ?
C4B C3B H3B 119.7 . . ?
C2B C3B H3B 119.7 . . ?
C4C C3C C2C 122.6(9) . . ?
C4C C3C H3C 118.7 . . ?
C2C C3C H3C 118.7 . . ?
C4D C3D C2D 121.6(8) . . ?
C4D C3D H3D 119.2 . . ?
C2D C3D H3D 119.2 . . ?
C4E C3E C2E 120.6(8) . . ?
C4E C3E H3E 119.7 . . ?
C2E C3E H3E 119.7 . . ?
C4F C3F C2F 121.2(9) . . ?
C4F C3F H3F 119.4 . . ?
C2F C3F H3F 119.4 . . ?
N2C Cu4 N3D 170.6(3) . . ?
N2C Cu4 N1D 88.6(3) . . ?
N3D Cu4 N1D 88.6(3) . . ?
N2C Cu4 N4C 91.2(2) . . ?
N3D Cu4 N4C 90.9(3) . . ?
N1D Cu4 N4C 175.5(2) . . ?
N2C Cu4 N3 91.3(2) . . ?
N3D Cu4 N3 97.8(2) . . ?
N1D Cu4 N3 92.8(3) . . ?
N4C Cu4 N3 91.7(2) . . ?
O15 Cl4 O13 112.5(5) . . ?
O15 Cl4 O14 111.9(4) . . ?
O13 Cl4 O14 109.9(4) . . ?
O15 Cl4 O16 108.4(5) . . ?
O13 Cl4 O16 104.8(4) . . ?
O14 Cl4 O16 109.1(4) . . ?
C7 N4 Cu6 159.2(13) . . ?
C30A N4A C26A 117.6(7) . . ?
C30A N4A Cu2 122.1(6) . . ?
C26A N4A Cu2 119.9(5) . . ?
C26B N4B C30B 116.7(7) . . ?
C26B N4B Cu3 122.1(5) . . ?
C30B N4B Cu3 121.2(5) . . ?
C30C N4C C26C 116.4(7) . . ?
C30C N4C Cu4 123.8(5) . . ?
C26C N4C Cu4 119.8(5) . . ?
C26D N4D C30D 116.9(8) . . ?
C26D N4D Cu5 121.0(6) . . ?
C30D N4D Cu5 122.1(6) . . ?
C26E N4E C30E 117.1(7) . . ?
C26E N4E Cu6 121.7(5) . . ?
C30E N4E Cu6 121.2(5) . . ?
C30F N4F C26F 116.8(7) . . ?
C30F N4F Cu1 123.0(5) . . ?
C26F N4F Cu1 120.2(5) . . ?
C3 C4 H4A 109.5 . . ?
C3 C4 H4B 109.5 . . ?
H4A C4 H4B 109.5 . . ?
C3 C4 H4C 109.5 . . ?
H4A C4 H4C 109.5 . . ?
H4B C4 H4C 109.5 . . ?
C3A C4A C5A 118.7(8) . . ?
C3A C4A H4AA 120.7 . . ?
C5A C4A H4AA 120.7 . . ?
C3B C4B C5B 119.3(8) . . ?
C3B C4B H4BA 120.3 . . ?
C5B C4B H4BA 120.3 . . ?
C3C C4C C5C 118.3(8) . . ?
C3C C4C H4CA 120.9 . . ?
C5C C4C H4CA 120.9 . . ?
C5D C4D C3D 118.2(8) . . ?
C5D C4D H4D 120.9 . . ?
C3D C4D H4D 120.9 . . ?
C3E C4E C5E 119.3(8) . . ?
C3E C4E H4E 120.3 . . ?
C5E C4E H4E 120.3 . . ?
C3F C4F C5F 120.3(8) . . ?
C3F C4F H4F 119.9 . . ?
C5F C4F H4F 119.9 . . ?
N4D Cu5 N3E 88.7(3) . . ?
N4D Cu5 N1E 176.8(3) . . ?
N3E Cu5 N1E 88.2(3) . . ?
N4D Cu5 N2D 89.6(3) . . ?
N3E Cu5 N2D 178.2(3) . . ?
N1E Cu5 N2D 93.6(3) . . ?
N4D Cu5 O29 89.8(3) . . ?
N3E Cu5 O29 91.2(3) . . ?
N1E Cu5 O29 90.9(3) . . ?
N2D Cu5 O29 89.4(3) . . ?
O19 Cl5 O20 110.7(7) . . ?
O19 Cl5 O17 108.5(5) . . ?
O20 Cl5 O17 107.2(5) . . ?
O19 Cl5 O18 109.6(7) . . ?
O20 Cl5 O18 112.7(6) . . ?
O17 Cl5 O18 107.9(4) . . ?
N3 C5 C6 178.2(11) . . ?
N1A C5A C4A 122.6(8) . . ?
N1A C5A H5A 118.7 . . ?
C4A C5A H5A 118.7 . . ?
N1B C5B C4B 121.3(8) . . ?
N1B C5B H5B 119.3 . . ?
C4B C5B H5B 119.3 . . ?
N1C C5C C4C 121.5(8) . . ?
N1C C5C H5C 119.3 . . ?
C4C C5C H5C 119.3 . . ?
C4D C5D N1D 124.2(8) . . ?
C4D C5D H5D 117.9 . . ?
N1D C5D H5D 117.9 . . ?
N1E C5E C4E 121.6(8) . . ?
N1E C5E H5E 119.2 . . ?
C4E C5E H5E 119.2 . . ?
N1F C5F C4F 120.9(8) . . ?
N1F C5F H5F 119.5 . . ?
C4F C5F H5F 119.5 . . ?
N3F Cu6 N2E 175.9(3) . . ?
N3F Cu6 N1F 89.8(2) . . ?
N2E Cu6 N1F 88.3(2) . . ?
N3F Cu6 N4E 92.0(3) . . ?
N2E Cu6 N4E 90.0(3) . . ?
N1F Cu6 N4E 177.7(2) . . ?
N3F Cu6 N4 90.1(3) . . ?
N2E Cu6 N4 93.6(3) . . ?
N1F Cu6 N4 90.7(3) . . ?
N4E Cu6 N4 87.9(3) . . ?
O24 Cl6 O21 120.5(11) . . ?
O24 Cl6 O23 109.1(10) . . ?
O21 Cl6 O23 110.5(8) . . ?
O24 Cl6 O22 115.5(13) . . ?
O21 Cl6 O22 97.4(8) . . ?
O23 Cl6 O22 102.1(10) . . ?
C5 C6 H6A 109.5 . . ?
C5 C6 H6B 109.5 . . ?
H6A C6 H6B 109.5 . . ?
C5 C6 H6C 109.5 . . ?
H6A C6 H6C 109.5 . . ?
H6B C6 H6C 109.5 . . ?
N2A C6A C7A 124.1(8) . . ?
N2A C6A H6AA 118.0 . . ?
C7A C6A H6AA 118.0 . . ?
N2B C6B C7B 123.9(7) . . ?
N2B C6B H6BA 118.0 . . ?
C7B C6B H6BA 118.0 . . ?
N2C C6C C7C 125.9(7) . . ?
N2C C6C H6CA 117.1 . . ?
C7C C6C H6CA 117.1 . . ?
N2D C6D C7D 124.1(8) . . ?
N2D C6D H6D 117.9 . . ?
C7D C6D H6D 117.9 . . ?
N2E C6E C7E 123.3(7) . . ?
N2E C6E H6E 118.4 . . ?
C7E C6E H6E 118.4 . . ?
N2F C6F C7F 123.7(7) . . ?
N2F C6F H6F 118.1 . . ?
C7F C6F H6F 118.1 . . ?
O27 Cl7 O25 116.7(7) . . ?
O27 Cl7 O26 110.0(6) . . ?
O25 Cl7 O26 110.2(5) . . ?
O27 Cl7 O28 114.6(8) . . ?
O25 Cl7 O28 104.5(6) . . ?
O26 Cl7 O28 99.2(8) . . ?
N4 C7 C8 168(2) . . ?
C6A C7A C8A 114.6(8) . . ?
C6A C7A Si1A 123.5(7) . . ?
C8A C7A Si1A 121.9(6) . . ?
C8B C7B C6B 116.0(7) . . ?
C8B C7B Si1B 122.5(6) . . ?
C6B C7B Si1B 121.4(6) . . ?
C6C C7C C8C 115.4(7) . . ?
C6C C7C Si1C 123.4(6) . . ?
C8C C7C Si1C 121.3(6) . . ?
C6D C7D C8D 114.0(9) . . ?
C6D C7D Si1D 122.0(7) . . ?
C8D C7D Si1D 123.8(7) . . ?
C6E C7E C8E 115.1(8) . . ?
C6E C7E Si1E 121.9(6) . . ?
C8E C7E Si1E 122.6(6) . . ?
C6F C7F C8F 117.0(7) . . ?
C6F C7F Si1F 121.4(6) . . ?
C8F C7F Si1F 121.6(6) . . ?
O31 Cl8 O29 111.5(8) . . ?
O31 Cl8 O30 107.8(10) . . ?
O29 Cl8 O30 109.4(9) . . ?
O31 Cl8 O32 114.6(11) . . ?
O29 Cl8 O32 106.5(8) . . ?
O30 Cl8 O32 106.9(8) . . ?
C7 C8 H8A 109.5 . . ?
C7 C8 H8B 109.5 . . ?
H8A C8 H8B 109.5 . . ?
C7 C8 H8C 109.5 . . ?
H8A C8 H8C 109.5 . . ?
H8B C8 H8C 109.5 . . ?
C9A C8A C7A 120.5(8) . . ?
C9A C8A H8AA 119.8 . . ?
C7A C8A H8AA 119.8 . . ?
C7B C8B C9B 122.2(8) . . ?
C7B C8B H8BA 118.9 . . ?
C9B C8B H8BA 118.9 . . ?
C9C C8C C7C 119.7(8) . . ?
C9C C8C H8CA 120.2 . . ?
C7C C8C H8CA 120.2 . . ?
C9D C8D C7D 120.5(9) . . ?
C9D C8D H8D 119.7 . . ?
C7D C8D H8D 119.7 . . ?
C9E C8E C7E 121.4(8) . . ?
C9E C8E H8E 119.3 . . ?
C7E C8E H8E 119.3 . . ?
C9F C8F C7F 120.1(7) . . ?
C9F C8F H8F 120.0 . . ?
C7F C8F H8F 120.0 . . ?
O35 Cl9 O36 116.1(11) . . ?
O35 Cl9 O33 106.9(10) . . ?
O36 Cl9 O33 88.7(11) . . ?
O35 Cl9 O34 117.1(8) . . ?
O36 Cl9 O34 107.7(6) . . ?
O33 Cl9 O34 117.2(8) . . ?
C8A C9A C10A 121.4(9) . . ?
C8A C9A H9A 119.3 . . ?
C10A C9A H9A 119.3 . . ?
C10B C9B C8B 118.7(8) . . ?
C10B C9B H9B 120.6 . . ?
C8B C9B H9B 120.6 . . ?
C10C C9C C8C 119.0(8) . . ?
C10C C9C H9C 120.5 . . ?
C8C C9C H9C 120.5 . . ?
C10D C9D C8D 120.4(9) . . ?
C10D C9D H9D 119.8 . . ?
C8D C9D H9D 119.8 . . ?
C8E C9E C10E 118.5(8) . . ?
C8E C9E H9E 120.8 . . ?
C10E C9E H9E 120.8 . . ?
C10F C9F C8F 119.5(7) . . ?
C10F C9F H9F 120.2 . . ?
C8F C9F H9F 120.2 . . ?
O37 Cl10 O39 118.9(8) . . ?
O37 Cl10 O40 113.3(9) . . ?
O39 Cl10 O40 108.6(8) . . ?
O37 Cl10 O38 107.9(10) . . ?
O39 Cl10 O38 104.1(7) . . ?
O40 Cl10 O38 102.3(12) . . ?
N2A C10A C9A 120.9(9) . . ?
N2A C10A H10A 119.6 . . ?
C9A C10A H10A 119.6 . . ?
N2B C10B C9B 121.9(8) . . ?
N2B C10B H10B 119.0 . . ?
C9B C10B H10B 119.0 . . ?
N2C C10C C9C 123.7(7) . . ?
N2C C10C H10C 118.1 . . ?
C9C C10C H10C 118.1 . . ?
C9D C10D N2D 124.1(10) . . ?
C9D C10D H10D 118.0 . . ?
N2D C10D H10D 118.0 . . ?
N2E C10E C9E 122.1(8) . . ?
N2E C10E H10E 118.9 . . ?
C9E C10E H10E 118.9 . . ?
N2F C10F C9F 122.4(7) . . ?
N2F C10F H10F 118.8 . . ?
C9F C10F H10F 118.8 . . ?
O42 Cl11 O41 112.8(10) . . ?
O42 Cl11 O43 106.2(7) . . ?
O41 Cl11 O43 107.6(11) . . ?
O42 Cl11 O44 119.8(11) . . ?
O41 Cl11 O44 104.5(10) . . ?
O43 Cl11 O44 105.2(8) . . ?
C12A C11A C15A 104.6(8) . . ?
C12A C11A Si1A 116.3(7) . . ?
C15A C11A Si1A 111.4(7) . . ?
C12A C11A H11A 108.1 . . ?
C15A C11A H11A 108.1 . . ?
Si1A C11A H11A 108.1 . . ?
C15B C11B C12B 104.5(7) . . ?
C15B C11B Si1B 113.8(6) . . ?
C12B C11B Si1B 118.4(6) . . ?
C15B C11B H11B 106.5 . . ?
C12B C11B H11B 106.5 . . ?
Si1B C11B H11B 106.5 . . ?
C12C C11C C15C 100.6(7) . . ?
C12C C11C Si1C 122.0(6) . . ?
C15C C11C Si1C 112.0(6) . . ?
C12C C11C H11C 107.1 . . ?
C15C C11C H11C 107.1 . . ?
Si1C C11C H11C 107.1 . . ?
C15D C11D C12D 104.7(8) . . ?
C15D C11D Si1D 113.7(7) . . ?
C12D C11D Si1D 117.1(7) . . ?
C15D C11D H11D 106.9 . . ?
C12D C11D H11D 106.9 . . ?
Si1D C11D H11D 106.9 . . ?
C12E C11E C15E 102.1(7) . . ?
C12E C11E Si1E 118.9(6) . . ?
C15E C11E Si1E 114.3(6) . . ?
C12E C11E H11E 107.0 . . ?
C15E C11E H11E 107.0 . . ?
Si1E C11E H11E 107.0 . . ?
C12F C11F C15F 102.4(7) . . ?
C12F C11F Si1F 122.3(6) . . ?
C15F C11F Si1F 109.3(6) . . ?
C12F C11F H11F 107.3 . . ?
C15F C11F H11F 107.3 . . ?
Si1F C11F H11F 107.3 . . ?
O47 Cl12 O45 112.1(11) . . ?
O47 Cl12 O48 140(2) . . ?
O45 Cl12 O48 96.6(10) . . ?
O47 Cl12 O46 106(2) . . ?
O45 Cl12 O46 103.2(17) . . ?
O48 Cl12 O46 94.1(17) . . ?
C11A C12A C13A 107.2(10) . . ?
C11A C12A H12A 110.3 . . ?
C13A C12A H12A 110.3 . . ?
C11A C12A H12B 110.3 . . ?
C13A C12A H12B 110.3 . . ?
H12A C12A H12B 108.5 . . ?
C11B C12B C13B 103.7(8) . . ?
C11B C12B H12C 111.0 . . ?
C13B C12B H12C 111.0 . . ?
C11B C12B H12D 111.0 . . ?
C13B C12B H12D 111.0 . . ?
H12C C12B H12D 109.0 . . ?
C11C C12C C13C 104.5(8) . . ?
C11C C12C H12E 110.9 . . ?
C13C C12C H12E 110.9 . . ?
C11C C12C H12F 110.9 . . ?
C13C C12C H12F 110.9 . . ?
H12E C12C H12F 108.9 . . ?
C13D C12D C11D 108.0(9) . . ?
C13D C12D H12G 110.1 . . ?
C11D C12D H12G 110.1 . . ?
C13D C12D H12H 110.1 . . ?
C11D C12D H12H 110.1 . . ?
H12G C12D H12H 108.4 . . ?
C13E C12E C11E 105.8(8) . . ?
C13E C12E H12I 110.6 . . ?
C11E C12E H12I 110.6 . . ?
C13E C12E H12J 110.6 . . ?
C11E C12E H12J 110.6 . . ?
H12I C12E H12J 108.7 . . ?
C13F C12F C11F 107.2(8) . . ?
C13F C12F H12K 110.3 . . ?
C11F C12F H12K 110.3 . . ?
C13F C12F H12L 110.3 . . ?
C11F C12F H12L 110.3 . . ?
H12K C12F H12L 108.5 . . ?
C14A C13A C12A 105.3(11) . . ?
C14A C13A H13A 110.7 . . ?
C12A C13A H13A 110.7 . . ?
C14A C13A H13B 110.7 . . ?
C12A C13A H13B 110.7 . . ?
H13A C13A H13B 108.8 . . ?
C14B C13B C12B 107.6(8) . . ?
C14B C13B H13C 110.2 . . ?
C12B C13B H13C 110.2 . . ?
C14B C13B H13D 110.2 . . ?
C12B C13B H13D 110.2 . . ?
H13C C13B H13D 108.5 . . ?
C14C C13C C12C 108.5(9) . . ?
C14C C13C H13E 110.0 . . ?
C12C C13C H13E 110.0 . . ?
C14C C13C H13F 110.0 . . ?
C12C C13C H13F 110.0 . . ?
H13E C13C H13F 108.4 . . ?
C14D C13D C12D 104.0(9) . . ?
C14D C13D H13G 111.0 . . ?
C12D C13D H13G 111.0 . . ?
C14D C13D H13H 111.0 . . ?
C12D C13D H13H 111.0 . . ?
H13G C13D H13H 109.0 . . ?
C12E C13E C14E 102.9(9) . . ?
C12E C13E H13I 111.2 . . ?
C14E C13E H13I 111.2 . . ?
C12E C13E H13J 111.2 . . ?
C14E C13E H13J 111.2 . . ?
H13I C13E H13J 109.1 . . ?
C12F C13F C14F 108.7(9) . . ?
C12F C13F H13K 109.9 . . ?
C14F C13F H13K 109.9 . . ?
C12F C13F H13L 109.9 . . ?
C14F C13F H13L 109.9 . . ?
H13K C13F H13L 108.3 . . ?
C13A C14A C15A 109.6(12) . . ?
C13A C14A H14A 109.8 . . ?
C15A C14A H14A 109.8 . . ?
C13A C14A H14B 109.8 . . ?
C15A C14A H14B 109.8 . . ?
H14A C14A H14B 108.2 . . ?
C13B C14B C15B 107.1(8) . . ?
C13B C14B H14Z 110.3 . . ?
C15B C14B H14Z 110.3 . . ?
C13B C14B H14C 110.3 . . ?
C15B C14B H14C 110.3 . . ?
H14Z C14B H14C 108.6 . . ?
C13C C14C C15C 104.5(9) . . ?
C13C C14C H14D 110.9 . . ?
C15C C14C H14D 110.9 . . ?
C13C C14C H14E 110.9 . . ?
C15C C14C H14E 110.9 . . ?
H14D C14C H14E 108.9 . . ?
C13D C14D C15D 102.8(9) . . ?
C13D C14D H14F 111.2 . . ?
C15D C14D H14F 111.2 . . ?
C13D C14D H14G 111.2 . . ?
C15D C14D H14G 111.2 . . ?
H14F C14D H14G 109.1 . . ?
C13E C14E C15E 109.3(9) . . ?
C13E C14E H14H 109.8 . . ?
C15E C14E H14H 109.8 . . ?
C13E C14E H14I 109.8 . . ?
C15E C14E H14I 109.8 . . ?
H14H C14E H14I 108.3 . . ?
C13F C14F C15F 104.9(8) . . ?
C13F C14F H14J 110.8 . . ?
C15F C14F H14J 110.8 . . ?
C13F C14F H14K 110.8 . . ?
C15F C14F H14K 110.8 . . ?
H14J C14F H14K 108.8 . . ?
C8T C14T H14L 109.5 . . ?
C8T C14T H14M 109.5 . . ?
H14L C14T H14M 109.5 . . ?
C8T C14T H14N 109.5 . . ?
H14L C14T H14N 109.5 . . ?
H14M C14T H14N 109.5 . . ?
C14A C15A C11A 103.1(10) . . ?
C14A C15A H15A 111.1 . . ?
C11A C15A H15A 111.1 . . ?
C14A C15A H15B 111.1 . . ?
C11A C15A H15B 111.1 . . ?
H15A C15A H15B 109.1 . . ?
C11B C15B C14B 104.0(8) . . ?
C11B C15B H15C 111.0 . . ?
C14B C15B H15C 111.0 . . ?
C11B C15B H15D 111.0 . . ?
C14B C15B H15D 111.0 . . ?
H15C C15B H15D 109.0 . . ?
C14C C15C C11C 105.4(9) . . ?
C14C C15C H15E 110.7 . . ?
C11C C15C H15E 110.7 . . ?
C14C C15C H15F 110.7 . . ?
C11C C15C H15F 110.7 . . ?
H15E C15C H15F 108.8 . . ?
C11D C15D C14D 102.1(8) . . ?
C11D C15D H15G 111.3 . . ?
C14D C15D H15G 111.3 . . ?
C11D C15D H15H 111.3 . . ?
C14D C15D H15H 111.3 . . ?
H15G C15D H15H 109.2 . . ?
C14E C15E C11E 103.5(8) . . ?
C14E C15E H15I 111.1 . . ?
C11E C15E H15I 111.1 . . ?
C14E C15E H15J 111.1 . . ?
C11E C15E H15J 111.1 . . ?
H15I C15E H15J 109.0 . . ?
C14F C15F C11F 102.0(8) . . ?
C14F C15F H15K 111.4 . . ?
C11F C15F H15K 111.4 . . ?
C14F C15F H15L 111.4 . . ?
C11F C15F H15L 111.4 . . ?
H15K C15F H15L 109.2 . . ?
C16T C15T C16T 116.3(17) 2_765 . ?
C16T C15T C19T 121.8(8) 2_765 . ?
C16T C15T C19T 121.8(8) . . ?
C17A C16A C20A 102.5(10) . . ?
C17A C16A Si1A 120.6(8) . . ?
C20A C16A Si1A 115.6(7) . . ?
C17A C16A H16A 105.6 . . ?
C20A C16A H16A 105.6 . . ?
Si1A C16A H16A 105.6 . . ?
C17B C16B C20B 105.9(8) . . ?
C17B C16B Si1B 114.2(6) . . ?
C20B C16B Si1B 112.9(6) . . ?
C17B C16B H16B 107.9 . . ?
C20B C16B H16B 107.9 . . ?
Si1B C16B H16B 107.9 . . ?
C17C C16C C20C 104.0(7) . . ?
C17C C16C Si1C 117.1(6) . . ?
C20C C16C Si1C 111.4(6) . . ?
C17C C16C H16C 108.0 . . ?
C20C C16C H16C 108.0 . . ?
Si1C C16C H16C 108.0 . . ?
C20D C16D C17D 101.9(9) . . ?
C20D C16D Si1D 114.6(7) . . ?
C17D C16D Si1D 117.0(7) . . ?
C20D C16D H16D 107.6 . . ?
C17D C16D H16D 107.6 . . ?
Si1D C16D H16D 107.6 . . ?
C17E C16E C20E 107.4(9) . . ?
C17E C16E Si1E 115.9(8) . . ?
C20E C16E Si1E 108.1(7) . . ?
C17E C16E H16E 108.4 . . ?
C20E C16E H16E 108.4 . . ?
Si1E C16E H16E 108.4 . . ?
C20F C16F C17F 105.1(8) . . ?
C20F C16F Si1F 113.8(6) . . ?
C17F C16F Si1F 114.3(6) . . ?
C20F C16F H16F 107.7 . . ?
C17F C16F H16F 107.7 . . ?
Si1F C16F H16F 107.7 . . ?
C15T C16T C17T 120.4(14) . . ?
C15T C16T H16T 119.8 . . ?
C17T C16T H16T 119.8 . . ?
C16A C17A C18A 103.7(10) . . ?
C16A C17A H17A 111.0 . . ?
C18A C17A H17A 111.0 . . ?
C16A C17A H17B 111.0 . . ?
C18A C17A H17B 111.0 . . ?
H17A C17A H17B 109.0 . . ?
C18B C17B C16B 103.7(8) . . ?
C18B C17B H17C 111.0 . . ?
C16B C17B H17C 111.0 . . ?
C18B C17B H17D 111.0 . . ?
C16B C17B H17D 111.0 . . ?
H17C C17B H17D 109.0 . . ?
C16C C17C C18C 105.9(7) . . ?
C16C C17C H17E 110.6 . . ?
C18C C17C H17E 110.6 . . ?
C16C C17C H17F 110.6 . . ?
C18C C17C H17F 110.6 . . ?
H17E C17C H17F 108.7 . . ?
C18D C17D C16D 105.4(9) . . ?
C18D C17D H17G 110.7 . . ?
C16D C17D H17G 110.7 . . ?
C18D C17D H17H 110.7 . . ?
C16D C17D H17H 110.7 . . ?
H17G C17D H17H 108.8 . . ?
C16E C17E C18E 103.8(10) . . ?
C16E C17E H17I 111.0 . . ?
C18E C17E H17I 111.0 . . ?
C16E C17E H17J 111.0 . . ?
C18E C17E H17J 111.0 . . ?
H17I C17E H17J 109.0 . . ?
C18F C17F C16F 104.2(8) . . ?
C18F C17F H17L 110.9 . . ?
C16F C17F H17L 110.9 . . ?
C18F C17F H17M 110.9 . . ?
C16F C17F H17M 110.9 . . ?
H17L C17F H17M 108.9 . . ?
C18T C17T C16T 121.3(14) . . ?
C18T C17T H17T 119.4 . . ?
C16T C17T H17T 119.4 . . ?
C19A C18A C17A 105.2(11) . . ?
C19A C18A H18A 110.7 . . ?
C17A C18A H18A 110.7 . . ?
C19A C18A H18B 110.7 . . ?
C17A C18A H18B 110.7 . . ?
H18A C18A H18B 108.8 . . ?
C17B C18B C19B 105.9(10) . . ?
C17B C18B H18C 110.6 . . ?
C19B C18B H18C 110.6 . . ?
C17B C18B H18D 110.6 . . ?
C19B C18B H18D 110.6 . . ?
H18C C18B H18D 108.7 . . ?
C19C C18C C17C 106.0(8) . . ?
C19C C18C H18E 110.5 . . ?
C17C C18C H18E 110.5 . . ?
C19C C18C H18F 110.5 . . ?
C17C C18C H18F 110.5 . . ?
H18E C18C H18F 108.7 . . ?
C17D C18D C19D 105.9(10) . . ?
C17D C18D H18G 110.6 . . ?
C19D C18D H18G 110.5 . . ?
C17D C18D H18H 110.5 . . ?
C19D C18D H18H 110.5 . . ?
H18G C18D H18H 108.7 . . ?
C19E C18E C17E 106.3(12) . . ?
C19E C18E H18I 110.5 . . ?
C17E C18E H18I 110.5 . . ?
C19E C18E H18J 110.5 . . ?
C17E C18E H18J 110.5 . . ?
H18I C18E H18J 108.7 . . ?
C19F C18F C17F 110.3(9) . . ?
C19F C18F H18Z 109.6 . . ?
C17F C18F H18Z 109.6 . . ?
C19F C18F H18Y 109.6 . . ?
C17F C18F H18Y 109.6 . . ?
H18Z C18F H18Y 108.1 . . ?
C17T C18T C17T 120(2) 2_765 . ?
C17T C18T H18T 119.8 2_765 . ?
C17T C18T H18T 119.8 . . ?
C18A C19A C20A 107.1(10) . . ?
C18A C19A H19A 110.3 . . ?
C20A C19A H19A 110.3 . . ?
C18A C19A H19B 110.3 . . ?
C20A C19A H19B 110.3 . . ?
H19A C19A H19B 108.5 . . ?
C20B C19B C18B 102.8(10) . . ?
C20B C19B H19C 111.2 . . ?
C18B C19B H19C 111.2 . . ?
C20B C19B H19D 111.2 . . ?
C18B C19B H19D 111.2 . . ?
H19C C19B H19D 109.1 . . ?
C18C C19C C20C 109.2(8) . . ?
C18C C19C H19E 109.8 . . ?
C20C C19C H19E 109.8 . . ?
C18C C19C H19F 109.8 . . ?
C20C C19C H19F 109.8 . . ?
H19E C19C H19F 108.3 . . ?
C18D C19D C20D 107.0(10) . . ?
C18D C19D H19G 110.3 . . ?
C20D C19D H19G 110.3 . . ?
C18D C19D H19H 110.3 . . ?
C20D C19D H19H 110.3 . . ?
H19G C19D H19H 108.6 . . ?
C18E C19E C20E 97.1(11) . . ?
C18E C19E H19I 112.3 . . ?
C20E C19E H19I 112.3 . . ?
C18E C19E H19J 112.3 . . ?
C20E C19E H19J 112.3 . . ?
H19I C19E H19J 109.9 . . ?
C18F C19F C20F 108.0(9) . . ?
C18F C19F H19L 110.1 . . ?
C20F C19F H19L 110.1 . . ?
C18F C19F H19M 110.1 . . ?
C20F C19F H19M 110.1 . . ?
H19L C19F H19M 108.4 . . ?
C15T C19T H19N 109.5 . . ?
C15T C19T H19O 109.5 . . ?
H19N C19T H19O 109.5 . . ?
C15T C19T H19P 109.5 . . ?
H19N C19T H19P 109.5 . . ?
H19O C19T H19P 109.5 . . ?
C15T C19T H19N 109.47(12) . 2_765 ?
H19N C19T H19N 141.1 . 2_765 ?
H19O C19T H19N 56.3 . 2_765 ?
H19P C19T H19N 56.2 . 2_765 ?
C15T C19T H19O 109.5(4) . 2_765 ?
H19N C19T H19O 56.3 . 2_765 ?
H19O C19T H19O 141.1 . 2_765 ?
H19P C19T H19O 56.2 . 2_765 ?
H19N C19T H19O 109.5 2_765 2_765 ?
C15T C19T H19P 109.47(11) . 2_765 ?
H19N C19T H19P 56.2 . 2_765 ?
H19O C19T H19P 56.3 . 2_765 ?
H19P C19T H19P 141.1 . 2_765 ?
H19N C19T H19P 109.5 2_765 2_765 ?
H19O C19T H19P 109.5 2_765 2_765 ?
C19A C20A C16A 104.2(9) . . ?
C19A C20A H20A 110.9 . . ?
C16A C20A H20A 110.9 . . ?
C19A C20A H20B 110.9 . . ?
C16A C20A H20B 110.9 . . ?
H20A C20A H20B 108.9 . . ?
C19B C20B C16B 108.8(9) . . ?
C19B C20B H20C 109.9 . . ?
C16B C20B H20C 109.9 . . ?
C19B C20B H20D 109.9 . . ?
C16B C20B H20D 109.9 . . ?
H20C C20B H20D 108.3 . . ?
C19C C20C C16C 105.4(7) . . ?
C19C C20C H20E 110.7 . . ?
C16C C20C H20E 110.7 . . ?
C19C C20C H20F 110.7 . . ?
C16C C20C H20F 110.7 . . ?
H20E C20C H20F 108.8 . . ?
C16D C20D C19D 105.4(9) . . ?
C16D C20D H20G 110.7 . . ?
C19D C20D H20G 110.7 . . ?
C16D C20D H20H 110.7 . . ?
C19D C20D H20H 110.7 . . ?
H20G C20D H20H 108.8 . . ?
C16E C20E C19E 102.8(9) . . ?
C16E C20E H20I 111.2 . . ?
C19E C20E H20I 111.2 . . ?
C16E C20E H20J 111.2 . . ?
C19E C20E H20J 111.2 . . ?
H20I C20E H20J 109.1 . . ?
C16F C20F C19F 106.4(8) . . ?
C16F C20F H20K 110.4 . . ?
C19F C20F H20K 110.4 . . ?
C16F C20F H20L 110.4 . . ?
C19F C20F H20L 110.4 . . ?
H20K C20F H20L 108.6 . . ?
Cl6 O21 Cu2 171.5(7) . . ?
N3A C21A C22A 123.3(7) . . ?
N3A C21A H21A 118.4 . . ?
C22A C21A H21A 118.4 . . ?
N3B C21B C22B 125.3(7) . . ?
N3B C21B H21B 117.3 . . ?
C22B C21B H21B 117.3 . . ?
C22C C21C N3C 124.8(7) . . ?
C22C C21C H21C 117.6 . . ?
N3C C21C H21C 117.6 . . ?
N3D C21D C22D 124.9(8) . . ?
N3D C21D H21D 117.6 . . ?
C22D C21D H21D 117.6 . . ?
N3E C21E C22E 123.7(7) . . ?
N3E C21E H21E 118.1 . . ?
C22E C21E H21E 118.1 . . ?
N3F C21F C22F 125.8(7) . . ?
N3F C21F H21F 117.1 . . ?
C22F C21F H21F 117.1 . . ?
C23A C22A C21A 115.3(8) . . ?
C23A C22A Si2A 123.0(6) . . ?
C21A C22A Si2A 121.6(6) . . ?
C21B C22B C23B 116.6(7) . . ?
C21B C22B Si2B 123.1(6) . . ?
C23B C22B Si2B 120.2(6) . . ?
C21C C22C C23C 116.6(8) . . ?
C21C C22C Si2C 122.8(6) . . ?
C23C C22C Si2C 120.5(6) . . ?
C23D C22D C21D 115.5(8) . . ?
C23D C22D Si2D 121.3(7) . . ?
C21D C22D Si2D 123.1(7) . . ?
C21E C22E C23E 117.2(7) . . ?
C21E C22E Si2E 121.0(6) . . ?
C23E C22E Si2E 121.7(6) . . ?
C23F C22F C21F 113.7(7) . . ?
C23F C22F Si2F 122.8(6) . . ?
C21F C22F Si2F 123.5(6) . . ?
C24A C23A C22A 121.7(9) . . ?
C24A C23A H23A 119.2 . . ?
C22A C23A H23A 119.2 . . ?
C24B C23B C22B 119.4(8) . . ?
C24B C23B H23B 120.3 . . ?
C22B C23B H23B 120.3 . . ?
C24C C23C C22C 120.5(8) . . ?
C24C C23C H23C 119.8 . . ?
C22C C23C H23C 119.8 . . ?
C24D C23D C22D 121.0(9) . . ?
C24D C23D H23D 119.5 . . ?
C22D C23D H23D 119.5 . . ?
C24E C23E C22E 117.8(7) . . ?
C24E C23E H23E 121.1 . . ?
C22E C23E H23E 121.1 . . ?
C22F C23F C24F 123.1(7) . . ?
C22F C23F H23F 118.5 . . ?
C24F C23F H23F 118.5 . . ?
C25A C24A C23A 118.3(9) . . ?
C25A C24A H24A 120.8 . . ?
C23A C24A H24A 120.8 . . ?
C23B C24B C25B 118.7(8) . . ?
C23B C24B H24B 120.7 . . ?
C25B C24B H24B 120.7 . . ?
C23C C24C C25C 119.8(8) . . ?
C23C C24C H24C 120.1 . . ?
C25C C24C H24C 120.1 . . ?
C23D C24D C25D 117.5(9) . . ?
C23D C24D H24D 121.3 . . ?
C25D C24D H24D 121.3 . . ?
C25E C24E C23E 121.7(7) . . ?
C25E C24E H24E 119.1 . . ?
C23E C24E H24E 119.1 . . ?
C25F C24F C23F 118.2(7) . . ?
C25F C24F H24F 120.9 . . ?
C23F C24F H24F 120.9 . . ?
N3A C25A C24A 121.5(8) . . ?
N3A C25A H25A 119.3 . . ?
C24A C25A H25A 119.3 . . ?
N3B C25B C24B 122.6(7) . . ?
N3B C25B H25B 118.7 . . ?
C24B C25B H25B 118.7 . . ?
N3C C25C C24C 121.4(8) . . ?
N3C C25C H25C 119.3 . . ?
C24C C25C H25C 119.3 . . ?
N3D C25D C24D 122.9(8) . . ?
N3D C25D H25D 118.6 . . ?
C24D C25D H25D 118.6 . . ?
N3E C25E C24E 120.5(7) . . ?
N3E C25E H25E 119.8 . . ?
C24E C25E H25E 119.8 . . ?
C24F C25F N3F 122.5(8) . . ?
C24F C25F H25F 118.7 . . ?
N3F C25F H25F 118.7 . . ?
N4A C26A C27A 124.0(7) . . ?
N4A C26A H26A 118.0 . . ?
C27A C26A H26A 118.0 . . ?
N4B C26B C27B 123.5(7) . . ?
N4B C26B H26B 118.3 . . ?
C27B C26B H26B 118.3 . . ?
N4C C26C C27C 125.1(7) . . ?
N4C C26C H26C 117.5 . . ?
C27C C26C H26C 117.5 . . ?
N4D C26D C27D 125.0(8) . . ?
N4D C26D H26D 117.5 . . ?
C27D C26D H26D 117.5 . . ?
N4E C26E C27E 125.1(7) . . ?
N4E C26E H26E 117.5 . . ?
C27E C26E H26E 117.5 . . ?
N4F C26F C27F 124.2(7) . . ?
N4F C26F H26F 117.9 . . ?
C27F C26F H26F 117.9 . . ?
C26A C27A C28A 115.2(7) . . ?
C26A C27A Si2A 119.0(6) . . ?
C28A C27A Si2A 125.8(6) . . ?
C28B C27B C26B 116.5(7) . . ?
C28B C27B Si2B 122.8(6) . . ?
C26B C27B Si2B 120.6(6) . . ?
C28C C27C C26C 115.4(7) . . ?
C28C C27C Si2C 124.2(6) . . ?
C26C C27C Si2C 120.4(6) . . ?
C28D C27D C26D 115.1(8) . . ?
C28D C27D Si2D 126.7(7) . . ?
C26D C27D Si2D 118.1(6) . . ?
C28E C27E C26E 116.8(8) . . ?
C28E C27E Si2E 122.6(6) . . ?
C26E C27E Si2E 120.6(6) . . ?
C26F C27F C28F 116.3(7) . . ?
C26F C27F Si2F 120.4(6) . . ?
C28F C27F Si2F 123.2(6) . . ?
C29A C28A C27A 121.9(8) . . ?
C29A C28A H28A 119.1 . . ?
C27A C28A H28A 119.1 . . ?
C27B C28B C29B 120.5(8) . . ?
C27B C28B H28B 119.7 . . ?
C29B C28B H28B 119.7 . . ?
C27C C28C C29C 121.7(8) . . ?
C27C C28C H28C 119.2 . . ?
C29C C28C H28C 119.2 . . ?
C29D C28D C27D 121.1(9) . . ?
C29D C28D H28D 119.4 . . ?
C27D C28D H28D 119.4 . . ?
C27E C28E C29E 120.4(8) . . ?
C27E C28E H28E 119.8 . . ?
C29E C28E H28E 119.8 . . ?
C29F C28F C27F 120.6(8) . . ?
C29F C28F H28F 119.7 . . ?
C27F C28F H28F 119.7 . . ?
Cl8 O29 Cu5 171.0(6) . . ?
C28A C29A C30A 119.3(8) . . ?
C28A C29A H29A 120.3 . . ?
C30A C29A H29A 120.3 . . ?
C30B C29B C28B 119.5(8) . . ?
C30B C29B H29B 120.3 . . ?
C28B C29B H29B 120.3 . . ?
C28C C29C C30C 118.0(8) . . ?
C28C C29C H29C 121.0 . . ?
C30C C29C H29C 121.0 . . ?
C28D C29D C30D 119.9(9) . . ?
C28D C29D H29D 120.0 . . ?
C30D C29D H29D 120.0 . . ?
C30E C29E C28E 118.5(8) . . ?
C30E C29E H29E 120.8 . . ?
C28E C29E H29E 120.8 . . ?
C28F C29F C30F 119.1(7) . . ?
C28F C29F H29F 120.4 . . ?
C30F C29F H29F 120.4 . . ?
N4A C30A C29A 121.9(8) . . ?
N4A C30A H30A 119.0 . . ?
C29A C30A H30A 119.0 . . ?
C29B C30B N4B 123.3(8) . . ?
C29B C30B H30B 118.3 . . ?
N4B C30B H30B 118.3 . . ?
N4C C30C C29C 123.3(8) . . ?
N4C C30C H30C 118.3 . . ?
C29C C30C H30C 118.3 . . ?
N4D C30D C29D 121.7(9) . . ?
N4D C30D H30D 119.1 . . ?
C29D C30D H30D 119.1 . . ?
N4E C30E C29E 122.1(8) . . ?
N4E C30E H30E 119.0 . . ?
C29E C30E H30E 119.0 . . ?
N4F C30F C29F 122.8(7) . . ?
N4F C30F H30F 118.6 . . ?
C29F C30F H30F 118.6 . . ?
C32A C31A C35A 105.0(9) . . ?
C32A C31A Si2A 114.0(7) . . ?
C35A C31A Si2A 117.5(7) . . ?
C32A C31A H31A 106.6 . . ?
C35A C31A H31A 106.6 . . ?
Si2A C31A H31A 106.6 . . ?
C35B C31B C32B 103.0(7) . . ?
C35B C31B Si2B 118.6(6) . . ?
C32B C31B Si2B 111.9(6) . . ?
C35B C31B H31B 107.6 . . ?
C32B C31B H31B 107.6 . . ?
Si2B C31B H31B 107.6 . . ?
C35C C31C C32C 98.7(9) . . ?
C35C C31C Si2C 119.2(7) . . ?
C32C C31C Si2C 117.1(8) . . ?
C35C C31C H31C 107.0 . . ?
C32C C31C H31C 107.0 . . ?
Si2C C31C H31C 107.0 . . ?
C32D C31D C35D 105.3(9) . . ?
C32D C31D Si2D 113.6(8) . . ?
C35D C31D Si2D 118.3(8) . . ?
C32D C31D H31D 106.3 . . ?
C35D C31D H31D 106.3 . . ?
Si2D C31D H31D 106.3 . . ?
C35E C31E C32E 102.8(7) . . ?
C35E C31E Si2E 118.1(6) . . ?
C32E C31E Si2E 112.7(6) . . ?
C35E C31E H31E 107.6 . . ?
C32E C31E H31E 107.6 . . ?
Si2E C31E H31E 107.6 . . ?
C32F C31F C35F 102.3(8) . . ?
C32F C31F Si2F 114.9(7) . . ?
C35F C31F Si2F 119.1(7) . . ?
C32F C31F H31F 106.6 . . ?
C35F C31F H31F 106.6 . . ?
Si2F C31F H31F 106.6 . . ?
C33A C32A C31A 107.9(9) . . ?
C33A C32A H32A 110.1 . . ?
C31A C32A H32A 110.1 . . ?
C33A C32A H32B 110.1 . . ?
C31A C32A H32B 110.1 . . ?
H32A C32A H32B 108.4 . . ?
C33B C32B C31B 104.5(9) . . ?
C33B C32B H32C 110.9 . . ?
C31B C32B H32C 110.9 . . ?
C33B C32B H32D 110.9 . . ?
C31B C32B H32D 110.9 . . ?
H32C C32B H32D 108.9 . . ?
C33C C32C C31C 106.8(11) . . ?
C33C C32C H32E 110.4 . . ?
C31C C32C H32E 110.4 . . ?
C33C C32C H32F 110.4 . . ?
C31C C32C H32F 110.4 . . ?
H32E C32C H32F 108.6 . . ?
C31D C32D C33D 104.4(10) . . ?
C31D C32D H32G 110.9 . . ?
C33D C32D H32G 110.9 . . ?
C31D C32D H32H 110.9 . . ?
C33D C32D H32H 110.9 . . ?
H32G C32D H32H 108.9 . . ?
C33E C32E C31E 106.9(9) . . ?
C33E C32E H32I 110.3 . . ?
C31E C32E H32I 110.3 . . ?
C33E C32E H32J 110.3 . . ?
C31E C32E H32J 110.3 . . ?
H32I C32E H32J 108.6 . . ?
C33F C32F C31F 105.6(10) . . ?
C33F C32F H32K 110.6 . . ?
C31F C32F H32K 110.6 . . ?
C33F C32F H32L 110.6 . . ?
C31F C32F H32L 110.6 . . ?
H32K C32F H32L 108.7 . . ?
C32A C33A C34A 100.7(11) . . ?
C32A C33A H33Z 111.6 . . ?
C34A C33A H33Z 111.6 . . ?
C32A C33A H33D 111.6 . . ?
C34A C33A H33D 111.6 . . ?
H33Z C33A H33D 109.4 . . ?
C32B C33B C34B 112.1(10) . . ?
C32B C33B H33E 109.2 . . ?
C34B C33B H33E 109.2 . . ?
C32B C33B H33F 109.2 . . ?
C34B C33B H33F 109.2 . . ?
H33E C33B H33F 107.9 . . ?
C32C C33C C34C 109.5(11) . . ?
C32C C33C H33G 109.8 . . ?
C34C C33C H33G 109.8 . . ?
C32C C33C H33H 109.8 . . ?
C34C C33C H33H 109.8 . . ?
H33G C33C H33H 108.2 . . ?
C34D C33D C32D 108.3(12) . . ?
C34D C33D H33I 110.0 . . ?
C32D C33D H33I 110.0 . . ?
C34D C33D H33J 110.0 . . ?
C32D C33D H33J 110.0 . . ?
H33I C33D H33J 108.4 . . ?
C32E C33E C34E 104.5(9) . . ?
C32E C33E H33K 110.9 . . ?
C34E C33E H33K 110.9 . . ?
C32E C33E H33L 110.9 . . ?
C34E C33E H33L 110.9 . . ?
H33K C33E H33L 108.9 . . ?
C32F C33F C34F 108.1(9) . . ?
C32F C33F H33M 110.1 . . ?
C34F C33F H33M 110.1 . . ?
C32F C33F H33N 110.1 . . ?
C34F C33F H33N 110.1 . . ?
H33M C33F H33N 108.4 . . ?
C35A C34A C33A 105.1(12) . . ?
C35A C34A H34A 110.7 . . ?
C33A C34A H34A 110.7 . . ?
C35A C34A H34B 110.7 . . ?
C33A C34A H34B 110.7 . . ?
H34A C34A H34B 108.8 . . ?
C33B C34B C35B 103.2(9) . . ?
C33B C34B H34C 111.1 . . ?
C35B C34B H34C 111.1 . . ?
C33B C34B H34D 111.1 . . ?
C35B C34B H34D 111.1 . . ?
H34C C34B H34D 109.1 . . ?
C33C C34C C35C 103.1(11) . . ?
C33C C34C H34E 111.1 . . ?
C35C C34C H34E 111.1 . . ?
C33C C34C H34F 111.1 . . ?
C35C C34C H34F 111.1 . . ?
H34E C34C H34F 109.1 . . ?
C35D C34D C33D 109.5(12) . . ?
C35D C34D H34G 109.8 . . ?
C33D C34D H34G 109.8 . . ?
C35D C34D H34H 109.8 . . ?
C33D C34D H34H 109.8 . . ?
H34G C34D H34H 108.2 . . ?
C35E C34E C33E 105.5(9) . . ?
C35E C34E H34Z 110.6 . . ?
C33E C34E H34Z 110.6 . . ?
C35E C34E H34I 110.6 . . ?
C33E C34E H34I 110.6 . . ?
H34Z C34E H34I 108.8 . . ?
C35F C34F C33F 102.2(10) . . ?
C35F C34F H34J 111.3 . . ?
C33F C34F H34J 111.3 . . ?
C35F C34F H34K 111.3 . . ?
C33F C34F H34K 111.3 . . ?
H34J C34F H34K 109.2 . . ?
C34A C35A C31A 105.7(10) . . ?
C34A C35A H35A 110.6 . . ?
C31A C35A H35A 110.6 . . ?
C34A C35A H35B 110.6 . . ?
C31A C35A H35B 110.6 . . ?
H35A C35A H35B 108.7 . . ?
C31B C35B C34B 104.1(8) . . ?
C31B C35B H35C 110.9 . . ?
C34B C35B H35C 110.9 . . ?
C31B C35B H35D 110.9 . . ?
C34B C35B H35D 110.9 . . ?
H35C C35B H35D 109.0 . . ?
C31C C35C C34C 109.5(11) . . ?
C31C C35C H35E 109.8 . . ?
C34C C35C H35E 109.8 . . ?
C31C C35C H35F 109.8 . . ?
C34C C35C H35F 109.8 . . ?
H35E C35C H35F 108.2 . . ?
C34D C35D C31D 107.2(10) . . ?
C34D C35D H35G 110.3 . . ?
C31D C35D H35G 110.3 . . ?
C34D C35D H35H 110.3 . . ?
C31D C35D H35H 110.3 . . ?
H35G C35D H35H 108.5 . . ?
C34E C35E C31E 105.9(8) . . ?
C34E C35E H35I 110.6 . . ?
C31E C35E H35I 110.6 . . ?
C34E C35E H35J 110.6 . . ?
C31E C35E H35J 110.6 . . ?
H35I C35E H35J 108.7 . . ?
C34F C35F C31F 109.3(9) . . ?
C34F C35F H35K 109.8 . . ?
C31F C35F H35K 109.8 . . ?
C34F C35F H35L 109.8 . . ?
C31F C35F H35L 109.8 . . ?
H35K C35F H35L 108.3 . . ?
C40A C36A C37A 103.8(8) . . ?
C40A C36A Si2A 118.6(7) . . ?
C37A C36A Si2A 112.8(6) . . ?
C40A C36A H36A 107.0 . . ?
C37A C36A H36A 107.0 . . ?
Si2A C36A H36A 107.0 . . ?
C37B C36B C40B 102.8(8) . . ?
C37B C36B Si2B 116.0(6) . . ?
C40B C36B Si2B 115.9(7) . . ?
C37B C36B H36B 107.2 . . ?
C40B C36B H36B 107.2 . . ?
Si2B C36B H36B 107.2 . . ?
C40C C36C C37C 102.7(10) . . ?
C40C C36C Si2C 116.3(8) . . ?
C37C C36C Si2C 112.9(9) . . ?
C40C C36C H36C 108.2 . . ?
C37C C36C H36C 108.2 . . ?
Si2C C36C H36C 108.2 . . ?
C37D C36D C40D 101.8(8) . . ?
C37D C36D Si2D 120.9(10) . . ?
C40D C36D Si2D 113.5(8) . . ?
C37D C36D H36D 106.6 . . ?
C40D C36D H36D 106.6 . . ?
Si2D C36D H36D 106.6 . . ?
C40E C36E C37E 103.2(7) . . ?
C40E C36E Si2E 116.9(6) . . ?
C37E C36E Si2E 111.0(6) . . ?
C40E C36E H36E 108.4 . . ?
C37E C36E H36E 108.4 . . ?
Si2E C36E H36E 108.4 . . ?
C40F C36F C37F 102.9(9) . . ?
C40F C36F Si2F 113.8(7) . . ?
C37F C36F Si2F 111.3(7) . . ?
C40F C36F H36F 109.5 . . ?
C37F C36F H36F 109.5 . . ?
Si2F C36F H36F 109.5 . . ?
C38A C37A C36A 100.7(9) . . ?
C38A C37A H37A 111.6 . . ?
C36A C37A H37A 111.6 . . ?
C38A C37A H37B 111.6 . . ?
C36A C37A H37B 111.6 . . ?
H37A C37A H37B 109.4 . . ?
C38B C37B C36B 107.5(8) . . ?
C38B C37B H37C 110.2 . . ?
C36B C37B H37C 110.2 . . ?
C38B C37B H37D 110.2 . . ?
C36B C37B H37D 110.2 . . ?
H37C C37B H37D 108.5 . . ?
C36C C37C C38C 105.3(12) . . ?
C36C C37C H37E 110.7 . . ?
C38C C37C H37E 110.7 . . ?
C36C C37C H37F 110.7 . . ?
C38C C37C H37F 110.7 . . ?
H37E C37C H37F 108.8 . . ?
C36D C37D C38D 104.2(8) . . ?
C36D C37D H37G 110.9 . . ?
C38D C37D H37G 110.9 . . ?
C36D C37D H37H 110.9 . . ?
C38D C37D H37H 110.9 . . ?
H37G C37D H37H 108.9 . . ?
C38E C37E C36E 103.3(8) . . ?
C38E C37E H37I 111.1 . . ?
C36E C37E H37I 111.1 . . ?
C38E C37E H37J 111.1 . . ?
C36E C37E H37J 111.1 . . ?
H37I C37E H37J 109.1 . . ?
C38F C37F C36F 108.1(12) . . ?
C38F C37F H37K 110.1 . . ?
C36F C37F H37K 110.1 . . ?
C38F C37F H37L 110.1 . . ?
C36F C37F H37L 110.1 . . ?
H37K C37F H37L 108.4 . . ?
C39A C38A C37A 107.5(11) . . ?
C39A C38A H38A 110.2 . . ?
C37A C38A H38A 110.2 . . ?
C39A C38A H38B 110.2 . . ?
C37A C38A H38B 110.2 . . ?
H38A C38A H38B 108.5 . . ?
C39B C38B C37B 104.3(9) . . ?
C39B C38B H38C 110.9 . . ?
C37B C38B H38C 110.9 . . ?
C39B C38B H38D 110.9 . . ?
C37B C38B H38D 110.9 . . ?
H38C C38B H38D 108.9 . . ?
C39C C38C C37C 110.7(13) . . ?
C39C C38C H38E 109.5 . . ?
C37C C38C H38E 109.5 . . ?
C39C C38C H38Z 109.5 . . ?
C37C C38C H38Z 109.5 . . ?
H38E C38C H38Z 108.1 . . ?
C39D C38D C37D 107.0(7) . . ?
C39D C38D H38F 110.3 . . ?
C37D C38D H38F 110.3 . . ?
C39D C38D H38G 110.3 . . ?
C37D C38D H38G 110.3 . . ?
H38F C38D H38G 108.6 . . ?
C39E C38E C37E 110.2(10) . . ?
C39E C38E H38H 109.6 . . ?
C37E C38E H38H 109.6 . . ?
C39E C38E H38I 109.6 . . ?
C37E C38E H38I 109.6 . . ?
H38H C38E H38I 108.1 . . ?
C37F C38F C39F 115.3(14) . . ?
C37F C38F H38J 108.5 . . ?
C39F C38F H38J 108.5 . . ?
C37F C38F H38K 108.5 . . ?
C39F C38F H38K 108.5 . . ?
H38J C38F H38K 107.5 . . ?
C38A C39A C40A 110.2(12) . . ?
C38A C39A H39A 109.6 . . ?
C40A C39A H39A 109.6 . . ?
C38A C39A H39B 109.6 . . ?
C40A C39A H39B 109.6 . . ?
H39A C39A H39B 108.1 . . ?
C38B C39B C40B 108.8(10) . . ?
C38B C39B H39' 109.9 . . ?
C40B C39B H39' 109.9 . . ?
C38B C39B H39C 109.9 . . ?
C40B C39B H39C 109.9 . . ?
H39' C39B H39C 108.3 . . ?
C38C C39C C40C 104.0(13) . . ?
C38C C39C H39D 110.9 . . ?
C40C C39C H39D 110.9 . . ?
C38C C39C H39Z 110.9 . . ?
C40C C39C H39Z 110.9 . . ?
H39D C39C H39Z 109.0 . . ?
C38D C39D C40D 106.1(8) . . ?
C38D C39D H39E 110.5 . . ?
C40D C39D H39E 110.5 . . ?
C38D C39D H39F 110.5 . . ?
C40D C39D H39F 110.5 . . ?
H39E C39D H39F 108.7 . . ?
C40E C39E C38E 108.0(9) . . ?
C40E C39E H39G 110.1 . . ?
C38E C39E H39G 110.1 . . ?
C40E C39E H39H 110.1 . . ?
C38E C39E H39H 110.1 . . ?
H39G C39E H39H 108.4 . . ?
C38F C39F C40F 106.1(14) . . ?
C38F C39F H39I 110.5 . . ?
C40F C39F H39I 110.5 . . ?
C38F C39F H39J 110.5 . . ?
C40F C39F H39J 110.5 . . ?
H39I C39F H39J 108.7 . . ?
C39A C40A C36A 110.6(10) . . ?
C39A C40A H40A 109.5 . . ?
C36A C40A H40A 109.5 . . ?
C39A C40A H40B 109.5 . . ?
C36A C40A H40B 109.5 . . ?
H40A C40A H40B 108.1 . . ?
C39B C40B C36B 106.9(9) . . ?
C39B C40B H40C 110.3 . . ?
C36B C40B H40C 110.3 . . ?
C39B C40B H40D 110.3 . . ?
C36B C40B H40D 110.3 . . ?
H40C C40B H40D 108.6 . . ?
C36C C40C C39C 105.5(11) . . ?
C36C C40C H40E 110.6 . . ?
C39C C40C H40E 110.6 . . ?
C36C C40C H40F 110.6 . . ?
C39C C40C H40F 110.6 . . ?
H40E C40C H40F 108.8 . . ?
C39D C40D C36D 100.3(8) . . ?
C39D C40D H40G 111.7 . . ?
C36D C40D H40G 111.7 . . ?
C39D C40D H40H 111.7 . . ?
C36D C40D H40H 111.7 . . ?
H40G C40D H40H 109.5 . . ?
C39E C40E C36E 106.1(8) . . ?
C39E C40E H40I 110.5 . . ?
C36E C40E H40I 110.5 . . ?
C39E C40E H40J 110.5 . . ?
C36E C40E H40J 110.5 . . ?
H40I C40E H40J 108.7 . . ?
C39F C40F C36F 106.5(11) . . ?
C39F C40F H40K 110.4 . . ?
C36F C40F H40K 110.4 . . ?
C39F C40F H40L 110.4 . . ?
C36F C40F H40L 110.4 . . ?
H40K C40F H40L 108.6 . . ?
O2 Cl1 O4 109.0(4) . . ?
O2 Cl1 O3 110.8(4) . . ?
O4 Cl1 O3 110.6(4) . . ?
O2 Cl1 O1 108.2(4) . . ?
O4 Cl1 O1 108.9(4) . . ?
O3 Cl1 O1 109.3(3) . . ?
C11A Si1A C7A 111.7(4) . . ?
C11A Si1A C16A 112.8(5) . . ?
C7A Si1A C16A 108.8(5) . . ?
C11A Si1A C2A 107.5(4) . . ?
C7A Si1A C2A 106.0(4) . . ?
C16A Si1A C2A 109.8(4) . . ?
C11B Si1B C2B 113.2(4) . . ?
C11B Si1B C16B 110.4(4) . . ?
C2B Si1B C16B 110.6(4) . . ?
C11B Si1B C7B 110.4(4) . . ?
C2B Si1B C7B 103.3(4) . . ?
C16B Si1B C7B 108.6(4) . . ?
C11C Si1C C16C 112.7(4) . . ?
C11C Si1C C7C 112.7(4) . . ?
C16C Si1C C7C 108.0(4) . . ?
C11C Si1C C2C 106.9(3) . . ?
C16C Si1C C2C 112.0(4) . . ?
C7C Si1C C2C 104.3(3) . . ?
C2D Si1D C7D 106.1(4) . . ?
C2D Si1D C16D 109.4(4) . . ?
C7D Si1D C16D 109.3(5) . . ?
C2D Si1D C11D 107.4(4) . . ?
C7D Si1D C11D 111.7(4) . . ?
C16D Si1D C11D 112.7(4) . . ?
C11E Si1E C7E 110.9(4) . . ?
C11E Si1E C16E 113.0(4) . . ?
C7E Si1E C16E 106.6(4) . . ?
C11E Si1E C2E 111.5(4) . . ?
C7E Si1E C2E 105.6(4) . . ?
C16E Si1E C2E 108.8(4) . . ?
C2F Si1F C11F 106.4(4) . . ?
C2F Si1F C16F 113.1(4) . . ?
C11F Si1F C16F 113.2(4) . . ?
C2F Si1F C7F 103.6(3) . . ?
C11F Si1F C7F 111.2(4) . . ?
C16F Si1F C7F 108.8(4) . . ?
C1 N1 Cu1 168.8(7) . . ?
C5A N1A C1A 117.1(7) . . ?
C5A N1A Cu1 119.5(5) . . ?
C1A N1A Cu1 123.2(5) . . ?
C1B N1B C5B 118.3(7) . . ?
C1B N1B Cu2 121.0(5) . . ?
C5B N1B Cu2 120.7(5) . . ?
C5C N1C C1C 118.9(7) . . ?
C5C N1C Cu3 119.4(6) . . ?
C1C N1C Cu3 121.7(5) . . ?
C1D N1D C5D 118.5(7) . . ?
C1D N1D Cu4 121.1(5) . . ?
C5D N1D Cu4 120.3(6) . . ?
C5E N1E C1E 118.5(7) . . ?
C5E N1E Cu5 121.0(6) . . ?
C1E N1E Cu5 120.5(5) . . ?
C1F N1F C5F 119.1(7) . . ?
C1F N1F Cu6 121.6(5) . . ?
C5F N1F Cu6 119.3(5) . . ?
N1 C1 C2 178.6(11) . . ?
C2A C1A N1A 123.7(7) . . ?
C2A C1A H1A 118.1 . . ?
N1A C1A H1A 118.1 . . ?
N1B C1B C2B 126.8(7) . . ?
N1B C1B H1B 116.6 . . ?
C2B C1B H1B 116.6 . . ?
N1C C1C C2C 123.6(7) . . ?
N1C C1C H1C 118.2 . . ?
C2C C1C H1C 118.2 . . ?
N1D C1D C2D 123.4(7) . . ?
N1D C1D H1D 118.3 . . ?
C2D C1D H1D 118.3 . . ?
N1E C1E C2E 123.7(7) . . ?
N1E C1E H1E 118.2 . . ?
C2E C1E H1E 118.2 . . ?
N1F C1F C2F 124.3(7) . . ?
N1F C1F H1F 117.8 . . ?
C2F C1F H1F 117.8 . . ?

loop_
_geom_bond_atom_site_label_1
_geom_bond_atom_site_label_2
_geom_bond_distance
_geom_bond_site_symmetry_2
_geom_bond_publ_flag
C33T C27T 1.48(3) . ?
C33T H33A 0.9700 . ?
C33T H33B 0.9700 . ?
C33T H33C 0.9700 . ?
C1T C2T 1.3900 . ?
C1T C6T 1.3900 . ?
C1T C7T 1.488(13) . ?
C2T C3T 1.3900 . ?
C2T H2T 0.9400 . ?
C3T C4T 1.3900 . ?
C3T H3T 0.9400 . ?
C4T C5T 1.3900 . ?
C4T H4T 0.9400 . ?
C5T C6T 1.3900 . ?
C5T H5T 0.9400 . ?
C6T H6T 0.9400 . ?
C7T H7T1 0.9700 . ?
C7T H7T2 0.9700 . ?
C7T H7T3 0.9700 . ?
C8T C9T 1.3900 . ?
C8T C13T 1.3900 . ?
C8T C14T 1.490(9) . ?
C9T C10T 1.3900 . ?
C9T H9T 0.9400 . ?
C10T C11T 1.3900 . ?
C10T H10T 0.9400 . ?
C11T C12T 1.3900 . ?
C11T H11T 0.9400 . ?
C12T C13T 1.3900 . ?
C12T H12T 0.9400 . ?
C13T H13T 0.9400 . ?
C20T C21T 1.3900 . ?
C20T C25T 1.3900 . ?
C20T H20T 0.9400 . ?
C21T C22T 1.3900 . ?
C21T H21T 0.9400 . ?
C22T C23T 1.3900 . ?
C22T H22T 0.9400 . ?
C23T C24T 1.3900 . ?
C23T H23T 0.9400 . ?
C24T C25T 1.3900 . ?
C24T H24T 0.9400 . ?
C25T C26T 1.519(9) . ?
C26T H26G 0.9700 . ?
C26T H26H 0.9700 . ?
C26T H26I 0.9700 . ?
C31T C32T 1.3900 . ?
C31T C30T 1.3900 . ?
C31T H31T 0.9400 . ?
C32T C27T 1.3900 . ?
C32T H32T 0.9400 . ?
C27T C28T 1.3900 . ?
C28T C29T 1.3900 . ?
C28T H28T 0.9400 . ?
C29T C30T 1.3900 . ?
C29T H29T 0.9400 . ?
C30T H30T 0.9400 . ?
Cu1 N3A 2.019(6) . ?
Cu1 N1A 2.027(6) . ?
Cu1 N2F 2.029(6) . ?
Cu1 N4F 2.044(6) . ?
Cu1 N1 2.361(8) . ?
Cu2 N2A 2.039(6) . ?
Cu2 N3B 2.040(6) . ?
Cu2 N4A 2.040(7) . ?
Cu2 N1B 2.040(7) . ?
Cu2 O21 2.379(6) . ?
Cl2 O8 1.415(6) . ?
Cl2 O5 1.441(6) . ?
Cl2 O6 1.450(6) . ?
Cl2 O7 1.455(7) . ?
Si2A C36A 1.869(9) . ?
Si2A C31A 1.875(10) . ?
Si2A C22A 1.878(9) . ?
Si2A C27A 1.881(8) . ?
Si2B C36B 1.843(9) . ?
Si2B C27B 1.887(8) . ?
Si2B C31B 1.892(9) . ?
Si2B C22B 1.896(8) . ?
Si2C C31C 1.857(11) . ?
Si2C C36C 1.867(11) . ?
Si2C C27C 1.880(8) . ?
Si2C C22C 1.910(9) . ?
Si2D C31D 1.859(12) . ?
Si2D C36D 1.871(11) . ?
Si2D C22D 1.873(9) . ?
Si2D C27D 1.903(9) . ?
Si2E C31E 1.881(8) . ?
Si2E C22E 1.881(8) . ?
Si2E C36E 1.894(8) . ?
Si2E C27E 1.901(8) . ?
Si2F C31F 1.845(9) . ?
Si2F C22F 1.861(8) . ?
Si2F C36F 1.870(10) . ?
Si2F C27F 1.902(8) . ?
O2 Cl1 1.420(6) . ?
N2 C3 1.099(11) . ?
N2 Cu3 2.401(8) . ?
N2A C6A 1.347(10) . ?
N2A C10A 1.348(10) . ?
N2B C6B 1.351(9) . ?
N2B C10B 1.355(9) . ?
N2B Cu3 2.020(6) . ?
N2C C6C 1.343(9) . ?
N2C C10C 1.345(10) . ?
N2C Cu4 2.003(6) . ?
N2D C10D 1.328(11) . ?
N2D C6D 1.350(11) . ?
N2D Cu5 2.036(7) . ?
N2E C10E 1.319(9) . ?
N2E C6E 1.354(10) . ?
N2E Cu6 2.029(6) . ?
N2F C10F 1.335(9) . ?
N2F C6F 1.360(9) . ?
C2 C1 1.475(13) . ?
C2 H2A 0.9700 . ?
C2 H2B 0.9700 . ?
C2 H2C 0.9700 . ?
C2A C1A 1.364(11) . ?
C2A C3A 1.389(11) . ?
C2A Si1A 1.895(8) . ?
C2B C1B 1.373(11) . ?
C2B C3B 1.446(11) . ?
C2B Si1B 1.872(8) . ?
C2C C1C 1.374(10) . ?
C2C C3C 1.376(11) . ?
C2C Si1C 1.897(8) . ?
C2D C3D 1.411(12) . ?
C2D C1D 1.422(11) . ?
C2D Si1D 1.862(9) . ?
C2E C1E 1.391(11) . ?
C2E C3E 1.401(11) . ?
C2E Si1E 1.900(8) . ?
C2F C3F 1.400(11) . ?
C2F C1F 1.419(11) . ?
C2F Si1F 1.871(8) . ?
Cu3 N3C 2.000(6) . ?
Cu3 N4B 2.042(6) . ?
Cu3 N1C 2.067(6) . ?
Cl3 O11 1.402(6) . ?
Cl3 O10 1.406(6) . ?
Cl3 O12 1.452(6) . ?
Cl3 O9 1.454(5) . ?
O3 Cl1 1.432(6) . ?
N3 C5 1.122(10) . ?
N3 Cu4 2.343(7) . ?
N3A C25A 1.339(10) . ?
N3A C21A 1.345(10) . ?
N3B C21B 1.338(9) . ?
N3B C25B 1.339(9) . ?
N3C C25C 1.337(9) . ?
N3C C21C 1.377(10) . ?
N3D C21D 1.325(10) . ?
N3D C25D 1.340(10) . ?
N3D Cu4 2.033(7) . ?
N3E C21E 1.339(10) . ?
N3E C25E 1.343(10) . ?
N3E Cu5 2.026(6) . ?
N3F C21F 1.337(9) . ?
N3F C25F 1.369(9) . ?
N3F Cu6 2.028(6) . ?
C3 C4 1.491(13) . ?
C3A C4A 1.375(12) . ?
C3A H3A 0.9400 . ?
C3B C4B 1.365(12) . ?
C3B H3B 0.9400 . ?
C3C C4C 1.348(12) . ?
C3C H3C 0.9400 . ?
C3D C4D 1.376(12) . ?
C3D H3D 0.9400 . ?
C3E C4E 1.357(12) . ?
C3E H3E 0.9400 . ?
C3F C4F 1.357(12) . ?
C3F H3F 0.9400 . ?
Cu4 N1D 2.043(6) . ?
Cu4 N4C 2.045(6) . ?
Cl4 O15 1.385(7) . ?
Cl4 O13 1.430(6) . ?
Cl4 O14 1.441(6) . ?
Cl4 O16 1.493(8) . ?
O4 Cl1 1.422(6) . ?
N4 C7 1.145(11) . ?
N4 Cu6 2.449(8) . ?
N4A C30A 1.338(10) . ?
N4A C26A 1.353(10) . ?
N4B C26B 1.350(9) . ?
N4B C30B 1.359(10) . ?
N4C C30C 1.313(9) . ?
N4C C26C 1.363(10) . ?
N4D C26D 1.323(10) . ?
N4D C30D 1.349(11) . ?
N4D Cu5 2.012(7) . ?
N4E C26E 1.340(9) . ?
N4E C30E 1.346(10) . ?
N4E Cu6 2.058(7) . ?
N4F C30F 1.329(9) . ?
N4F C26F 1.357(9) . ?
C4 H4A 0.9700 . ?
C4 H4B 0.9700 . ?
C4 H4C 0.9700 . ?
C4A C5A 1.408(12) . ?
C4A H4AA 0.9400 . ?
C4B C5B 1.387(11) . ?
C4B H4BA 0.9400 . ?
C4C C5C 1.378(13) . ?
C4C H4CA 0.9400 . ?
C4D C5D 1.320(12) . ?
C4D H4D 0.9400 . ?
C4E C5E 1.396(12) . ?
C4E H4E 0.9400 . ?
C4F C5F 1.367(12) . ?
C4F H4F 0.9400 . ?
Cu5 N1E 2.034(7) . ?
Cu5 O29 2.405(7) . ?
Cl5 O19 1.356(9) . ?
Cl5 O20 1.428(9) . ?
Cl5 O17 1.432(6) . ?
Cl5 O18 1.465(8) . ?
C5 C6 1.508(13) . ?
C5A N1A 1.328(9) . ?
C5A H5A 0.9400 . ?
C5B N1B 1.344(9) . ?
C5B H5B 0.9400 . ?
C5C N1C 1.323(10) . ?
C5C H5C 0.9400 . ?
C5D N1D 1.344(10) . ?
C5D H5D 0.9400 . ?
C5E N1E 1.335(10) . ?
C5E H5E 0.9400 . ?
C5F N1F 1.343(10) . ?
C5F H5F 0.9400 . ?
Cu6 N1F 2.056(6) . ?
Cl6 O24 1.254(15) . ?
Cl6 O21 1.286(7) . ?
Cl6 O23 1.417(12) . ?
Cl6 O22 1.499(16) . ?
C6 H6A 0.9700 . ?
C6 H6B 0.9700 . ?
C6 H6C 0.9700 . ?
C6A C7A 1.395(11) . ?
C6A H6AA 0.9400 . ?
C6B C7B 1.382(11) . ?
C6B H6BA 0.9400 . ?
C6C C7C 1.394(11) . ?
C6C H6CA 0.9400 . ?
C6D C7D 1.402(11) . ?
C6D H6D 0.9400 . ?
C6E C7E 1.401(11) . ?
C6E H6E 0.9400 . ?
C6F C7F 1.362(10) . ?
C6F H6F 0.9400 . ?
Cl7 O27 1.346(10) . ?
Cl7 O25 1.384(7) . ?
Cl7 O26 1.452(9) . ?
Cl7 O28 1.505(12) . ?
C7 C8 1.516(12) . ?
C7A C8A 1.437(12) . ?
C7A Si1A 1.874(9) . ?
C7B C8B 1.354(11) . ?
C7B Si1B 1.903(8) . ?
C7C C8C 1.410(11) . ?
C7C Si1C 1.872(8) . ?
C7D C8D 1.406(12) . ?
C7D Si1D 1.869(10) . ?
C7E C8E 1.422(12) . ?
C7E Si1E 1.863(9) . ?
C7F C8F 1.383(10) . ?
C7F Si1F 1.902(7) . ?
Cl8 O31 1.320(13) . ?
Cl8 O29 1.353(7) . ?
Cl8 O30 1.368(12) . ?
Cl8 O32 1.397(11) . ?
C8 H8A 0.9700 . ?
C8 H8B 0.9700 . ?
C8 H8C 0.9700 . ?
C8A C9A 1.329(13) . ?
C8A H8AA 0.9400 . ?
C8B C9B 1.365(11) . ?
C8B H8BA 0.9400 . ?
C8C C9C 1.395(11) . ?
C8C H8CA 0.9400 . ?
C8D C9D 1.358(13) . ?
C8D H8D 0.9400 . ?
C8E C9E 1.369(12) . ?
C8E H8E 0.9400 . ?
C8F C9F 1.366(10) . ?
C8F H8F 0.9400 . ?
Cl9 O35 1.268(12) . ?
Cl9 O36 1.316(12) . ?
Cl9 O33 1.345(15) . ?
Cl9 O34 1.357(8) . ?
C9A C10A 1.371(12) . ?
C9A H9A 0.9400 . ?
C9B C10B 1.360(11) . ?
C9B H9B 0.9400 . ?
C9C C10C 1.366(11) . ?
C9C H9C 0.9400 . ?
C9D C10D 1.301(12) . ?
C9D H9D 0.9400 . ?
C9E C10E 1.396(11) . ?
C9E H9E 0.9400 . ?
C9F C10F 1.359(11) . ?
C9F H9F 0.9400 . ?
Cl10 O37 1.330(11) . ?
Cl10 O39 1.370(8) . ?
Cl10 O40 1.373(15) . ?
Cl10 O38 1.473(14) . ?
C10A H10A 0.9400 . ?
C10B H10B 0.9400 . ?
C10C H10C 0.9400 . ?
C10D H10D 0.9400 . ?
C10E H10E 0.9400 . ?
C10F H10F 0.9400 . ?
Cl11 O42 1.308(10) . ?
Cl11 O41 1.333(15) . ?
Cl11 O43 1.438(13) . ?
Cl11 O44 1.528(18) . ?
C11A C12A 1.551(14) . ?
C11A C15A 1.574(14) . ?
C11A Si1A 1.856(10) . ?
C11A H11A 0.9900 . ?
C11B C15B 1.517(12) . ?
C11B C12B 1.529(12) . ?
C11B Si1B 1.862(9) . ?
C11B H11B 0.9900 . ?
C11C C12C 1.521(13) . ?
C11C C15C 1.539(12) . ?
C11C Si1C 1.846(8) . ?
C11C H11C 0.9900 . ?
C11D C15D 1.510(13) . ?
C11D C12D 1.535(13) . ?
C11D Si1D 1.879(10) . ?
C11D H11D 0.9900 . ?
C11E C12E 1.497(12) . ?
C11E C15E 1.563(13) . ?
C11E Si1E 1.863(9) . ?
C11E H11E 0.9900 . ?
C11F C12F 1.484(12) . ?
C11F C15F 1.551(12) . ?
C11F Si1F 1.875(8) . ?
C11F H11F 0.9900 . ?
Cl12 O47 1.445(12) . ?
Cl12 O45 1.448(10) . ?
Cl12 O48 1.471(12) . ?
Cl12 O46 1.504(14) . ?
C12A C13A 1.553(16) . ?
C12A H12A 0.9800 . ?
C12A H12B 0.9800 . ?
C12B C13B 1.533(12) . ?
C12B H12C 0.9800 . ?
C12B H12D 0.9800 . ?
C12C C13C 1.532(14) . ?
C12C H12E 0.9800 . ?
C12C H12F 0.9800 . ?
C12D C13D 1.495(14) . ?
C12D H12G 0.9800 . ?
C12D H12H 0.9800 . ?
C12E C13E 1.491(12) . ?
C12E H12I 0.9800 . ?
C12E H12J 0.9800 . ?
C12F C13F 1.460(14) . ?
C12F H12K 0.9800 . ?
C12F H12L 0.9800 . ?
C13A C14A 1.440(12) . ?
C13A H13A 0.9800 . ?
C13A H13B 0.9800 . ?
C13B C14B 1.459(15) . ?
C13B H13C 0.9800 . ?
C13B H13D 0.9800 . ?
C13C C14C 1.481(15) . ?
C13C H13E 0.9800 . ?
C13C H13F 0.9800 . ?
C13D C14D 1.476(15) . ?
C13D H13G 0.9800 . ?
C13D H13H 0.9800 . ?
C13E C14E 1.506(15) . ?
C13E H13I 0.9800 . ?
C13E H13J 0.9800 . ?
C13F C14F 1.487(15) . ?
C13F H13K 0.9800 . ?
C13F H13L 0.9800 . ?
C14A C15A 1.510(17) . ?
C14A H14A 0.9800 . ?
C14A H14B 0.9800 . ?
C14B C15B 1.593(14) . ?
C14B H14Z 0.9800 . ?
C14B H14C 0.9800 . ?
C14C C15C 1.516(14) . ?
C14C H14D 0.9800 . ?
C14C H14E 0.9800 . ?
C14D C15D 1.569(14) . ?
C14D H14F 0.9800 . ?
C14D H14G 0.9800 . ?
C14E C15E 1.511(15) . ?
C14E H14H 0.9800 . ?
C14E H14I 0.9800 . ?
C14F C15F 1.548(13) . ?
C14F H14J 0.9800 . ?
C14F H14K 0.9800 . ?
C14T H14L 0.9700 . ?
C14T H14M 0.9700 . ?
C14T H14N 0.9700 . ?
C15A H15A 0.9800 . ?
C15A H15B 0.9800 . ?
C15B H15C 0.9800 . ?
C15B H15D 0.9800 . ?
C15C H15E 0.9800 . ?
C15C H15F 0.9800 . ?
C15D H15G 0.9800 . ?
C15D H15H 0.9800 . ?
C15E H15I 0.9800 . ?
C15E H15J 0.9800 . ?
C15F H15K 0.9800 . ?
C15F H15L 0.9800 . ?
C15T C16T 1.389(11) 2_765 ?
C15T C16T 1.389(11) . ?
C15T C19T 1.48(3) . ?
C16A C17A 1.478(11) . ?
C16A C20A 1.524(11) . ?
C16A Si1A 1.885(10) . ?
C16A H16A 0.9900 . ?
C16B C17B 1.500(10) . ?
C16B C20B 1.523(10) . ?
C16B Si1B 1.897(9) . ?
C16B H16B 0.9900 . ?
C16C C17C 1.485(12) . ?
C16C C20C 1.558(12) . ?
C16C Si1C 1.866(8) . ?
C16C H16C 0.9900 . ?
C16D C20D 1.512(10) . ?
C16D C17D 1.536(11) . ?
C16D Si1D 1.875(10) . ?
C16D H16D 0.9900 . ?
C16E C17E 1.469(15) . ?
C16E C20E 1.548(14) . ?
C16E Si1E 1.890(10) . ?
C16E H16E 0.9900 . ?
C16F C20F 1.510(12) . ?
C16F C17F 1.567(13) . ?
C16F Si1F 1.880(8) . ?
C16F H16F 0.9900 . ?
C16T C17T 1.416(17) . ?
C16T H16T 0.9400 . ?
C17A C18A 1.537(12) . ?
C17A H17A 0.9800 . ?
C17A H17B 0.9800 . ?
C17B C18B 1.486(11) . ?
C17B H17C 0.9800 . ?
C17B H17D 0.9800 . ?
C17C C18C 1.559(13) . ?
C17C H17E 0.9800 . ?
C17C H17F 0.9800 . ?
C17D C18D 1.495(11) . ?
C17D H17G 0.9800 . ?
C17D H17H 0.9800 . ?
C17E C18E 1.531(11) . ?
C17E H17I 0.9800 . ?
C17E H17J 0.9800 . ?
C17F C18F 1.520(14) . ?
C17F H17L 0.9800 . ?
C17F H17M 0.9800 . ?
C17T C18T 1.319(16) . ?
C17T H17T 0.9400 . ?
C18A C19A 1.490(12) . ?
C18A H18A 0.9800 . ?
C18A H18B 0.9800 . ?
C18B C19B 1.521(11) . ?
C18B H18C 0.9800 . ?
C18B H18D 0.9800 . ?
C18C C19C 1.428(13) . ?
C18C H18E 0.9800 . ?
C18C H18F 0.9800 . ?
C18D C19D 1.509(12) . ?
C18D H18G 0.9800 . ?
C18D H18H 0.9800 . ?
C18E C19E 1.505(12) . ?
C18E H18I 0.9800 . ?
C18E H18J 0.9800 . ?
C18F C19F 1.445(16) . ?
C18F H18Z 0.9800 . ?
C18F H18Y 0.9800 . ?
C18T H18T 0.9400 . ?
C19A C20A 1.510(11) . ?
C19A H19A 0.9800 . ?
C19A H19B 0.9800 . ?
C19B C20B 1.431(11) . ?
C19B H19C 0.9800 . ?
C19B H19D 0.9800 . ?
C19C C20C 1.541(13) . ?
C19C H19E 0.9800 . ?
C19C H19F 0.9800 . ?
C19D C20D 1.522(11) . ?
C19D H19G 0.9800 . ?
C19D H19H 0.9800 . ?
C19E C20E 1.557(17) . ?
C19E H19I 0.9800 . ?
C19E H19J 0.9800 . ?
C19F C20F 1.529(14) . ?
C19F H19L 0.9800 . ?
C19F H19M 0.9800 . ?
C19T H19N 0.9700 . ?
C19T H19O 0.9700 . ?
C19T H19P 0.9700 . ?
C19T H19N 0.970(7) 2_765 ?
C19T H19O 0.970(6) 2_765 ?
C19T H19P 0.970(5) 2_765 ?
C20A H20A 0.9800 . ?
C20A H20B 0.9800 . ?
C20B H20C 0.9800 . ?
C20B H20D 0.9800 . ?
C20C H20E 0.9800 . ?
C20C H20F 0.9800 . ?
C20D H20G 0.9800 . ?
C20D H20H 0.9800 . ?
C20E H20I 0.9800 . ?
C20E H20J 0.9800 . ?
C20F H20K 0.9800 . ?
C20F H20L 0.9800 . ?
C21A C22A 1.406(11) . ?
C21A H21A 0.9400 . ?
C21B C22B 1.347(10) . ?
C21B H21B 0.9400 . ?
C21C C22C 1.349(11) . ?
C21C H21C 0.9400 . ?
C21D C22D 1.408(11) . ?
C21D H21D 0.9400 . ?
C21E C22E 1.396(11) . ?
C21E H21E 0.9400 . ?
C21F C22F 1.402(10) . ?
C21F H21F 0.9400 . ?
C22A C23A 1.401(12) . ?
C22B C23B 1.419(11) . ?
C22C C23C 1.394(11) . ?
C22D C23D 1.405(12) . ?
C22E C23E 1.399(11) . ?
C22F C23F 1.366(11) . ?
C23A C24A 1.391(13) . ?
C23A H23A 0.9400 . ?
C23B C24B 1.375(11) . ?
C23B H23B 0.9400 . ?
C23C C24C 1.346(12) . ?
C23C H23C 0.9400 . ?
C23D C24D 1.388(13) . ?
C23D H23D 0.9400 . ?
C23E C24E 1.385(11) . ?
C23E H23E 0.9400 . ?
C23F C24F 1.389(11) . ?
C23F H23F 0.9400 . ?
C24A C25A 1.384(12) . ?
C24A H24A 0.9400 . ?
C24B C25B 1.378(11) . ?
C24B H24B 0.9400 . ?
C24C C25C 1.395(11) . ?
C24C H24C 0.9400 . ?
C24D C25D 1.404(13) . ?
C24D H24D 0.9400 . ?
C24E C25E 1.369(11) . ?
C24E H24E 0.9400 . ?
C24F C25F 1.347(11) . ?
C24F H24F 0.9400 . ?
C25A H25A 0.9400 . ?
C25B H25B 0.9400 . ?
C25C H25C 0.9400 . ?
C25D H25D 0.9400 . ?
C25E H25E 0.9400 . ?
C25F H25F 0.9400 . ?
C26A C27A 1.374(11) . ?
C26A H26A 0.9400 . ?
C26B C27B 1.383(10) . ?
C26B H26B 0.9400 . ?
C26C C27C 1.401(11) . ?
C26C H26C 0.9400 . ?
C26D C27D 1.401(12) . ?
C26D H26D 0.9400 . ?
C26E C27E 1.352(11) . ?
C26E H26E 0.9400 . ?
C26F C27F 1.385(11) . ?
C26F H26F 0.9400 . ?
C27A C28A 1.409(11) . ?
C27B C28B 1.368(11) . ?
C27C C28C 1.357(11) . ?
C27D C28D 1.367(12) . ?
C27E C28E 1.352(11) . ?
C27F C28F 1.403(11) . ?
C28A C29A 1.322(11) . ?
C28A H28A 0.9400 . ?
C28B C29B 1.385(12) . ?
C28B H28B 0.9400 . ?
C28C C29C 1.384(12) . ?
C28C H28C 0.9400 . ?
C28D C29D 1.354(12) . ?
C28D H28D 0.9400 . ?
C28E C29E 1.402(12) . ?
C28E H28E 0.9400 . ?
C28F C29F 1.341(11) . ?
C28F H28F 0.9400 . ?
C29A C30A 1.382(12) . ?
C29A H29A 0.9400 . ?
C29B C30B 1.310(12) . ?
C29B H29B 0.9400 . ?
C29C C30C 1.393(12) . ?
C29C H29C 0.9400 . ?
C29D C30D 1.360(13) . ?
C29D H29D 0.9400 . ?
C29E C30E 1.349(12) . ?
C29E H29E 0.9400 . ?
C29F C30F 1.401(11) . ?
C29F H29F 0.9400 . ?
C30A H30A 0.9400 . ?
C30B H30B 0.9400 . ?
C30C H30C 0.9400 . ?
C30D H30D 0.9400 . ?
C30E H30E 0.9400 . ?
C30F H30F 0.9400 . ?
C31A C32A 1.485(13) . ?
C31A C35A 1.524(14) . ?
C31A H31A 0.9900 . ?
C31B C35B 1.502(12) . ?
C31B C32B 1.587(12) . ?
C31B H31B 0.9900 . ?
C31C C35C 1.510(11) . ?
C31C C32C 1.564(11) . ?
C31C H31C 0.9900 . ?
C31D C32D 1.505(15) . ?
C31D C35D 1.581(14) . ?
C31D H31D 0.9900 . ?
C31E C35E 1.496(12) . ?
C31E C32E 1.544(13) . ?
C31E H31E 0.9900 . ?
C31F C32F 1.508(14) . ?
C31F C35F 1.518(14) . ?
C31F H31F 0.9900 . ?
C32A C33A 1.459(16) . ?
C32A H32A 0.9800 . ?
C32A H32B 0.9800 . ?
C32B C33B 1.427(16) . ?
C32B H32C 0.9800 . ?
C32B H32D 0.9800 . ?
C32C C33C 1.482(12) . ?
C32C H32E 0.9800 . ?
C32C H32F 0.9800 . ?
C32D C33D 1.531(19) . ?
C32D H32G 0.9800 . ?
C32D H32H 0.9800 . ?
C32E C33E 1.518(16) . ?
C32E H32I 0.9800 . ?
C32E H32J 0.9800 . ?
C32F C33F 1.493(16) . ?
C32F H32K 0.9800 . ?
C32F H32L 0.9800 . ?
C33A C34A 1.54(2) . ?
C33A H33Z 0.9800 . ?
C33A H33D 0.9800 . ?
C33B C34B 1.473(16) . ?
C33B H33E 0.9800 . ?
C33B H33F 0.9800 . ?
C33C C34C 1.490(12) . ?
C33C H33G 0.9800 . ?
C33C H33H 0.9800 . ?
C33D C34D 1.453(19) . ?
C33D H33I 0.9800 . ?
C33D H33J 0.9800 . ?
C33E C34E 1.527(16) . ?
C33E H33K 0.9800 . ?
C33E H33L 0.9800 . ?
C33F C34F 1.577(17) . ?
C33F H33M 0.9800 . ?
C33F H33N 0.9800 . ?
C34A C35A 1.468(16) . ?
C34A H34A 0.9800 . ?
C34A H34B 0.9800 . ?
C34B C35B 1.522(13) . ?
C34B H34C 0.9800 . ?
C34B H34D 0.9800 . ?
C34C C35C 1.516(11) . ?
C34C H34E 0.9800 . ?
C34C H34F 0.9800 . ?
C34D C35D 1.438(16) . ?
C34D H34G 0.9800 . ?
C34D H34H 0.9800 . ?
C34E C35E 1.447(13) . ?
C34E H34Z 0.9800 . ?
C34E H34I 0.9800 . ?
C34F C35F 1.494(14) . ?
C34F H34J 0.9800 . ?
C34F H34K 0.9800 . ?
C35A H35A 0.9800 . ?
C35A H35B 0.9800 . ?
C35B H35C 0.9800 . ?
C35B H35D 0.9800 . ?
C35C H35E 0.9800 . ?
C35C H35F 0.9800 . ?
C35D H35G 0.9800 . ?
C35D H35H 0.9800 . ?
C35E H35I 0.9800 . ?
C35E H35J 0.9800 . ?
C35F H35K 0.9800 . ?
C35F H35L 0.9800 . ?
C36A C40A 1.492(14) . ?
C36A C37A 1.592(13) . ?
C36A H36A 0.9900 . ?
C36B C37B 1.521(12) . ?
C36B C40B 1.536(13) . ?
C36B H36B 0.9900 . ?
C36C C40C 1.460(16) . ?
C36C C37C 1.522(16) . ?
C36C H36C 0.9900 . ?
C36D C37D 1.502(12) . ?
C36D C40D 1.556(11) . ?
C36D H36D 0.9900 . ?
C36E C40E 1.544(12) . ?
C36E C37E 1.602(12) . ?
C36E H36E 0.9900 . ?
C36F C40F 1.574(16) . ?
C36F C37F 1.578(15) . ?
C36F H36F 0.9900 . ?
C37A C38A 1.569(16) . ?
C37A H37A 0.9800 . ?
C37A H37B 0.9800 . ?
C37B C38B 1.495(13) . ?
C37B H37C 0.9800 . ?
C37B H37D 0.9800 . ?
C37C C38C 1.524(19) . ?
C37C H37E 0.9800 . ?
C37C H37F 0.9800 . ?
C37D C38D 1.537(11) . ?
C37D H37G 0.9800 . ?
C37D H37H 0.9800 . ?
C37E C38E 1.460(14) . ?
C37E H37I 0.9800 . ?
C37E H37J 0.9800 . ?
C37F C38F 1.369(18) . ?
C37F H37K 0.9800 . ?
C37F H37L 0.9800 . ?
C38A C39A 1.412(18) . ?
C38A H38A 0.9800 . ?
C38A H38B 0.9800 . ?
C38B C39B 1.478(16) . ?
C38B H38C 0.9800 . ?
C38B H38D 0.9800 . ?
C38C C39C 1.38(2) . ?
C38C H38E 0.9800 . ?
C38C H38Z 0.9800 . ?
C38D C39D 1.480(12) . ?
C38D H38F 0.9800 . ?
C38D H38G 0.9800 . ?
C38E C39E 1.431(15) . ?
C38E H38H 0.9800 . ?
C38E H38I 0.9800 . ?
C38F C39F 1.43(2) . ?
C38F H38J 0.9800 . ?
C38F H38K 0.9800 . ?
C39A C40A 1.420(16) . ?
C39A H39A 0.9800 . ?
C39A H39B 0.9800 . ?
C39B C40B 1.508(15) . ?
C39B H39' 0.9800 . ?
C39B H39C 0.9800 . ?
C39C C40C 1.588(18) . ?
C39C H39D 0.9800 . ?
C39C H39Z 0.9800 . ?
C39D C40D 1.547(11) . ?
C39D H39E 0.9800 . ?
C39D H39F 0.9800 . ?
C39E C40E 1.404(13) . ?
C39E H39G 0.9800 . ?
C39E H39H 0.9800 . ?
C39F C40F 1.532(18) . ?
C39F H39I 0.9800 . ?
C39F H39J 0.9800 . ?
C40A H40A 0.9800 . ?
C40A H40B 0.9800 . ?
C40B H40C 0.9800 . ?
C40B H40D 0.9800 . ?
C40C H40E 0.9800 . ?
C40C H40F 0.9800 . ?
C40D H40G 0.9800 . ?
C40D H40H 0.9800 . ?
C40E H40I 0.9800 . ?
C40E H40J 0.9800 . ?
C40F H40K 0.9800 . ?
C40F H40L 0.9800 . ?
Cl1 O1 1.448(5) . ?
N1 C1 1.122(10) . ?
N1A C1A 1.372(10) . ?
N1B C1B 1.321(9) . ?
N1C C1C 1.343(9) . ?
N1D C1D 1.316(9) . ?
N1E C1E 1.346(10) . ?
N1F C1F 1.318(9) . ?
C1A H1A 0.9400 . ?
C1B H1B 0.9400 . ?
C1C H1C 0.9400 . ?
C1D H1D 0.9400 . ?
C1E H1E 0.9400 . ?
C1F H1F 0.9400 . ?

loop_
_geom_torsion_atom_site_label_1
_geom_torsion_atom_site_label_2
_geom_torsion_atom_site_label_3
_geom_torsion_atom_site_label_4
_geom_torsion
_geom_torsion_site_symmetry_1
_geom_torsion_site_symmetry_2
_geom_torsion_site_symmetry_3
_geom_torsion_site_symmetry_4
_geom_torsion_publ_flag
C6T C1T C2T C3T 0.0 . . . . ?
C7T C1T C2T C3T 177.0(14) . . . . ?
C1T C2T C3T C4T 0.0 . . . . ?
C2T C3T C4T C5T 0.0 . . . . ?
C3T C4T C5T C6T 0.0 . . . . ?
C4T C5T C6T C1T 0.0 . . . . ?
C2T C1T C6T C5T 0.0 . . . . ?
C7T C1T C6T C5T -176.7(15) . . . . ?
C13T C8T C9T C10T 0.0 . . . . ?
C14T C8T C9T C10T -177.2(11) . . . . ?
C8T C9T C10T C11T 0.0 . . . . ?
C9T C10T C11T C12T 0.0 . . . . ?
C10T C11T C12T C13T 0.0 . . . . ?
C11T C12T C13T C8T 0.0 . . . . ?
C9T C8T C13T C12T 0.0 . . . . ?
C14T C8T C13T C12T 177.2(11) . . . . ?
C25T C20T C21T C22T 0.0 . . . . ?
C20T C21T C22T C23T 0.0 . . . . ?
C21T C22T C23T C24T 0.0 . . . . ?
C22T C23T C24T C25T 0.0 . . . . ?
C23T C24T C25T C20T 0.0 . . . . ?
C23T C24T C25T C26T 166.4(18) . . . . ?
C21T C20T C25T C24T 0.0 . . . . ?
C21T C20T C25T C26T -166.6(17) . . . . ?
C30T C31T C32T C27T 0.0 . . . . ?
C31T C32T C27T C28T 0.0 . . . . ?
C31T C32T C27T C33T 178.1(17) . . . . ?
C32T C27T C28T C29T 0.0 . . . . ?
C33T C27T C28T C29T -178.0(18) . . . . ?
C27T C28T C29T C30T 0.0 . . . . ?
C28T C29T C30T C31T 0.0 . . . . ?
C32T C31T C30T C29T 0.0 . . . . ?
Cu3 N2 C3 C4 2(12) . . . . ?
C1A C2A C3A C4A -0.7(13) . . . . ?
Si1A C2A C3A C4A 179.4(7) . . . . ?
C1B C2B C3B C4B -1.8(12) . . . . ?
Si1B C2B C3B C4B 176.3(7) . . . . ?
C1C C2C C3C C4C 0.4(13) . . . . ?
Si1C C2C C3C C4C -179.8(8) . . . . ?
C1D C2D C3D C4D -3.8(13) . . . . ?
Si1D C2D C3D C4D 176.7(7) . . . . ?
C1E C2E C3E C4E -1.3(12) . . . . ?
Si1E C2E C3E C4E 176.5(7) . . . . ?
C1F C2F C3F C4F -1.9(13) . . . . ?
Si1F C2F C3F C4F -179.0(7) . . . . ?
C2A C3A C4A C5A 0.1(13) . . . . ?
C2B C3B C4B C5B 0.7(13) . . . . ?
C2C C3C C4C C5C -0.3(15) . . . . ?
C2D C3D C4D C5D 4.5(15) . . . . ?
C2E C3E C4E C5E 0.7(13) . . . . ?
C2F C3F C4F C5F 1.7(15) . . . . ?
C3A C4A C5A N1A 1.5(13) . . . . ?
C3B C4B C5B N1B 1.0(13) . . . . ?
C3C C4C C5C N1C 1.1(14) . . . . ?
C3D C4D C5D N1D -2.7(14) . . . . ?
C3E C4E C5E N1E -0.2(13) . . . . ?
C3F C4F C5F N1F -0.2(15) . . . . ?
C10A N2A C6A C7A -1.0(12) . . . . ?
Cu2 N2A C6A C7A -179.0(6) . . . . ?
C10B N2B C6B C7B 2.3(11) . . . . ?
Cu3 N2B C6B C7B 177.4(6) . . . . ?
C10C N2C C6C C7C -3.5(11) . . . . ?
Cu4 N2C C6C C7C 171.5(6) . . . . ?
C10D N2D C6D C7D 1.3(12) . . . . ?
Cu5 N2D C6D C7D -175.2(6) . . . . ?
C10E N2E C6E C7E 0.7(11) . . . . ?
Cu6 N2E C6E C7E 178.6(6) . . . . ?
C10F N2F C6F C7F 3.5(10) . . . . ?
Cu1 N2F C6F C7F 176.4(5) . . . . ?
Cu6 N4 C7 C8 -25(13) . . . . ?
N2A C6A C7A C8A 3.9(12) . . . . ?
N2A C6A C7A Si1A -177.9(6) . . . . ?
N2B C6B C7B C8B -2.4(11) . . . . ?
N2B C6B C7B Si1B -178.9(5) . . . . ?
N2C C6C C7C C8C 2.1(11) . . . . ?
N2C C6C C7C Si1C -176.7(6) . . . . ?
N2D C6D C7D C8D 0.8(12) . . . . ?
N2D C6D C7D Si1D -173.6(6) . . . . ?
N2E C6E C7E C8E -1.8(11) . . . . ?
N2E C6E C7E Si1E -174.7(6) . . . . ?
N2F C6F C7F C8F -2.8(10) . . . . ?
N2F C6F C7F Si1F -179.4(5) . . . . ?
C6A C7A C8A C9A -4.1(13) . . . . ?
Si1A C7A C8A C9A 177.7(7) . . . . ?
C6B C7B C8B C9B 2.1(12) . . . . ?
Si1B C7B C8B C9B 178.5(7) . . . . ?
C6C C7C C8C C9C 0.0(11) . . . . ?
Si1C C7C C8C C9C 178.8(6) . . . . ?
C6D C7D C8D C9D 0.3(13) . . . . ?
Si1D C7D C8D C9D 174.6(8) . . . . ?
C6E C7E C8E C9E 0.7(12) . . . . ?
Si1E C7E C8E C9E 173.5(7) . . . . ?
C6F C7F C8F C9F 0.6(10) . . . . ?
Si1F C7F C8F C9F 177.2(6) . . . . ?
C7A C8A C9A C10A 1.5(15) . . . . ?
C7B C8B C9B C10B -1.8(13) . . . . ?
C7C C8C C9C C10C -0.4(11) . . . . ?
C7D C8D C9D C10D -3.6(15) . . . . ?
C7E C8E C9E C10E 1.3(13) . . . . ?
C7F C8F C9F C10F 0.8(11) . . . . ?
C6A N2A C10A C9A -1.9(12) . . . . ?
Cu2 N2A C10A C9A 176.0(7) . . . . ?
C8A C9A C10A N2A 1.6(15) . . . . ?
C6B N2B C10B C9B -2.0(11) . . . . ?
Cu3 N2B C10B C9B -177.1(6) . . . . ?
C8B C9B C10B N2B 1.7(13) . . . . ?
C6C N2C C10C C9C 3.0(11) . . . . ?
Cu4 N2C C10C C9C -172.1(6) . . . . ?
C8C C9C C10C N2C -1.2(12) . . . . ?
C8D C9D C10D N2D 6.2(16) . . . . ?
C6D N2D C10D C9D -5.0(13) . . . . ?
Cu5 N2D C10D C9D 171.5(8) . . . . ?
C6E N2E C10E C9E 1.5(11) . . . . ?
Cu6 N2E C10E C9E -176.4(6) . . . . ?
C8E C9E C10E N2E -2.6(12) . . . . ?
C6F N2F C10F C9F -2.0(10) . . . . ?
Cu1 N2F C10F C9F -174.9(5) . . . . ?
C8F C9F C10F N2F 0.0(11) . . . . ?
C15A C11A C12A C13A 6.2(11) . . . . ?
Si1A C11A C12A C13A 129.6(8) . . . . ?
C15B C11B C12B C13B -37.0(9) . . . . ?
Si1B C11B C12B C13B -164.8(6) . . . . ?
C15C C11C C12C C13C 35.6(11) . . . . ?
Si1C C11C C12C C13C 160.0(8) . . . . ?
C15D C11D C12D C13D 3.9(11) . . . . ?
Si1D C11D C12D C13D 130.8(8) . . . . ?
C15E C11E C12E C13E -40.9(9) . . . . ?
Si1E C11E C12E C13E -167.7(6) . . . . ?
C15F C11F C12F C13F 33.9(11) . . . . ?
Si1F C11F C12F C13F 156.6(8) . . . . ?
C11A C12A C13A C14A 13.6(13) . . . . ?
C11B C12B C13B C14B 29.7(10) . . . . ?
C11C C12C C13C C14C -18.8(13) . . . . ?
C11D C12D C13D C14D 23.0(12) . . . . ?
C11E C12E C13E C14E 36.5(9) . . . . ?
C11F C12F C13F C14F -16.0(13) . . . . ?
C12A C13A C14A C15A -29.7(15) . . . . ?
C12B C13B C14B C15B -10.9(12) . . . . ?
C12C C13C C14C C15C -6.6(14) . . . . ?
C12D C13D C14D C15D -39.8(11) . . . . ?
C12E C13E C14E C15E -17.5(12) . . . . ?
C12F C13F C14F C15F -8.8(13) . . . . ?
C13A C14A C15A C11A 33.4(14) . . . . ?
C12A C11A C15A C14A -22.8(11) . . . . ?
Si1A C11A C15A C14A -149.2(8) . . . . ?
C12B C11B C15B C14B 30.1(10) . . . . ?
Si1B C11B C15B C14B 160.6(7) . . . . ?
C13B C14B C15B C11B -12.1(12) . . . . ?
C13C C14C C15C C11C 29.6(12) . . . . ?
C12C C11C C15C C14C -40.6(10) . . . . ?
Si1C C11C C15C C14C -171.7(7) . . . . ?
C12D C11D C15D C14D -27.4(11) . . . . ?
Si1D C11D C15D C14D -156.3(7) . . . . ?
C13D C14D C15D C11D 42.3(11) . . . . ?
C13E C14E C15E C11E -7.0(12) . . . . ?
C12E C11E C15E C14E 28.6(10) . . . . ?
Si1E C11E C15E C14E 158.2(7) . . . . ?
C13F C14F C15F C11F 28.7(11) . . . . ?
C12F C11F C15F C14F -38.0(10) . . . . ?
Si1F C11F C15F C14F -169.0(7) . . . . ?
C16T C15T C16T C17T -0.7(6) 2_765 . . . ?
C19T C15T C16T C17T 179.3(6) . . . . ?
C20A C16A C17A C18A -41.2(14) . . . . ?
Si1A C16A C17A C18A -171.4(9) . . . . ?
C20B C16B C17B C18B 16.6(12) . . . . ?
Si1B C16B C17B C18B -108.3(9) . . . . ?
C20C C16C C17C C18C -30.5(10) . . . . ?
Si1C C16C C17C C18C -153.8(7) . . . . ?
C20D C16D C17D C18D -37.8(13) . . . . ?
Si1D C16D C17D C18D -163.6(9) . . . . ?
C20E C16E C17E C18E 1.6(14) . . . . ?
Si1E C16E C17E C18E -119.3(10) . . . . ?
C20F C16F C17F C18F -23.1(11) . . . . ?
Si1F C16F C17F C18F -148.6(8) . . . . ?
C15T C16T C17T C18T 1.4(14) . . . . ?
C16A C17A C18A C19A 29.8(17) . . . . ?
C16B C17B C18B C19B -32.6(14) . . . . ?
C16C C17C C18C C19C 29.5(12) . . . . ?
C16D C17D C18D C19D 26.8(16) . . . . ?
C16E C17E C18E C19E -31.0(15) . . . . ?
C16F C17F C18F C19F 13.7(14) . . . . ?
C16T C17T C18T C17T -0.7(7) . . . 2_765 ?
C17A C18A C19A C20A -6.2(19) . . . . ?
C17B C18B C19B C20B 36.5(16) . . . . ?
C17C C18C C19C C20C -15.6(13) . . . . ?
C17D C18D C19D C20D -5.3(18) . . . . ?
C17E C18E C19E C20E 45.9(14) . . . . ?
C17F C18F C19F C20F 1.1(16) . . . . ?
C18A C19A C20A C16A -18.9(19) . . . . ?
C17A C16A C20A C19A 37.5(15) . . . . ?
Si1A C16A C20A C19A 170.7(11) . . . . ?
C18B C19B C20B C16B -25.5(15) . . . . ?
C17B C16B C20B C19B 6.1(14) . . . . ?
Si1B C16B C20B C19B 131.7(10) . . . . ?
C18C C19C C20C C16C -3.0(12) . . . . ?
C17C C16C C20C C19C 21.1(10) . . . . ?
Si1C C16C C20C C19C 148.0(7) . . . . ?
C17D C16D C20D C19D 34.0(14) . . . . ?
Si1D C16D C20D C19D 161.4(10) . . . . ?
C18D C19D C20D C16D -18.5(17) . . . . ?
C17E C16E C20E C19E 26.7(13) . . . . ?
Si1E C16E C20E C19E 152.4(9) . . . . ?
C18E C19E C20E C16E -43.2(13) . . . . ?
C17F C16F C20F C19F 24.1(11) . . . . ?
Si1F C16F C20F C19F 150.0(8) . . . . ?
C18F C19F C20F C16F -16.2(14) . . . . ?
C25A N3A C21A C22A -0.4(11) . . . . ?
Cu1 N3A C21A C22A 176.4(6) . . . . ?
C25B N3B C21B C22B 2.0(11) . . . . ?
Cu2 N3B C21B C22B 178.6(6) . . . . ?
C25C N3C C21C C22C -1.1(11) . . . . ?
Cu3 N3C C21C C22C -178.8(6) . . . . ?
C25D N3D C21D C22D 0.4(12) . . . . ?
Cu4 N3D C21D C22D 176.0(6) . . . . ?
C25E N3E C21E C22E -1.3(12) . . . . ?
Cu5 N3E C21E C22E 179.4(6) . . . . ?
C25F N3F C21F C22F -2.5(11) . . . . ?
Cu6 N3F C21F C22F -177.3(5) . . . . ?
N3A C21A C22A C23A 2.7(11) . . . . ?
N3A C21A C22A Si2A -173.7(6) . . . . ?
C36A Si2A C22A C23A -60.7(8) . . . . ?
C31A Si2A C22A C23A 173.5(7) . . . . ?
C27A Si2A C22A C23A 59.1(8) . . . . ?
C36A Si2A C22A C21A 115.5(7) . . . . ?
C31A Si2A C22A C21A -10.4(8) . . . . ?
C27A Si2A C22A C21A -124.8(6) . . . . ?
N3B C21B C22B C23B -1.2(11) . . . . ?
N3B C21B C22B Si2B -176.8(6) . . . . ?
C36B Si2B C22B C21B 94.9(7) . . . . ?
C27B Si2B C22B C21B -146.5(6) . . . . ?
C31B Si2B C22B C21B -26.0(8) . . . . ?
C36B Si2B C22B C23B -80.5(7) . . . . ?
C27B Si2B C22B C23B 38.1(7) . . . . ?
C31B Si2B C22B C23B 158.6(6) . . . . ?
N3C C21C C22C C23C -0.9(12) . . . . ?
N3C C21C C22C Si2C -176.3(6) . . . . ?
N3D C21D C22D C23D 1.6(12) . . . . ?
N3D C21D C22D Si2D -174.3(6) . . . . ?
C31D Si2D C22D C23D 172.1(7) . . . . ?
C36D Si2D C22D C23D -57.9(9) . . . . ?
C27D Si2D C22D C23D 57.7(8) . . . . ?
C31D Si2D C22D C21D -12.3(8) . . . . ?
C36D Si2D C22D C21D 117.7(8) . . . . ?
C27D Si2D C22D C21D -126.7(7) . . . . ?
N3E C21E C22E C23E 1.1(12) . . . . ?
N3E C21E C22E Si2E -174.3(6) . . . . ?
C31E Si2E C22E C21E -28.2(8) . . . . ?
C36E Si2E C22E C21E 95.2(7) . . . . ?
C27E Si2E C22E C21E -148.4(6) . . . . ?
C31E Si2E C22E C23E 156.6(6) . . . . ?
C36E Si2E C22E C23E -80.0(7) . . . . ?
C27E Si2E C22E C23E 36.3(7) . . . . ?
N3F C21F C22F C23F 3.7(11) . . . . ?
N3F C21F C22F Si2F -173.6(6) . . . . ?
C31F Si2F C22F C23F 161.9(7) . . . . ?
C36F Si2F C22F C23F -76.5(7) . . . . ?
C27F Si2F C22F C23F 40.4(7) . . . . ?
C31F Si2F C22F C21F -21.0(8) . . . . ?
C36F Si2F C22F C21F 100.7(7) . . . . ?
C27F Si2F C22F C21F -142.5(6) . . . . ?
C21A C22A C23A C24A -1.8(13) . . . . ?
Si2A C22A C23A C24A 174.6(7) . . . . ?
C21B C22B C23B C24B 1.4(11) . . . . ?
Si2B C22B C23B C24B 177.1(6) . . . . ?
C21C C22C C23C C24C 4.3(12) . . . . ?
Si2C C22C C23C C24C 179.8(7) . . . . ?
C21D C22D C23D C24D 0.4(13) . . . . ?
Si2D C22D C23D C24D 176.3(7) . . . . ?
C21E C22E C23E C24E -2.9(11) . . . . ?
Si2E C22E C23E C24E 172.5(6) . . . . ?
C21F C22F C23F C24F -2.5(11) . . . . ?
Si2F C22F C23F C24F 174.8(6) . . . . ?
C22A C23A C24A C25A -1.2(15) . . . . ?
C22B C23B C24B C25B -2.4(12) . . . . ?
C22C C23C C24C C25C -5.7(13) . . . . ?
C22D C23D C24D C25D -4.0(14) . . . . ?
C22E C23E C24E C25E 5.1(12) . . . . ?
C22F C23F C24F C25F 0.4(12) . . . . ?
C21A N3A C25A C24A -2.9(12) . . . . ?
Cu1 N3A C25A C24A -179.7(7) . . . . ?
C23A C24A C25A N3A 3.7(14) . . . . ?
C21B N3B C25B C24B -3.1(11) . . . . ?
Cu2 N3B C25B C24B -179.7(6) . . . . ?
C23B C24B C25B N3B 3.4(12) . . . . ?
C21C N3C C25C C24C -0.3(11) . . . . ?
Cu3 N3C C25C C24C 177.5(6) . . . . ?
C23C C24C C25C N3C 3.7(12) . . . . ?
C21D N3D C25D C24D -4.4(12) . . . . ?
Cu4 N3D C25D C24D -180.0(7) . . . . ?
C23D C24D C25D N3D 6.2(14) . . . . ?
C21E N3E C25E C24E 3.3(11) . . . . ?
Cu5 N3E C25E C24E -177.4(6) . . . . ?
C23E C24E C25E N3E -5.3(12) . . . . ?
C23F C24F C25F N3F 1.1(12) . . . . ?
C21F N3F C25F C24F -0.1(11) . . . . ?
Cu6 N3F C25F C24F 175.0(6) . . . . ?
C30A N4A C26A C27A 1.9(12) . . . . ?
Cu2 N4A C26A C27A -171.0(6) . . . . ?
C30B N4B C26B C27B 1.0(11) . . . . ?
Cu3 N4B C26B C27B -178.4(6) . . . . ?
C30C N4C C26C C27C 1.0(11) . . . . ?
Cu4 N4C C26C C27C -178.6(6) . . . . ?
C30D N4D C26D C27D 3.5(12) . . . . ?
Cu5 N4D C26D C27D -176.0(7) . . . . ?
C30E N4E C26E C27E -2.1(11) . . . . ?
Cu6 N4E C26E C27E -179.1(6) . . . . ?
C30F N4F C26F C27F -1.2(11) . . . . ?
Cu1 N4F C26F C27F 179.9(6) . . . . ?
N4A C26A C27A C28A -3.4(12) . . . . ?
N4A C26A C27A Si2A 178.1(6) . . . . ?
C36A Si2A C27A C26A 160.3(7) . . . . ?
C31A Si2A C27A C26A -75.8(7) . . . . ?
C22A Si2A C27A C26A 40.4(8) . . . . ?
C36A Si2A C27A C28A -17.9(9) . . . . ?
C31A Si2A C27A C28A 105.9(8) . . . . ?
C22A Si2A C27A C28A -137.8(7) . . . . ?
N4B C26B C27B C28B -0.2(12) . . . . ?
N4B C26B C27B Si2B -177.5(6) . . . . ?
C36B Si2B C27B C28B -10.9(9) . . . . ?
C31B Si2B C27B C28B 112.7(8) . . . . ?
C22B Si2B C27B C28B -128.2(7) . . . . ?
C36B Si2B C27B C26B 166.3(6) . . . . ?
C31B Si2B C27B C26B -70.1(7) . . . . ?
C22B Si2B C27B C26B 49.0(7) . . . . ?
N4C C26C C27C C28C 2.6(12) . . . . ?
N4C C26C C27C Si2C -179.1(6) . . . . ?
C31C Si2C C27C C28C 108.0(8) . . . . ?
C36C Si2C C27C C28C -11.7(9) . . . . ?
C22C Si2C C27C C28C -130.5(7) . . . . ?
C31C Si2C C27C C26C -70.2(8) . . . . ?
C36C Si2C C27C C26C 170.1(7) . . . . ?
C22C Si2C C27C C26C 51.4(7) . . . . ?
N4D C26D C27D C28D -2.8(13) . . . . ?
N4D C26D C27D Si2D 174.8(6) . . . . ?
N4E C26E C27E C28E 2.4(12) . . . . ?
N4E C26E C27E Si2E -178.6(6) . . . . ?
N4F C26F C27F C28F 3.0(11) . . . . ?
N4F C26F C27F Si2F -177.3(6) . . . . ?
C26A C27A C28A C29A 3.6(13) . . . . ?
Si2A C27A C28A C29A -178.1(7) . . . . ?
C26B C27B C28B C29B -0.9(13) . . . . ?
Si2B C27B C28B C29B 176.4(7) . . . . ?
C26C C27C C28C C29C -3.4(12) . . . . ?
Si2C C27C C28C C29C 178.4(7) . . . . ?
C26D C27D C28D C29D 2.4(13) . . . . ?
Si2D C27D C28D C29D -174.9(7) . . . . ?
C26E C27E C28E C29E -2.9(13) . . . . ?
Si2E C27E C28E C29E 178.2(7) . . . . ?
C26F C27F C28F C29F -1.3(12) . . . . ?
Si2F C27F C28F C29F 178.9(6) . . . . ?
C27A C28A C29A C30A -2.3(14) . . . . ?
C27B C28B C29B C30B 1.1(15) . . . . ?
C27C C28C C29C C30C 0.8(13) . . . . ?
C27D C28D C29D C30D -3.2(15) . . . . ?
C27E C28E C29E C30E 3.2(14) . . . . ?
C27F C28F C29F C30F -1.8(12) . . . . ?
C26A N4A C30A C29A -0.4(12) . . . . ?
Cu2 N4A C30A C29A 172.4(7) . . . . ?
C28A C29A C30A N4A 0.6(14) . . . . ?
C28B C29B C30B N4B -0.3(15) . . . . ?
C26B N4B C30B C29B -0.7(13) . . . . ?
Cu3 N4B C30B C29B 178.7(8) . . . . ?
C26C N4C C30C C29C -4.0(11) . . . . ?
Cu4 N4C C30C C29C 175.6(6) . . . . ?
C28C C29C C30C N4C 3.2(13) . . . . ?
C26D N4D C30D C29D -4.0(12) . . . . ?
Cu5 N4D C30D C29D 175.5(7) . . . . ?
C28D C29D C30D N4D 4.0(14) . . . . ?
C26E N4E C30E C29E 2.3(12) . . . . ?
Cu6 N4E C30E C29E 179.3(7) . . . . ?
C28E C29E C30E N4E -2.9(14) . . . . ?
C26F N4F C30F C29F -2.2(11) . . . . ?
Cu1 N4F C30F C29F 176.6(6) . . . . ?
C28F C29F C30F N4F 3.7(12) . . . . ?
C36A Si2A C31A C32A 68.1(9) . . . . ?
C22A Si2A C31A C32A -168.1(8) . . . . ?
C27A Si2A C31A C32A -53.4(9) . . . . ?
C36A Si2A C31A C35A -55.3(9) . . . . ?
C22A Si2A C31A C35A 68.5(9) . . . . ?
C27A Si2A C31A C35A -176.8(7) . . . . ?
C36B Si2B C31B C35B 177.5(7) . . . . ?
C27B Si2B C31B C35B 54.3(8) . . . . ?
C22B Si2B C31B C35B -63.3(8) . . . . ?
C36B Si2B C31B C32B 57.8(8) . . . . ?
C27B Si2B C31B C32B -65.3(8) . . . . ?
C22B Si2B C31B C32B 177.0(7) . . . . ?
C36C Si2C C31C C35C 153.5(9) . . . . ?
C27C Si2C C31C C35C 31.2(10) . . . . ?
C22C Si2C C31C C35C -85.2(9) . . . . ?
C36C Si2C C31C C32C 34.8(11) . . . . ?
C27C Si2C C31C C32C -87.4(10) . . . . ?
C22C Si2C C31C C32C 156.1(9) . . . . ?
C36D Si2D C31D C32D 72.4(10) . . . . ?
C22D Si2D C31D C32D -164.4(9) . . . . ?
C27D Si2D C31D C32D -50.8(10) . . . . ?
C36D Si2D C31D C35D -51.8(10) . . . . ?
C22D Si2D C31D C35D 71.4(10) . . . . ?
C27D Si2D C31D C35D -175.1(8) . . . . ?
C22E Si2E C31E C35E -57.4(8) . . . . ?
C36E Si2E C31E C35E -177.1(7) . . . . ?
C27E Si2E C31E C35E 61.4(8) . . . . ?
C22E Si2E C31E C32E -177.2(7) . . . . ?
C36E Si2E C31E C32E 63.2(8) . . . . ?
C27E Si2E C31E C32E -58.3(8) . . . . ?
C22F Si2F C31F C32F 157.0(7) . . . . ?
C36F Si2F C31F C32F 36.1(9) . . . . ?
C27F Si2F C31F C32F -84.0(8) . . . . ?
C22F Si2F C31F C35F -81.2(8) . . . . ?
C36F Si2F C31F C35F 157.9(8) . . . . ?
C27F Si2F C31F C35F 37.8(9) . . . . ?
C35A C31A C32A C33A -21.2(14) . . . . ?
Si2A C31A C32A C33A -151.1(10) . . . . ?
C35B C31B C32B C33B 22.3(12) . . . . ?
Si2B C31B C32B C33B 150.7(10) . . . . ?
C35C C31C C32C C33C 31.1(14) . . . . ?
Si2C C31C C32C C33C 160.2(10) . . . . ?
C35D C31D C32D C33D -19.9(15) . . . . ?
Si2D C31D C32D C33D -150.9(10) . . . . ?
C35E C31E C32E C33E 19.5(11) . . . . ?
Si2E C31E C32E C33E 147.7(9) . . . . ?
C35F C31F C32F C33F 33.9(11) . . . . ?
Si2F C31F C32F C33F 164.5(8) . . . . ?
C31A C32A C33A C34A 36.4(15) . . . . ?
C31B C32B C33B C34B -0.6(16) . . . . ?
C31C C32C C33C C34C -17.0(17) . . . . ?
C31D C32D C33D C34D 23.5(18) . . . . ?
C31E C32E C33E C34E 2.6(14) . . . . ?
C31F C32F C33F C34F -22.4(13) . . . . ?
C32A C33A C34A C35A -38.6(15) . . . . ?
C32B C33B C34B C35B -21.0(15) . . . . ?
C32C C33C C34C C35C -4.9(17) . . . . ?
C32D C33D C34D C35D -17.5(19) . . . . ?
C32E C33E C34E C35E -24.9(14) . . . . ?
C32F C33F C34F C35F 1.3(13) . . . . ?
C33A C34A C35A C31A 26.3(15) . . . . ?
C32A C31A C35A C34A -4.1(14) . . . . ?
Si2A C31A C35A C34A 123.8(11) . . . . ?
C32B C31B C35B C34B -34.8(10) . . . . ?
Si2B C31B C35B C34B -159.0(7) . . . . ?
C33B C34B C35B C31B 34.6(11) . . . . ?
C32C C31C C35C C34C -35.3(13) . . . . ?
Si2C C31C C35C C34C -163.0(9) . . . . ?
C33C C34C C35C C31C 26.4(15) . . . . ?
C33D C34D C35D C31D 4.4(18) . . . . ?
C32D C31D C35D C34D 10.3(15) . . . . ?
Si2D C31D C35D C34D 138.5(10) . . . . ?
C33E C34E C35E C31E 38.4(12) . . . . ?
C32E C31E C35E C34E -35.8(10) . . . . ?
Si2E C31E C35E C34E -160.5(7) . . . . ?
C33F C34F C35F C31F 20.5(12) . . . . ?
C32F C31F C35F C34F -34.5(11) . . . . ?
Si2F C31F C35F C34F -162.4(8) . . . . ?
C31A Si2A C36A C40A -170.9(8) . . . . ?
C22A Si2A C36A C40A 66.1(9) . . . . ?
C27A Si2A C36A C40A -51.6(9) . . . . ?
C31A Si2A C36A C37A 67.6(9) . . . . ?
C22A Si2A C36A C37A -55.5(9) . . . . ?
C27A Si2A C36A C37A -173.1(7) . . . . ?
C27B Si2B C36B C37B 177.5(7) . . . . ?
C31B Si2B C36B C37B 53.7(9) . . . . ?
C22B Si2B C36B C37B -66.0(8) . . . . ?
C27B Si2B C36B C40B -61.7(8) . . . . ?
C31B Si2B C36B C40B 174.4(7) . . . . ?
C22B Si2B C36B C40B 54.7(8) . . . . ?
C31C Si2C C36C C40C 179.5(9) . . . . ?
C27C Si2C C36C C40C -58.3(11) . . . . ?
C22C Si2C C36C C40C 56.7(10) . . . . ?
C31C Si2C C36C C37C 61.0(10) . . . . ?
C27C Si2C C36C C37C -176.7(8) . . . . ?
C22C Si2C C36C C37C -61.8(10) . . . . ?
C31D Si2D C36D C37D -42.8(14) . . . . ?
C22D Si2D C36D C37D -166.4(12) . . . . ?
C27D Si2D C36D C37D 79.8(14) . . . . ?
C31D Si2D C36D C40D 78.5(13) . . . . ?
C22D Si2D C36D C40D -45.2(14) . . . . ?
C27D Si2D C36D C40D -158.9(12) . . . . ?
C31E Si2E C36E C40E 177.1(7) . . . . ?
C22E Si2E C36E C40E 54.9(8) . . . . ?
C27E Si2E C36E C40E -60.7(8) . . . . ?
C31E Si2E C36E C37E 59.0(7) . . . . ?
C22E Si2E C36E C37E -63.2(7) . . . . ?
C27E Si2E C36E C37E -178.8(6) . . . . ?
C31F Si2F C36F C40F 178.4(8) . . . . ?
C22F Si2F C36F C40F 53.7(9) . . . . ?
C27F Si2F C36F C40F -60.9(9) . . . . ?
C31F Si2F C36F C37F 62.6(9) . . . . ?
C22F Si2F C36F C37F -62.1(9) . . . . ?
C27F Si2F C36F C37F -176.7(8) . . . . ?
C40A C36A C37A C38A 23.6(12) . . . . ?
Si2A C36A C37A C38A 153.1(9) . . . . ?
C40B C36B C37B C38B 29.3(11) . . . . ?
Si2B C36B C37B C38B 156.8(8) . . . . ?
C40C C36C C37C C38C 26.3(14) . . . . ?
Si2C C36C C37C C38C 152.4(10) . . . . ?
C40D C36D C37D C38D 39.2(18) . . . . ?
Si2D C36D C37D C38D 166.0(13) . . . . ?
C40E C36E C37E C38E 4.6(11) . . . . ?
Si2E C36E C37E C38E 130.7(9) . . . . ?
C40F C36F C37F C38F 2.7(15) . . . . ?
Si2F C36F C37F C38F 125.1(12) . . . . ?
C36A C37A C38A C39A -26.6(16) . . . . ?
C36B C37B C38B C39B -31.4(14) . . . . ?
C36C C37C C38C C39C -7.5(19) . . . . ?
C36D C37D C38D C39D -18(2) . . . . ?
C36E C37E C38E C39E 13.6(14) . . . . ?
C36F C37F C38F C39F -9(2) . . . . ?
C37A C38A C39A C40A 20(2) . . . . ?
C37B C38B C39B C40B 20.8(15) . . . . ?
C37C C38C C39C C40C -13.1(19) . . . . ?
C37D C38D C39D C40D -11(3) . . . . ?
C37E C38E C39E C40E -29.0(16) . . . . ?
C37F C38F C39F C40F 12(2) . . . . ?
C38A C39A C40A C36A -3(2) . . . . ?
C37A C36A C40A C39A -13.9(15) . . . . ?
Si2A C36A C40A C39A -139.9(11) . . . . ?
C38B C39B C40B C36B -2.8(15) . . . . ?
C37B C36B C40B C39B -15.9(12) . . . . ?
Si2B C36B C40B C39B -143.5(9) . . . . ?
C37C C36C C40C C39C -34.1(14) . . . . ?
Si2C C36C C40C C39C -158.0(10) . . . . ?
C38C C39C C40C C36C 30.4(17) . . . . ?
C38D C39D C40D C36D 34(2) . . . . ?
C37D C36D C40D C39D -44.9(17) . . . . ?
Si2D C36D C40D C39D -176.3(13) . . . . ?
C38E C39E C40E C36E 31.0(14) . . . . ?
C37E C36E C40E C39E -21.4(11) . . . . ?
Si2E C36E C40E C39E -143.6(8) . . . . ?
C38F C39F C40F C36F -9.1(18) . . . . ?
C37F C36F C40F C39F 3.9(13) . . . . ?
Si2F C36F C40F C39F -116.7(11) . . . . ?
C12A C11A Si1A C7A 59.2(8) . . . . ?
C15A C11A Si1A C7A 178.9(7) . . . . ?
C12A C11A Si1A C16A -63.7(8) . . . . ?
C15A C11A Si1A C16A 56.0(8) . . . . ?
C12A C11A Si1A C2A 175.1(7) . . . . ?
C15A C11A Si1A C2A -65.2(8) . . . . ?
C6A C7A Si1A C11A -6.2(8) . . . . ?
C8A C7A Si1A C11A 171.9(7) . . . . ?
C6A C7A Si1A C16A 119.0(7) . . . . ?
C8A C7A Si1A C16A -63.0(8) . . . . ?
C6A C7A Si1A C2A -122.9(7) . . . . ?
C8A C7A Si1A C2A 55.1(8) . . . . ?
C17A C16A Si1A C11A 176.7(9) . . . . ?
C20A C16A Si1A C11A 52.5(12) . . . . ?
C17A C16A Si1A C7A 52.2(10) . . . . ?
C20A C16A Si1A C7A -72.0(11) . . . . ?
C17A C16A Si1A C2A -63.4(10) . . . . ?
C20A C16A Si1A C2A 172.4(10) . . . . ?
C1A C2A Si1A C11A -69.7(8) . . . . ?
C3A C2A Si1A C11A 110.1(8) . . . . ?
C1A C2A Si1A C7A 49.8(7) . . . . ?
C3A C2A Si1A C7A -130.3(7) . . . . ?
C1A C2A Si1A C16A 167.2(7) . . . . ?
C3A C2A Si1A C16A -12.9(9) . . . . ?
C15B C11B Si1B C2B -64.1(8) . . . . ?
C12B C11B Si1B C2B 59.2(7) . . . . ?
C15B C11B Si1B C16B 60.5(8) . . . . ?
C12B C11B Si1B C16B -176.2(6) . . . . ?
C15B C11B Si1B C7B -179.4(7) . . . . ?
C12B C11B Si1B C7B -56.1(7) . . . . ?
C1B C2B Si1B C11B -60.1(8) . . . . ?
C3B C2B Si1B C11B 121.9(7) . . . . ?
C1B C2B Si1B C16B 175.4(7) . . . . ?
C3B C2B Si1B C16B -2.5(8) . . . . ?
C1B C2B Si1B C7B 59.4(8) . . . . ?
C3B C2B Si1B C7B -118.6(7) . . . . ?
C17B C16B Si1B C11B 167.0(6) . . . . ?
C20B C16B Si1B C11B 46.0(8) . . . . ?
C17B C16B Si1B C2B -66.9(8) . . . . ?
C20B C16B Si1B C2B 172.1(7) . . . . ?
C17B C16B Si1B C7B 45.8(7) . . . . ?
C20B C16B Si1B C7B -75.2(8) . . . . ?
C12C C11C Si1C C16C -48.4(9) . . . . ?
C15C C11C Si1C C16C 70.7(7) . . . . ?
C12C C11C Si1C C7C 74.2(9) . . . . ?
C15C C11C Si1C C7C -166.8(6) . . . . ?
C12C C11C Si1C C2C -171.8(8) . . . . ?
C15C C11C Si1C C2C -52.8(7) . . . . ?
C17C C16C Si1C C11C -175.2(7) . . . . ?
C20C C16C Si1C C11C 65.3(7) . . . . ?
C17C C16C Si1C C7C 59.6(8) . . . . ?
C20C C16C Si1C C7C -59.8(7) . . . . ?
C17C C16C Si1C C2C -54.7(8) . . . . ?
C20C C16C Si1C C2C -174.2(6) . . . . ?
C6C C7C Si1C C11C -21.3(7) . . . . ?
C8C C7C Si1C C11C 159.9(6) . . . . ?
C6C C7C Si1C C16C 103.8(7) . . . . ?
C8C C7C Si1C C16C -74.9(7) . . . . ?
C6C C7C Si1C C2C -136.9(6) . . . . ?
C8C C7C Si1C C2C 44.4(7) . . . . ?
C1C C2C Si1C C11C -66.1(7) . . . . ?
C3C C2C Si1C C11C 114.1(8) . . . . ?
C1C C2C Si1C C16C 170.0(6) . . . . ?
C3C C2C Si1C C16C -9.7(9) . . . . ?
C1C C2C Si1C C7C 53.4(6) . . . . ?
C3C C2C Si1C C7C -126.3(8) . . . . ?
C3D C2D Si1D C7D -134.7(8) . . . . ?
C1D C2D Si1D C7D 45.9(8) . . . . ?
C3D C2D Si1D C16D -16.9(10) . . . . ?
C1D C2D Si1D C16D 163.7(7) . . . . ?
C3D C2D Si1D C11D 105.7(8) . . . . ?
C1D C2D Si1D C11D -73.7(8) . . . . ?
C6D C7D Si1D C2D -125.4(7) . . . . ?
C8D C7D Si1D C2D 60.7(8) . . . . ?
C6D C7D Si1D C16D 116.7(7) . . . . ?
C8D C7D Si1D C16D -57.1(8) . . . . ?
C6D C7D Si1D C11D -8.7(8) . . . . ?
C8D C7D Si1D C11D 177.5(7) . . . . ?
C20D C16D Si1D C2D -175.7(9) . . . . ?
C17D C16D Si1D C2D -56.5(9) . . . . ?
C20D C16D Si1D C7D -60.0(10) . . . . ?
C17D C16D Si1D C7D 59.2(9) . . . . ?
C20D C16D Si1D C11D 64.8(10) . . . . ?
C17D C16D Si1D C11D -175.9(8) . . . . ?
C15D C11D Si1D C2D -62.6(8) . . . . ?
C12D C11D Si1D C2D 175.1(7) . . . . ?
C15D C11D Si1D C7D -178.6(7) . . . . ?
C12D C11D Si1D C7D 59.1(8) . . . . ?
C15D C11D Si1D C16D 57.9(8) . . . . ?
C12D C11D Si1D C16D -64.4(8) . . . . ?
C12E C11E Si1E C7E -57.6(7) . . . . ?
C15E C11E Si1E C7E -178.4(7) . . . . ?
C12E C11E Si1E C16E -177.3(7) . . . . ?
C15E C11E Si1E C16E 62.0(8) . . . . ?
C12E C11E Si1E C2E 59.8(7) . . . . ?
C15E C11E Si1E C2E -61.0(8) . . . . ?
C6E C7E Si1E C11E -28.9(7) . . . . ?
C8E C7E Si1E C11E 158.7(7) . . . . ?
C6E C7E Si1E C16E 94.5(7) . . . . ?
C8E C7E Si1E C16E -77.9(7) . . . . ?
C6E C7E Si1E C2E -149.9(6) . . . . ?
C8E C7E Si1E C2E 37.8(8) . . . . ?
C17E C16E Si1E C11E 171.6(8) . . . . ?
C20E C16E Si1E C11E 51.1(9) . . . . ?
C17E C16E Si1E C7E 49.6(9) . . . . ?
C20E C16E Si1E C7E -70.9(9) . . . . ?
C17E C16E Si1E C2E -63.9(9) . . . . ?
C20E C16E Si1E C2E 175.6(7) . . . . ?
C3F C2F Si1F C11F 115.1(8) . . . . ?
C1F C2F Si1F C11F -61.9(7) . . . . ?
C3F C2F Si1F C16F -9.9(9) . . . . ?
C1F C2F Si1F C16F 173.1(6) . . . . ?
C3F C2F Si1F C7F -127.5(8) . . . . ?
C1F C2F Si1F C7F 55.5(7) . . . . ?
C12F C11F Si1F C2F -170.5(8) . . . . ?
C15F C11F Si1F C2F -51.1(7) . . . . ?
C12F C11F Si1F C16F -45.7(9) . . . . ?
C15F C11F Si1F C16F 73.8(7) . . . . ?
C12F C11F Si1F C7F 77.2(8) . . . . ?
C15F C11F Si1F C7F -163.3(6) . . . . ?
C20F C16F Si1F C2F -173.9(7) . . . . ?
C17F C16F Si1F C2F -53.0(8) . . . . ?
C20F C16F Si1F C11F 64.9(8) . . . . ?
C17F C16F Si1F C11F -174.2(6) . . . . ?
C20F C16F Si1F C7F -59.3(8) . . . . ?
C17F C16F Si1F C7F 61.6(7) . . . . ?
C4A C5A N1A C1A -2.2(12) . . . . ?
C4A C5A N1A Cu1 -178.5(6) . . . . ?
C4B C5B N1B C1B -1.5(11) . . . . ?
C4B C5B N1B Cu2 178.5(6) . . . . ?
C4C C5C N1C C1C -1.8(12) . . . . ?
C4C C5C N1C Cu3 177.3(7) . . . . ?
C4D C5D N1D C1D 0.4(13) . . . . ?
C4D C5D N1D Cu4 -176.2(7) . . . . ?
C4E C5E N1E C1E 0.3(12) . . . . ?
C4E C5E N1E Cu5 179.9(6) . . . . ?
C4F C5F N1F C1F -0.9(12) . . . . ?
C4F C5F N1F Cu6 176.5(7) . . . . ?
C3A C2A C1A N1A 0.0(12) . . . . ?
Si1A C2A C1A N1A 179.8(6) . . . . ?
C5A N1A C1A C2A 1.5(11) . . . . ?
Cu1 N1A C1A C2A 177.6(6) . . . . ?
C5B N1B C1B C2B 0.3(12) . . . . ?
Cu2 N1B C1B C2B -179.7(6) . . . . ?
C3B C2B C1B N1B 1.4(12) . . . . ?
Si1B C2B C1B N1B -176.7(6) . . . . ?
C5C N1C C1C C2C 2.0(11) . . . . ?
Cu3 N1C C1C C2C -177.1(5) . . . . ?
C3C C2C C1C N1C -1.3(11) . . . . ?
Si1C C2C C1C N1C 179.0(6) . . . . ?
C5D N1D C1D C2D 0.2(12) . . . . ?
Cu4 N1D C1D C2D 176.8(6) . . . . ?
C3D C2D C1D N1D 1.5(13) . . . . ?
Si1D C2D C1D N1D -179.1(6) . . . . ?
C5E N1E C1E C2E -1.1(12) . . . . ?
Cu5 N1E C1E C2E 179.4(6) . . . . ?
C3E C2E C1E N1E 1.5(12) . . . . ?
Si1E C2E C1E N1E -176.3(6) . . . . ?
C5F N1F C1F C2F 0.7(11) . . . . ?
Cu6 N1F C1F C2F -176.7(6) . . . . ?
C3F C2F C1F N1F 0.7(11) . . . . ?
Si1F C2F C1F N1F 178.1(6) . . . . ?
